data_7120197
loop_
_publ_author_name
'Kim, Junyoung'
'Jeon, Hae-Geun'
'Kang, Philjae'
'Jeong, Kyu-Sung'

_publ_section_title
;
 Stereospecific control of the helical orientation of
 indolocarbazole--pyridine hybrid foldamers by rational modification of
 terminal chiral appendages
;
_journal_name_full 'Chem. Commun.'
_journal_paper_doi 10.1039/C7CC03552G
_journal_year 2017
_chemical_formula_moiety 'C165 H141 N13 O2, 4(H2 O)'
_chemical_formula_sum 'C165 H149 N13 O6'
_chemical_formula_weight 2409.96
_chemical_name_systematic 'phenyl IP foldamer'
_space_group_crystal_system monoclinic
_space_group_IT_number 14
_space_group_name_Hall '-P 2yn'
_space_group_name_H-M_alt 'P 1 21/n 1'
_symmetry_space_group_name_Hall '-P 2yn'
_symmetry_space_group_name_H-M 'P 1 21/n 1'
_atom_sites_solution_hydrogens mixed
_audit_block_doi 10.5517/ccdc.csd.cc1nsdg9
_audit_creation_date 2016-08-16
_audit_creation_method
;
Olex2 1.2
(compiled 2016.02.19 svn.r3266 for OlexSys, GUI svn.r5155)
;
_audit_update_record
;
2017-04-07 deposited with the CCDC.
2017-05-24 downloaded from the CCDC.
;
_cell_angle_alpha 90
_cell_angle_beta 96.73(3)
_cell_angle_gamma 90
_cell_formula_units_Z 8
_cell_length_a 25.792(5)
_cell_length_b 30.143(6)
_cell_length_c 39.026(8)
_cell_measurement_reflns_used 549071
_cell_measurement_temperature 100
_cell_measurement_theta_max 50.00
_cell_measurement_theta_min 0.57
_cell_volume 30132(11)
_computing_molecular_graphics 'Olex2 (Dolomanov et al., 2009)'
_computing_publication_material 'Olex2 (Dolomanov et al., 2009)'
_computing_structure_refinement 'ShelXL (Sheldrick, 2015)'
_computing_structure_solution 'SHELXT 2014/4 (Sheldrick, 2014)'
_diffrn_ambient_temperature 100
_diffrn_measured_fraction_theta_full 0.992
_diffrn_measured_fraction_theta_max 0.993
_diffrn_measurement_device_type 'CCD area detector'
_diffrn_measurement_method '\w scans'
_diffrn_radiation_type synchrotron
_diffrn_radiation_wavelength 0.630
_diffrn_reflns_av_R_equivalents 0.0794
_diffrn_reflns_av_unetI/netI 0.1309
_diffrn_reflns_Laue_measured_fraction_full 0.992
_diffrn_reflns_Laue_measured_fraction_max 0.993
_diffrn_reflns_limit_h_max 38
_diffrn_reflns_limit_h_min -38
_diffrn_reflns_limit_k_max 44
_diffrn_reflns_limit_k_min -44
_diffrn_reflns_limit_l_max 58
_diffrn_reflns_limit_l_min -58
_diffrn_reflns_number 201941
_diffrn_reflns_point_group_measured_fraction_full 0.992
_diffrn_reflns_point_group_measured_fraction_max 0.993
_diffrn_reflns_theta_full 22.210
_diffrn_reflns_theta_max 28.000
_diffrn_reflns_theta_min 1.439
_diffrn_source 'Fixed gap multiple wiggler beamline'
_diffrn_standards_number 0
_exptl_absorpt_coefficient_mu 0.051
_exptl_absorpt_correction_T_max 0.989
_exptl_absorpt_correction_T_min 0.978
_exptl_absorpt_correction_type multi-scan
_exptl_absorpt_process_details HKL3000
_exptl_crystal_colour 'clear light yellow'
_exptl_crystal_colour_lustre clear
_exptl_crystal_colour_modifier light
_exptl_crystal_colour_primary yellow
_exptl_crystal_density_diffrn 1.062
_exptl_crystal_density_method 'not measured'
_exptl_crystal_description block
_exptl_crystal_F_000 10224
_exptl_crystal_recrystallization_method 'Vapour deposition'
_exptl_crystal_size_max 0.17
_exptl_crystal_size_mid 0.121
_exptl_crystal_size_min 0.086
_refine_diff_density_max 0.785
_refine_diff_density_min -0.436
_refine_diff_density_rms 0.063
_refine_ls_extinction_method none
_refine_ls_goodness_of_fit_ref 0.915
_refine_ls_hydrogen_treatment constr
_refine_ls_matrix_type full
_refine_ls_number_parameters 3443
_refine_ls_number_reflns 103706
_refine_ls_number_restraints 166
_refine_ls_restrained_S_all 0.915
_refine_ls_R_factor_all 0.1836
_refine_ls_R_factor_gt 0.0809
_refine_ls_shift/su_max 0.001
_refine_ls_shift/su_mean 0.000
_refine_ls_structure_factor_coef Fsqd
_refine_ls_weighting_details 'w=1/[\s^2^(Fo^2^)+(0.1426P)^2^] where P=(Fo^2^+2Fc^2^)/3'
_refine_ls_weighting_scheme calc
_refine_ls_wR_factor_gt 0.2175
_refine_ls_wR_factor_ref 0.2637
_reflns_Friedel_coverage 0.000
_reflns_number_gt 40633
_reflns_number_total 103706
_reflns_threshold_expression 'I > 2\s(I)'
_cod_data_source_file c7cc03552g2.cif
_cod_data_source_block racemic_heptamer
_cod_depositor_comments
;
The following automatic conversions were performed:

'_exptl_absorpt_correction_type' value 'Multi-scans' was replaced
with the value 'multi-scan' as specified in the replacement file
'src/cod-tools/trunk/data/replacement-values/replacement_values.lst'.

Automatic conversion script
Id: cif_fix_values 5376 2017-05-30 11:51:03Z andrius 
;
_cod_database_code 7120197
_shelx_space_group_comment
;
The symmetry employed for this shelxl refinement is uniquely defined
by the following loop, which should always be used as a source of
symmetry information in preference to the above space-group names.
They are only intended as comments.
;
_olex2_refinement_description
;
1. Fixed Uiso
 At 1.2 times of:
  All C(H) groups, All C(H,H) groups, All N(H) groups
 At 1.5 times of:
  All C(H,H,H) groups, All O(H,H) groups
2. Restrained distances
 C309-C308 \\sim C409-C308
 with sigma of 0.001
 C409-C414 \\sim C309-C314 \\sim C313-C314 \\sim C312-C313 \\sim C413-C414
\\sim C413-C412 \\sim C311-
 C312 \\sim C412-C411 \\sim C410-C411 \\sim C311-C310 \\sim C309-C310 \\sim
C409-C410
 with sigma of 0.001
3. Restrained angles
 C309-C310-C311
 fixed at 120 with sigma of 0.02
 C309-C310-C311
 fixed at 120 with sigma of 0.02
 C309-C311-C312, C313-C314-C310
 fixed at 120 with sigma of 0.02
 C309-C310-C311
 fixed at 120 with sigma of 0.02
4. Restrained planarity
 C313, C309, C311, C310, C312, C314
 with sigma of 0.01
 C313, C309, C311, C310, C312, C314
 with sigma of 0.1
 C413, C414, C409, C410, C411, C412
 with sigma of 0.1
5. Uiso/Uaniso restraints and constraints
Uanis(C412) \\sim Ueq: with sigma of 0.01 and sigma for terminal atoms of 0.001
Uanis(C311) \\sim Ueq, Uanis(C414) \\sim Ueq: with sigma of 0.01 and sigma for
terminal atoms of 0.001
6. Rigid body (RIGU) restrains
 C409, C410, C411, C412, C413, C414, C313, C309, C311, C310, C312, C314
 with sigma for 1-2 distances of 0.001 and sigma for 1-3 distances of 0.0001
7. Others
 Fixed Sof: H30A(0.5) H308(0.5) C409(0.5) C410(0.5) H410(0.5) C411(0.5)
 H411(0.5) C412(0.5) H412(0.5) C413(0.5) H413(0.5) C414(0.5) H414(0.5)
 C313(0.5) H313(0.5) C309(0.5) C311(0.5) H311(0.5) C310(0.5) H310(0.5)
 C312(0.5) H312(0.5) C314(0.5) H314(0.5)
8.a Free rotating group:
 O181(H18D,H18E), O182(H18F,H18G), O184(H18H,H18I), O183(H18J,H18K), O365(H36M,
 H36N), O366(H36O,H36P), O367(H36Q,H36R), O368(H36S,H36T)
8.b Ternary CH refined with riding coordinates:
 C124(H124), C141(H141), C308(H30A), C308(H308), C325(H325)
8.c Aromatic/amide H refined with riding coordinates:
 N3(H3), N6(H6), N23(H23), N26(H26), N43(H43), N46(H46), N63(H63), N66(H66),
 N123(H123), N140(H140), C9(H9), C11(H11), C14(H14), C15(H15), C18(H18),
 C20(H20), C29(H29), C31(H31), C34(H34), C35(H35), C38(H38), C40(H40), C49(H49),
  C51(H51), C54(H54), C55(H55), C58(H58), C60(H60), C69(H69), C71(H71),
 C74(H74), C75(H75), C78(H78), C80(H80), C84(H84), C85(H85), C86(H86), C90(H90),
  C91(H91), C92(H92), C96(H96), C97(H97), C98(H98), C116(H116), C118(H118),
 C119(H119), C120(H120), C126(H126), C127(H127), C128(H128), C129(H129),
 C130(H130), C133(H133), C135(H135), C136(H136), C137(H137), C143(H143),
 C144(H144), C145(H145), C146(H146), C147(H147), N187(H187), N190(H190),
 N207(H207), N210(H210), N227(H227), N230(H230), N247(H247), N250(H250),
 N307(H307), N324(H324), C193(H193), C195(H195), C198(H198), C199(H199),
 C202(H202), C204(H204), C213(H213), C215(H215), C218(H218), C219(H219),
 C222(H222), C224(H224), C233(H233), C235(H235), C238(H238), C239(H239),
 C242(H242), C244(H244), C253(H253), C255(H255), C258(H258), C259(H259),
 C262(H262), C264(H264), C268(H268), C269(H269), C270(H270), C274(H274),
 C275(H275), C276(H276), C280(H280), C281(H281), C282(H282), C300(H300),
 C302(H302), C303(H303), C304(H304), C317(H317), C319(H319), C320(H320),
 C321(H321), C327(H327), C328(H328), C329(H329), C330(H330), C331(H331),
 C410(H410), C411(H411), C412(H412), C413(H413), C414(H414), C313(H313),
 C311(H311), C310(H310), C312(H312), C314(H314)
8.d Idealised Me refined as rotating group:
 C131(H13A,H13B,H13C), C148(H14A,H14B,H14C), C150(H15A,H15B,H15C), C151(H15D,
 H15E,H15F), C152(H15G,H15H,H15I), C154(H15J,H15K,H15L), C155(H15M,H15N,H15O),
 C156(H15P,H15Q,H15R), C158(H15S,H15T,H15U), C159(H15V,H15W,H15X), C160(H16A,
 H16B,H16C), C162(H16D,H16E,H16F), C163(H16G,H16H,H16I), C164(H16J,H16K,H16L),
 C166(H16M,H16N,H16O), C167(H16P,H16Q,H16R), C168(H16S,H16T,H16U), C170(H17A,
 H17B,H17C), C171(H17D,H17E,H17F), C172(H17G,H17H,H17I), C174(H17J,H17K,H17L),
 C175(H17M,H17N,H17O), C176(H17P,H17Q,H17R), C178(H17S,H17T,H17U), C179(H17V,
 H17W,H17X), C180(H18A,H18B,H18C), C332(H33A,H33B,H33C), C334(H33D,H33E,H33F),
 C335(H33G,H33H,H33I), C336(H33J,H33K,H33L), C338(H33M,H33N,H33O), C339(H33P,
 H33Q,H33R), C340(H34A,H34B,H34C), C342(H34D,H34E,H34F), C343(H34G,H34H,H34I),
 C344(H34J,H34K,H34L), C346(H34M,H34N,H34O), C347(H34P,H34Q,H34R), C348(H34S,
 H34T,H34U), C350(H35A,H35B,H35C), C351(H35D,H35E,H35F), C352(H35G,H35H,H35I),
 C354(H35J,H35K,H35L), C355(H35M,H35N,H35O), C356(H35P,H35Q,H35R), C358(H35S,
 H35T,H35U), C359(H35V,H35W,H35X), C360(H36A,H36B,H36C), C362(H36D,H36E,H36F),
 C363(H36G,H36H,H36I), C364(H36J,H36K,H36L), C315(H31A,H31B,H31C)
;
_shelx_shelxl_version_number 2016/4
_olex2_submission_special_instructions 'No special instructions were received'

loop_
_space_group_symop_operation_xyz
'x, y, z'
'-x+1/2, y+1/2, -z+1/2'
'-x, -y, -z'
'x-1/2, -y-1/2, z-1/2'

loop_
_atom_site_label
_atom_site_type_symbol
_atom_site_fract_x
_atom_site_fract_y
_atom_site_fract_z
_atom_site_U_iso_or_equiv
_atom_site_adp_type
_atom_site_occupancy
_atom_site_site_symmetry_order
_atom_site_calc_flag
_atom_site_refinement_flags_posn
_atom_site_refinement_flags_adp
_atom_site_refinement_flags_occupancy
_atom_site_disorder_assembly
_atom_site_disorder_group
O122 O 0.77866(8) 0.38383(8) 0.65511(6) 0.0806(7) Uani 1 1 d . . . . .
O139 O 1.09012(6) 0.12138(6) 0.61949(4) 0.0502(4) Uani 1 1 d . . . . .
N3 N 0.77316(8) 0.19658(6) 0.55631(5) 0.0440(4) Uani 1 1 d . . . . .
H3 H 0.793854 0.212843 0.569890 0.053 Uiso 1 1 calc R . . . .
N6 N 0.83388(7) 0.25342(6) 0.50510(5) 0.0406(4) Uani 1 1 d . . . . .
H6 H 0.847456 0.261656 0.525275 0.049 Uiso 1 1 calc R . . . .
N23 N 0.90636(8) 0.20538(7) 0.68974(5) 0.0441(5) Uani 1 1 d . . . . .
H23 H 0.908727 0.205541 0.667943 0.053 Uiso 1 1 calc R . . . .
N26 N 0.84326(8) 0.11648(6) 0.66345(5) 0.0458(5) Uani 1 1 d . . . . .
H26 H 0.853050 0.126670 0.644656 0.055 Uiso 1 1 calc R . . . .
N43 N 1.00532(7) 0.21135(6) 0.57457(5) 0.0377(4) Uani 1 1 d . . . . .
H43 H 0.982893 0.192083 0.579723 0.045 Uiso 1 1 calc R . . . .
N46 N 1.03163(7) 0.20136(6) 0.65690(5) 0.0397(4) Uani 1 1 d . . . . .
H46 H 1.006557 0.182772 0.651997 0.048 Uiso 1 1 calc R . . . .
N63 N 0.92912(7) 0.01275(6) 0.53335(4) 0.0357(4) Uani 1 1 d . . . . .
H63 H 0.949439 0.029218 0.547009 0.043 Uiso 1 1 calc R . . . .
N66 N 0.98835(7) 0.07156(5) 0.48217(4) 0.0333(4) Uani 1 1 d . . . . .
H66 H 1.001092 0.080579 0.502314 0.040 Uiso 1 1 calc R . . . .
N82 N 0.95369(7) 0.31899(6) 0.58596(4) 0.0382(4) Uani 1 1 d . . . . .
N88 N 0.85480(7) 0.11195(5) 0.54214(5) 0.0353(4) Uani 1 1 d . . . . .
N94 N 0.95867(7) 0.06047(6) 0.67630(5) 0.0406(4) Uani 1 1 d . . . . .
N123 N 0.86487(11) 0.37978(9) 0.66645(10) 0.0977(11) Uani 1 1 d . . . . .
H123 H 0.891171 0.363523 0.673953 0.117 Uiso 1 1 calc R . . . .
N140 N 1.16590(8) 0.14229(7) 0.64926(5) 0.0457(5) Uani 1 1 d . . . . .
H140 H 1.195792 0.154903 0.649187 0.055 Uiso 1 1 calc R . . . .
C1 C 0.72621(10) 0.15618(8) 0.59962(7) 0.0509(6) Uani 1 1 d . . . . .
C2 C 0.73840(10) 0.16640(8) 0.56627(7) 0.0472(6) Uani 1 1 d . . . . .
C4 C 0.76939(9) 0.19654(8) 0.52048(6) 0.0444(5) Uani 1 1 d . . . . .
C5 C 0.79527(9) 0.22140(8) 0.49810(6) 0.0425(5) Uani 1 1 d . . . . .
C7 C 0.84658(9) 0.26960(8) 0.47433(6) 0.0410(5) Uani 1 1 d . . . . .
C8 C 0.88266(9) 0.30201(8) 0.46865(6) 0.0409(5) Uani 1 1 d . . . . .
C9 C 0.88692(10) 0.31439(9) 0.43441(6) 0.0464(6) Uani 1 1 d . . . . .
H9 H 0.910713 0.336284 0.430081 0.056 Uiso 1 1 calc R . . . .
C10 C 0.85616(10) 0.29455(9) 0.40664(6) 0.0489(6) Uani 1 1 d . . . . .
C11 C 0.82097(10) 0.26132(9) 0.41335(6) 0.0514(6) Uani 1 1 d . . . . .
H11 H 0.800903 0.247511 0.395035 0.062 Uiso 1 1 calc R . . . .
C12 C 0.81549(9) 0.24863(8) 0.44676(6) 0.0464(6) Uani 1 1 d . . . . .
C13 C 0.78282(9) 0.21689(8) 0.46236(6) 0.0472(6) Uani 1 1 d . . . . .
C14 C 0.74458(10) 0.18637(9) 0.44906(7) 0.0556(7) Uani 1 1 d . . . . .
H14 H 0.735902 0.183759 0.425339 0.067 Uiso 1 1 calc R . . . .
C15 C 0.72002(11) 0.16040(9) 0.47107(7) 0.0575(7) Uani 1 1 d . . . . .
H15 H 0.695481 0.139527 0.462218 0.069 Uiso 1 1 calc R . . . .
C16 C 0.73195(10) 0.16527(8) 0.50749(7) 0.0498(6) Uani 1 1 d . . . . .
C17 C 0.71240(10) 0.14568(8) 0.53668(8) 0.0531(6) Uani 1 1 d . . . . .
C18 C 0.67507(12) 0.11299(9) 0.54129(9) 0.0629(8) Uani 1 1 d . . . . .
H18 H 0.657677 0.098930 0.522070 0.076 Uiso 1 1 calc R . . . .
C19 C 0.66363(12) 0.10128(9) 0.57385(10) 0.0675(8) Uani 1 1 d . . . . .
C20 C 0.68916(11) 0.12309(9) 0.60257(8) 0.0602(7) Uani 1 1 d . . . . .
H20 H 0.681210 0.115293 0.624408 0.072 Uiso 1 1 calc R . . . .
C21 C 0.94857(9) 0.27856(8) 0.70761(6) 0.0436(5) Uani 1 1 d . . . . .
C22 C 0.92521(9) 0.23792(8) 0.71283(6) 0.0433(5) Uani 1 1 d . . . . .
C24 C 0.88309(9) 0.17253(8) 0.70734(6) 0.0437(5) Uani 1 1 d . . . . .
C25 C 0.85507(10) 0.13479(8) 0.69603(6) 0.0454(6) Uani 1 1 d . . . . .
C27 C 0.81308(10) 0.07905(8) 0.66632(6) 0.0482(6) Uani 1 1 d . . . . .
C28 C 0.79213(11) 0.04983(8) 0.64082(7) 0.0501(6) Uani 1 1 d . . . . .
C29 C 0.76461(12) 0.01329(9) 0.65152(7) 0.0606(7) Uani 1 1 d . . . . .
H29 H 0.750604 -0.007049 0.635053 0.073 Uiso 1 1 calc R . . . .
C30 C 0.75730(13) 0.00615(9) 0.68664(8) 0.0633(8) Uani 1 1 d . . . . .
C31 C 0.77802(12) 0.03564(9) 0.71095(7) 0.0585(7) Uani 1 1 d . . . . .
H31 H 0.773432 0.031338 0.734005 0.070 Uiso 1 1 calc R . . . .
C32 C 0.80626(11) 0.07248(8) 0.70130(7) 0.0536(6) Uani 1 1 d . . . . .
C33 C 0.83257(10) 0.10844(8) 0.72041(6) 0.0494(6) Uani 1 1 d . . . . .
C34 C 0.83927(11) 0.11941(9) 0.75560(7) 0.0562(7) Uani 1 1 d . . . . .
H34 H 0.824680 0.101525 0.771361 0.067 Uiso 1 1 calc R . . . .
C35 C 0.86698(11) 0.15603(9) 0.76673(6) 0.0532(6) Uani 1 1 d . . . . .
H35 H 0.871604 0.163151 0.790072 0.064 Uiso 1 1 calc R . . . .
C36 C 0.88861(10) 0.18310(9) 0.74273(6) 0.0468(6) Uani 1 1 d . . . . .
C37 C 0.91515(9) 0.22523(8) 0.74639(6) 0.0449(5) Uani 1 1 d . . . . .
C38 C 0.92668(9) 0.25405(9) 0.77388(6) 0.0472(6) Uani 1 1 d . . . . .
H38 H 0.919732 0.245478 0.795773 0.057 Uiso 1 1 calc R . . . .
C39 C 0.94855(9) 0.29575(8) 0.76935(6) 0.0440(5) Uani 1 1 d . . . . .
C40 C 0.95976(9) 0.30667(9) 0.73621(6) 0.0447(5) Uani 1 1 d . . . . .
H40 H 0.975406 0.333902 0.732931 0.054 Uiso 1 1 calc R . . . .
C41 C 0.98185(8) 0.21575(7) 0.51048(6) 0.0370(5) Uani 1 1 d . . . . .
C42 C 1.01050(8) 0.22704(7) 0.54193(6) 0.0361(5) Uani 1 1 d . . . . .
C44 C 1.04255(8) 0.23205(7) 0.59754(6) 0.0366(5) Uani 1 1 d . . . . .
C45 C 1.05371(8) 0.22790(7) 0.63361(6) 0.0384(5) Uani 1 1 d . . . . .
C47 C 1.05650(9) 0.20980(7) 0.68891(6) 0.0389(5) Uani 1 1 d . . . . .
C48 C 1.05113(9) 0.18835(7) 0.72038(6) 0.0407(5) Uani 1 1 d . . . . .
C49 C 1.08039(9) 0.20452(7) 0.74979(6) 0.0429(5) Uani 1 1 d . . . . .
H49 H 1.076811 0.191082 0.770835 0.051 Uiso 1 1 calc R . . . .
C50 C 1.11521(9) 0.24026(8) 0.74925(6) 0.0432(5) Uani 1 1 d . . . . .
C51 C 1.12197(9) 0.25931(8) 0.71749(6) 0.0410(5) Uani 1 1 d . . . . .
H51 H 1.145680 0.282380 0.716435 0.049 Uiso 1 1 calc R . . . .
C52 C 1.09340(9) 0.24392(7) 0.68743(6) 0.0404(5) Uani 1 1 d . . . . .
C53 C 1.09218(9) 0.25490(7) 0.65116(6) 0.0402(5) Uani 1 1 d . . . . .
C54 C 1.12198(9) 0.28426(8) 0.63291(6) 0.0442(5) Uani 1 1 d . . . . .
H54 H 1.148196 0.301375 0.644790 0.053 Uiso 1 1 calc R . . . .
C55 C 1.11211(9) 0.28737(8) 0.59779(6) 0.0424(5) Uani 1 1 d . . . . .
H55 H 1.131759 0.306345 0.585648 0.051 Uiso 1 1 calc R . . . .
C56 C 1.07197(8) 0.26163(7) 0.58020(6) 0.0388(5) Uani 1 1 d . . . . .
C57 C 1.05124(8) 0.25827(7) 0.54385(6) 0.0373(5) Uani 1 1 d . . . . .
C58 C 1.06451(9) 0.27741(7) 0.51377(6) 0.0397(5) Uani 1 1 d . . . . .
H58 H 1.091707 0.297809 0.514916 0.048 Uiso 1 1 calc R . . . .
C59 C 1.03750(9) 0.26640(7) 0.48175(6) 0.0387(5) Uani 1 1 d . . . . .
C60 C 0.99630(8) 0.23607(7) 0.48082(6) 0.0383(5) Uani 1 1 d . . . . .
H60 H 0.977757 0.229149 0.459603 0.046 Uiso 1 1 calc R . . . .
C61 C 0.88153(9) -0.02830(8) 0.57622(6) 0.0415(5) Uani 1 1 d . . . . .
C62 C 0.89394(8) -0.01759(7) 0.54318(6) 0.0379(5) Uani 1 1 d . . . . .
C64 C 0.92626(8) 0.01225(7) 0.49769(5) 0.0346(4) Uani 1 1 d . . . . .
C65 C 0.95199(8) 0.03823(7) 0.47548(5) 0.0344(4) Uani 1 1 d . . . . .
C67 C 1.00091(8) 0.08807(7) 0.45126(5) 0.0336(4) Uani 1 1 d . . . . .
C68 C 1.03608(9) 0.12152(7) 0.44495(5) 0.0366(5) Uani 1 1 d . . . . .
C69 C 1.04022(9) 0.13173(7) 0.41053(5) 0.0406(5) Uani 1 1 d . . . . .
H69 H 1.062945 0.154228 0.405702 0.049 Uiso 1 1 calc R . . . .
C70 C 1.01160(10) 0.10956(8) 0.38282(5) 0.0435(5) Uani 1 1 d . . . . .
C71 C 0.97774(9) 0.07611(7) 0.38986(5) 0.0414(5) Uani 1 1 d . . . . .
H71 H 0.958947 0.060755 0.371824 0.050 Uiso 1 1 calc R . . . .
C72 C 0.97164(9) 0.06526(7) 0.42397(5) 0.0369(5) Uani 1 1 d . . . . .
C73 C 0.93997(9) 0.03282(7) 0.43970(5) 0.0367(5) Uani 1 1 d . . . . .
C74 C 0.90260(9) 0.00133(7) 0.42607(6) 0.0422(5) Uani 1 1 d . . . . .
H74 H 0.895012 -0.001938 0.402316 0.051 Uiso 1 1 calc R . . . .
C75 C 0.87761(9) -0.02434(8) 0.44787(6) 0.0426(5) Uani 1 1 d . . . . .
H75 H 0.853190 -0.045273 0.438944 0.051 Uiso 1 1 calc R . . . .
C76 C 0.88891(9) -0.01907(7) 0.48420(6) 0.0386(5) Uani 1 1 d . . . . .
C77 C 0.86792(9) -0.03844(7) 0.51349(6) 0.0403(5) Uani 1 1 d . . . . .
C78 C 0.82836(9) -0.06918(8) 0.51685(7) 0.0462(6) Uani 1 1 d . . . . .
H78 H 0.810892 -0.082439 0.497294 0.055 Uiso 1 1 calc R . . . .
C79 C 0.81488(9) -0.08011(8) 0.54941(7) 0.0488(6) Uani 1 1 d . . . . .
C80 C 0.84207(10) -0.05976(8) 0.57817(7) 0.0493(6) Uani 1 1 d . . . . .
H80 H 0.833513 -0.067523 0.599872 0.059 Uiso 1 1 calc R . . . .
C81 C 0.96683(9) 0.34005(8) 0.55767(6) 0.0398(5) Uani 1 1 d . . . . .
C83 C 0.98308(9) 0.32811(8) 0.61637(6) 0.0418(5) Uani 1 1 d . . . . .
C84 C 1.02413(10) 0.35799(9) 0.61916(6) 0.0513(6) Uani 1 1 d . . . . .
H84 H 1.043444 0.363248 0.640425 0.062 Uiso 1 1 calc R . . . .
C85 C 1.03595(11) 0.37968(9) 0.59027(7) 0.0551(7) Uani 1 1 d . . . . .
H85 H 1.063205 0.400045 0.591763 0.066 Uiso 1 1 calc R . . . .
C86 C 1.00713(10) 0.37113(9) 0.55892(6) 0.0485(6) Uani 1 1 d . . . . .
H86 H 1.014397 0.385754 0.539045 0.058 Uiso 1 1 calc R . . . .
C87 C 0.81982(8) 0.07897(7) 0.54333(6) 0.0370(5) Uani 1 1 d . . . . .
C89 C 0.86821(8) 0.12301(7) 0.51118(6) 0.0345(4) Uani 1 1 d . . . . .
C90 C 0.84709(8) 0.10244(7) 0.48071(6) 0.0403(5) Uani 1 1 d . . . . .
H90 H 0.857145 0.111141 0.459596 0.048 Uiso 1 1 calc R . . . .
C91 C 0.81118(9) 0.06911(8) 0.48241(6) 0.0438(5) Uani 1 1 d . . . . .
H91 H 0.796555 0.054975 0.462389 0.053 Uiso 1 1 calc R . . . .
C92 C 0.79702(9) 0.05680(7) 0.51392(6) 0.0423(5) Uani 1 1 d . . . . .
H92 H 0.772835 0.034259 0.515629 0.051 Uiso 1 1 calc R . . . .
C93 C 0.96633(9) 0.07472(8) 0.70945(6) 0.0410(5) Uani 1 1 d . . . . .
C95 C 0.93024(9) 0.02321(8) 0.66988(6) 0.0421(5) Uani 1 1 d . . . . .
C96 C 0.90907(10) -0.00043(8) 0.69588(6) 0.0480(6) Uani 1 1 d . . . . .
H96 H 0.889377 -0.025905 0.690660 0.058 Uiso 1 1 calc R . . . .
C97 C 0.91803(10) 0.01484(9) 0.72935(6) 0.0515(6) Uani 1 1 d . . . . .
H97 H 0.904495 -0.000418 0.747012 0.062 Uiso 1 1 calc R . . . .
C98 C 0.94680(9) 0.05238(8) 0.73648(6) 0.0451(5) Uani 1 1 d . . . . .
H98 H 0.953274 0.062894 0.758974 0.054 Uiso 1 1 calc R . . . .
C99 C 0.76549(10) 0.20901(9) 0.64956(7) 0.0533(6) Uani 1 1 d . . . . .
C100 C 0.74822(10) 0.18272(9) 0.62804(7) 0.0523(6) Uani 1 1 d . . . . .
C101 C 0.91382(9) 0.32022(7) 0.49819(6) 0.0405(5) Uani 1 1 d . . . . .
C102 C 0.93718(9) 0.32945(8) 0.52561(6) 0.0411(5) Uani 1 1 d . . . . .
C103 C 0.96806(9) 0.30730(8) 0.64680(6) 0.0425(5) Uani 1 1 d . . . . .
C104 C 0.95921(9) 0.29316(8) 0.67406(6) 0.0429(5) Uani 1 1 d . . . . .
C105 C 0.79872(10) 0.05761(8) 0.60586(7) 0.0485(6) Uani 1 1 d . . . . .
C106 C 0.80706(9) 0.06731(7) 0.57716(6) 0.0420(5) Uani 1 1 d . . . . .
C107 C 0.90728(8) 0.15677(7) 0.51060(6) 0.0385(5) Uani 1 1 d . . . . .
C108 C 0.94105(8) 0.18402(7) 0.50962(6) 0.0372(5) Uani 1 1 d . . . . .
C109 C 1.01989(9) 0.14888(8) 0.71966(6) 0.0412(5) Uani 1 1 d . . . . .
C110 C 0.99568(9) 0.11524(8) 0.71538(6) 0.0424(5) Uani 1 1 d . . . . .
C111 C 0.91933(9) 0.00824(8) 0.63466(6) 0.0440(5) Uani 1 1 d . . . . .
C112 C 0.90472(9) -0.00755(8) 0.60706(6) 0.0419(5) Uani 1 1 d . . . . .
C113 C 1.06836(9) 0.14232(7) 0.47249(5) 0.0358(5) Uani 1 1 d . . . . .
C114 C 1.09648(9) 0.15778(7) 0.49615(6) 0.0384(5) Uani 1 1 d . . . . .
C115 C 0.78299(9) 0.24334(9) 0.67338(7) 0.0511(6) Uani 1 1 d . . . . .
C116 C 0.79628(10) 0.28454(9) 0.66084(7) 0.0563(7) Uani 1 1 d . . . . .
H116 H 0.794795 0.288770 0.637144 0.068 Uiso 1 1 calc R . . . .
C117 C 0.81138(10) 0.31875(10) 0.68246(8) 0.0563(7) Uani 1 1 d . . . . .
C118 C 0.81478(11) 0.31272(10) 0.71777(8) 0.0596(7) Uani 1 1 d . . . . .
H118 H 0.825595 0.335910 0.732635 0.072 Uiso 1 1 calc R . . . .
C119 C 0.80199(11) 0.27196(11) 0.73093(7) 0.0631(8) Uani 1 1 d . . . . .
H119 H 0.804503 0.267806 0.754680 0.076 Uiso 1 1 calc R . . . .
C120 C 0.78556(10) 0.23750(10) 0.70902(7) 0.0570(7) Uani 1 1 d . . . . .
H120 H 0.776212 0.210454 0.717982 0.068 Uiso 1 1 calc R . . . .
C121 C 0.81750(11) 0.36365(10) 0.66740(8) 0.0599(7) Uani 1 1 d . . . . .
C124 C 0.87487(14) 0.42460(10) 0.65307(10) 0.0810(10) Uani 1 1 d . . . . .
H124 H 0.844406 0.433970 0.637363 0.097 Uiso 1 1 calc R . . . .
C125 C 0.88417(14) 0.45776(13) 0.68203(11) 0.0847(10) Uani 1 1 d . . . . .
C126 C 0.8687(3) 0.49980(15) 0.67663(15) 0.171(3) Uani 1 1 d . . . . .
H126 H 0.850823 0.507485 0.655368 0.205 Uiso 1 1 calc R . . . .
C127 C 0.8786(4) 0.53303(18) 0.70229(18) 0.201(4) Uani 1 1 d . . . . .
H127 H 0.866646 0.561904 0.698429 0.242 Uiso 1 1 calc R . . . .
C128 C 0.9063(3) 0.5212(2) 0.73278(15) 0.152(2) Uani 1 1 d . . . . .
H128 H 0.917112 0.542723 0.749126 0.183 Uiso 1 1 calc R . . . .
C129 C 0.9182(3) 0.4773(2) 0.73936(15) 0.149(2) Uani 1 1 d . . . . .
H129 H 0.932432 0.468410 0.761291 0.179 Uiso 1 1 calc R . . . .
C130 C 0.9093(2) 0.4478(2) 0.71412(14) 0.141(2) Uani 1 1 d . . . . .
H130 H 0.920730 0.418804 0.718375 0.170 Uiso 1 1 calc R . . . .
C131 C 0.92134(15) 0.42279(13) 0.63353(11) 0.0956(12) Uani 1 1 d . . . . .
H13A H 0.951495 0.413958 0.648784 0.143 Uiso 1 1 calc GR . . . .
H13B H 0.927238 0.451556 0.624171 0.143 Uiso 1 1 calc GR . . . .
H13C H 0.915125 0.401681 0.615083 0.143 Uiso 1 1 calc GR . . . .
C132 C 1.12858(8) 0.17108(7) 0.52692(5) 0.0366(5) Uani 1 1 d . . . . .
C133 C 1.11841(8) 0.15184(7) 0.55783(5) 0.0357(4) Uani 1 1 d . . . . .
H133 H 1.091043 0.131751 0.557854 0.043 Uiso 1 1 calc R . . . .
C134 C 1.14847(8) 0.16215(7) 0.58860(5) 0.0365(5) Uani 1 1 d . . . . .
C135 C 1.18919(9) 0.19223(8) 0.58864(6) 0.0450(5) Uani 1 1 d . . . . .
H135 H 1.209620 0.199200 0.609169 0.054 Uiso 1 1 calc R . . . .
C136 C 1.19935(10) 0.21184(8) 0.55804(6) 0.0493(6) Uani 1 1 d . . . . .
H136 H 1.226480 0.232184 0.558175 0.059 Uiso 1 1 calc R . . . .
C137 C 1.16958(9) 0.20148(8) 0.52733(6) 0.0431(5) Uani 1 1 d . . . . .
H137 H 1.176829 0.214736 0.506902 0.052 Uiso 1 1 calc R . . . .
C138 C 1.13277(9) 0.14034(8) 0.62041(6) 0.0404(5) Uani 1 1 d . . . . .
C141 C 1.15103(11) 0.12276(8) 0.68117(6) 0.0470(6) Uani 1 1 d . . . . .
H141 H 1.114678 0.130948 0.682985 0.056 Uiso 1 1 calc R . . . .
C142 C 1.15405(11) 0.07266(8) 0.67983(6) 0.0507(6) Uani 1 1 d . . . . .
C143 C 1.19723(15) 0.05093(11) 0.67202(9) 0.0782(10) Uani 1 1 d . . . . .
H143 H 1.226233 0.067141 0.667277 0.094 Uiso 1 1 calc R . . . .
C144 C 1.1989(2) 0.00532(13) 0.67099(11) 0.1077(15) Uani 1 1 d . . . . .
H144 H 1.228778 -0.008877 0.665438 0.129 Uiso 1 1 calc R . . . .
C145 C 1.1568(2) -0.01934(12) 0.67805(9) 0.1057(16) Uani 1 1 d . . . . .
H145 H 1.158170 -0.050163 0.677477 0.127 Uiso 1 1 calc R . . . .
C146 C 1.11302(19) 0.00178(12) 0.68593(8) 0.0909(13) Uani 1 1 d . . . . .
H146 H 1.084291 -0.014690 0.690801 0.109 Uiso 1 1 calc R . . . .
C147 C 1.11112(13) 0.04819(10) 0.68670(7) 0.0632(7) Uani 1 1 d . . . . .
H147 H 1.081045 0.062529 0.691830 0.076 Uiso 1 1 calc R . . . .
C148 C 1.18453(12) 0.14268(9) 0.71158(6) 0.0565(7) Uani 1 1 d . . . . .
H14A H 1.220126 0.133633 0.711129 0.085 Uiso 1 1 calc GR . . . .
H14B H 1.172433 0.132647 0.732599 0.085 Uiso 1 1 calc GR . . . .
H14C H 1.182338 0.174448 0.710367 0.085 Uiso 1 1 calc GR . . . .
C149 C 0.62288(16) 0.06483(11) 0.57786(11) 0.0880(11) Uani 1 1 d . . . . .
C150 C 0.57158(18) 0.07764(18) 0.55957(17) 0.145(2) Uani 1 1 d . . . . .
H15A H 0.562272 0.106639 0.566993 0.217 Uiso 1 1 calc GR . . . .
H15B H 0.545623 0.056609 0.564700 0.217 Uiso 1 1 calc GR . . . .
H15C H 0.573546 0.077998 0.535163 0.217 Uiso 1 1 calc GR . . . .
C151 C 0.6154(2) 0.05789(18) 0.61629(14) 0.151(2) Uani 1 1 d . . . . .
H15D H 0.648268 0.050319 0.629095 0.227 Uiso 1 1 calc GR . . . .
H15E H 0.590874 0.034306 0.618199 0.227 Uiso 1 1 calc GR . . . .
H15F H 0.602377 0.084729 0.625399 0.227 Uiso 1 1 calc GR . . . .
C152 C 0.6461(2) 0.02106(13) 0.56798(17) 0.149(2) Uani 1 1 d . . . . .
H15G H 0.678812 0.016270 0.581923 0.223 Uiso 1 1 calc GR . . . .
H15H H 0.651639 0.021851 0.544084 0.223 Uiso 1 1 calc GR . . . .
H15I H 0.622513 -0.002645 0.571665 0.223 Uiso 1 1 calc GR . . . .
C153 C 0.86108(11) 0.30803(10) 0.36910(6) 0.0572(7) Uani 1 1 d . . . . .
C154 C 0.80616(13) 0.31997(13) 0.35105(7) 0.0783(10) Uani 1 1 d . . . . .
H15J H 0.783959 0.294363 0.350601 0.118 Uiso 1 1 calc GR . . . .
H15K H 0.808926 0.329501 0.327866 0.118 Uiso 1 1 calc GR . . . .
H15L H 0.791558 0.343443 0.363504 0.118 Uiso 1 1 calc GR . . . .
C155 C 0.89638(14) 0.34748(11) 0.36675(7) 0.0706(9) Uani 1 1 d . . . . .
H15M H 0.884588 0.371599 0.379912 0.106 Uiso 1 1 calc GR . . . .
H15N H 0.895631 0.356314 0.343061 0.106 Uiso 1 1 calc GR . . . .
H15O H 0.931419 0.339660 0.375772 0.106 Uiso 1 1 calc GR . . . .
C156 C 0.88256(13) 0.26788(11) 0.35043(7) 0.0666(8) Uani 1 1 d . . . . .
H15P H 0.886843 0.276008 0.327140 0.100 Uiso 1 1 calc GR . . . .
H15Q H 0.858475 0.243574 0.350229 0.100 Uiso 1 1 calc GR . . . .
H15R H 0.915682 0.259165 0.362329 0.100 Uiso 1 1 calc GR . . . .
C157 C 0.95547(11) 0.32919(9) 0.79874(6) 0.0525(6) Uani 1 1 d . . . . .
C158 C 0.99514(16) 0.36577(12) 0.79316(8) 0.0839(10) Uani 1 1 d . . . . .
H15S H 1.028986 0.352764 0.792513 0.126 Uiso 1 1 calc GR . . . .
H15T H 0.996601 0.386746 0.811752 0.126 Uiso 1 1 calc GR . . . .
H15U H 0.984599 0.380639 0.771716 0.126 Uiso 1 1 calc GR . . . .
C159 C 0.97235(14) 0.30750(10) 0.83356(7) 0.0679(8) Uani 1 1 d . . . . .
H15V H 0.945335 0.287910 0.839319 0.102 Uiso 1 1 calc GR . . . .
H15W H 0.978494 0.330017 0.850954 0.102 Uiso 1 1 calc GR . . . .
H15X H 1.003853 0.290915 0.832316 0.102 Uiso 1 1 calc GR . . . .
C160 C 0.90244(15) 0.35148(14) 0.80115(10) 0.0983(13) Uani 1 1 d . . . . .
H16A H 0.891102 0.366326 0.779820 0.147 Uiso 1 1 calc GR . . . .
H16B H 0.905840 0.372677 0.819639 0.147 Uiso 1 1 calc GR . . . .
H16C H 0.877232 0.329369 0.805503 0.147 Uiso 1 1 calc GR . . . .
C161 C 0.72710(18) -0.03526(10) 0.69552(9) 0.0851(11) Uani 1 1 d . . . . .
C162 C 0.7588(2) -0.07630(11) 0.68760(10) 0.1122(16) Uani 1 1 d . . . . .
H16D H 0.764014 -0.076259 0.663640 0.168 Uiso 1 1 calc GR . . . .
H16E H 0.740253 -0.102624 0.692715 0.168 Uiso 1 1 calc GR . . . .
H16F H 0.792105 -0.075694 0.701502 0.168 Uiso 1 1 calc GR . . . .
C163 C 0.71995(18) -0.03606(12) 0.73447(9) 0.0935(12) Uani 1 1 d . . . . .
H16G H 0.753429 -0.033575 0.747957 0.140 Uiso 1 1 calc GR . . . .
H16H H 0.703744 -0.063445 0.739875 0.140 Uiso 1 1 calc GR . . . .
H16I H 0.698273 -0.011646 0.739653 0.140 Uiso 1 1 calc GR . . . .
C164 C 0.6726(2) -0.03570(15) 0.67467(12) 0.1199(17) Uani 1 1 d . . . . .
H16J H 0.652248 -0.011604 0.682024 0.180 Uiso 1 1 calc GR . . . .
H16K H 0.655576 -0.063292 0.678407 0.180 Uiso 1 1 calc GR . . . .
H16L H 0.676086 -0.032475 0.650569 0.180 Uiso 1 1 calc GR . . . .
C165 C 1.05440(9) 0.28636(8) 0.44904(6) 0.0442(5) Uani 1 1 d . . . . .
C166 C 1.02078(10) 0.27030(9) 0.41635(6) 0.0530(6) Uani 1 1 d . . . . .
H16M H 1.023342 0.238615 0.414687 0.079 Uiso 1 1 calc GR . . . .
H16N H 1.032908 0.283729 0.396455 0.079 Uiso 1 1 calc GR . . . .
H16O H 0.985049 0.278500 0.417459 0.079 Uiso 1 1 calc GR . . . .
C167 C 1.05066(11) 0.33736(8) 0.45066(7) 0.0557(7) Uani 1 1 d . . . . .
H16P H 1.015570 0.345793 0.453638 0.084 Uiso 1 1 calc GR . . . .
H16Q H 1.059956 0.349875 0.429598 0.084 Uiso 1 1 calc GR . . . .
H16R H 1.074107 0.348172 0.469753 0.084 Uiso 1 1 calc GR . . . .
C168 C 1.11123(10) 0.27266(9) 0.44631(7) 0.0498(6) Uani 1 1 d . . . . .
H16S H 1.133379 0.283871 0.465884 0.075 Uiso 1 1 calc GR . . . .
H16T H 1.122152 0.284662 0.425531 0.075 Uiso 1 1 calc GR . . . .
H16U H 1.113634 0.240885 0.445825 0.075 Uiso 1 1 calc GR . . . .
C169 C 1.14655(10) 0.25600(8) 0.78277(6) 0.0468(6) Uani 1 1 d . . . . .
C170 C 1.17347(18) 0.29935(14) 0.77824(9) 0.1044(14) Uani 1 1 d . . . . .
H17A H 1.194076 0.297060 0.759360 0.157 Uiso 1 1 calc GR . . . .
H17B H 1.195725 0.306424 0.798986 0.157 Uiso 1 1 calc GR . . . .
H17C H 1.147855 0.322315 0.773466 0.157 Uiso 1 1 calc GR . . . .
C171 C 1.18549(16) 0.21969(15) 0.79466(10) 0.1019(13) Uani 1 1 d . . . . .
H17D H 1.167555 0.191835 0.795187 0.153 Uiso 1 1 calc GR . . . .
H17E H 1.202095 0.226575 0.817349 0.153 Uiso 1 1 calc GR . . . .
H17F H 1.211394 0.217745 0.778955 0.153 Uiso 1 1 calc GR . . . .
C172 C 1.11001(17) 0.26285(15) 0.80993(10) 0.0972(12) Uani 1 1 d . . . . .
H17G H 1.083882 0.284311 0.801861 0.146 Uiso 1 1 calc GR . . . .
H17H H 1.129478 0.273367 0.830820 0.146 Uiso 1 1 calc GR . . . .
H17I H 1.093466 0.235240 0.814330 0.146 Uiso 1 1 calc GR . . . .
C173 C 0.77287(10) -0.11471(9) 0.55490(8) 0.0592(7) Uani 1 1 d . . . . .
C174 C 0.79859(14) -0.15500(11) 0.57327(12) 0.0901(12) Uani 1 1 d . . . . .
H17J H 0.826040 -0.165599 0.560782 0.135 Uiso 1 1 calc GR . . . .
H17K H 0.773063 -0.177969 0.574380 0.135 Uiso 1 1 calc GR . . . .
H17L H 0.812893 -0.146830 0.596219 0.135 Uiso 1 1 calc GR . . . .
C175 C 0.74286(13) -0.13054(11) 0.52045(10) 0.0817(10) Uani 1 1 d . . . . .
H17M H 0.725283 -0.105782 0.508770 0.123 Uiso 1 1 calc GR . . . .
H17N H 0.717677 -0.152574 0.524989 0.123 Uiso 1 1 calc GR . . . .
H17O H 0.766999 -0.143085 0.506182 0.123 Uiso 1 1 calc GR . . . .
C176 C 0.73270(12) -0.09378(11) 0.57559(9) 0.0735(9) Uani 1 1 d . . . . .
H17P H 0.749142 -0.085869 0.598108 0.110 Uiso 1 1 calc GR . . . .
H17Q H 0.705130 -0.114613 0.577780 0.110 Uiso 1 1 calc GR . . . .
H17R H 0.718519 -0.067671 0.563923 0.110 Uiso 1 1 calc GR . . . .
C177 C 1.02064(11) 0.12291(8) 0.34593(6) 0.0494(6) Uani 1 1 d . . . . .
C178 C 1.00416(13) 0.17149(9) 0.33910(6) 0.0586(7) Uani 1 1 d . . . . .
H17S H 0.968084 0.174983 0.342409 0.088 Uiso 1 1 calc GR . . . .
H17T H 1.008901 0.179281 0.315822 0.088 Uiso 1 1 calc GR . . . .
H17U H 1.025216 0.190504 0.354819 0.088 Uiso 1 1 calc GR . . . .
C179 C 0.98910(12) 0.09409(9) 0.31877(6) 0.0560(7) Uani 1 1 d . . . . .
H17V H 0.998623 0.063534 0.322529 0.084 Uiso 1 1 calc GR . . . .
H17W H 0.996348 0.102948 0.296187 0.084 Uiso 1 1 calc GR . . . .
H17X H 0.952527 0.097685 0.320540 0.084 Uiso 1 1 calc GR . . . .
C180 C 1.07887(12) 0.11750(9) 0.34206(6) 0.0580(7) Uani 1 1 d . . . . .
H18A H 1.098618 0.139557 0.355699 0.087 Uiso 1 1 calc GR . . . .
H18B H 1.084101 0.121063 0.318259 0.087 Uiso 1 1 calc GR . . . .
H18C H 1.090286 0.088486 0.349787 0.087 Uiso 1 1 calc GR . . . .
O306 O 1.27854(9) 0.13978(8) 0.64509(6) 0.0788(6) Uani 1 1 d . . . . .
O323 O 1.58771(7) 0.39231(6) 0.62579(5) 0.0556(4) Uani 1 1 d . . . . .
N187 N 1.22468(8) 0.35721(7) 0.61644(5) 0.0431(4) Uani 1 1 d . . . . .
H187 H 1.247170 0.336059 0.619103 0.052 Uiso 1 1 calc R . . . .
N190 N 1.24231(7) 0.33226(6) 0.53955(5) 0.0416(4) Uani 1 1 d . . . . .
H190 H 1.261494 0.313642 0.552003 0.050 Uiso 1 1 calc R . . . .
N207 N 1.40136(8) 0.29540(7) 0.67170(5) 0.0498(5) Uani 1 1 d . . . . .
H207 H 1.395298 0.295856 0.649561 0.060 Uiso 1 1 calc R . . . .
N210 N 1.34594(8) 0.38754(6) 0.65494(5) 0.0446(5) Uani 1 1 d . . . . .
H210 H 1.348525 0.376277 0.634961 0.054 Uiso 1 1 calc R . . . .
N227 N 1.49960(7) 0.28924(6) 0.57862(5) 0.0396(4) Uani 1 1 d . . . . .
H227 H 1.478566 0.310255 0.582613 0.047 Uiso 1 1 calc R . . . .
N230 N 1.53026(7) 0.30660(6) 0.66032(5) 0.0399(4) Uani 1 1 d . . . . .
H230 H 1.505927 0.325671 0.654745 0.048 Uiso 1 1 calc R . . . .
N247 N 1.42993(6) 0.49121(5) 0.53174(4) 0.0270(3) Uani 1 1 d . . . . .
H247 H 1.449743 0.475397 0.546204 0.032 Uiso 1 1 calc R . . . .
N250 N 1.48760(6) 0.42672(5) 0.48405(4) 0.0287(3) Uani 1 1 d . . . . .
H250 H 1.500286 0.419445 0.504647 0.034 Uiso 1 1 calc R . . . .
N266 N 1.37463(8) 0.22431(7) 0.56054(6) 0.0500(5) Uani 1 1 d . . . . .
N272 N 1.35675(7) 0.39262(6) 0.53801(5) 0.0408(4) Uani 1 1 d . . . . .
N278 N 1.46147(7) 0.45269(6) 0.67486(4) 0.0346(4) Uani 1 1 d . . . . .
N307 N 1.35996(11) 0.12179(10) 0.66818(8) 0.0784(8) Uani 1 1 d . . . . .
H307 H 1.385712 0.128430 0.683352 0.094 Uiso 1 1 calc R . . . .
N324 N 1.66584(8) 0.37475(7) 0.65410(5) 0.0483(5) Uani 1 1 d . . . . .
H324 H 1.695780 0.362284 0.653828 0.058 Uiso 1 1 calc R . . . .
C185 C 1.20652(10) 0.36715(9) 0.67753(6) 0.0511(6) Uani 1 1 d . . . . .
C186 C 1.20185(9) 0.37821(9) 0.64242(6) 0.0463(6) Uani 1 1 d . . . . .
C188 C 1.20474(9) 0.37641(8) 0.58524(6) 0.0401(5) Uani 1 1 d . . . . .
C189 C 1.21187(9) 0.36549(8) 0.55168(6) 0.0405(5) Uani 1 1 d . . . . .
C191 C 1.23634(9) 0.33443(8) 0.50419(6) 0.0415(5) Uani 1 1 d . . . . .
C192 C 1.26057(10) 0.30800(8) 0.48071(6) 0.0457(6) Uani 1 1 d . . . . .
C193 C 1.24902(11) 0.31827(9) 0.44585(6) 0.0523(6) Uani 1 1 d . . . . .
H193 H 1.264667 0.301670 0.429794 0.063 Uiso 1 1 calc R . . . .
C194 C 1.21480(11) 0.35255(9) 0.43391(6) 0.0513(6) Uani 1 1 d . . . . .
C195 C 1.19117(10) 0.37711(9) 0.45775(6) 0.0484(6) Uani 1 1 d . . . . .
H195 H 1.167911 0.399565 0.450127 0.058 Uiso 1 1 calc R . . . .
C196 C 1.20177(10) 0.36863(8) 0.49313(6) 0.0444(5) Uani 1 1 d . . . . .
C197 C 1.18594(9) 0.38887(8) 0.52392(6) 0.0429(5) Uani 1 1 d . . . . .
C198 C 1.15254(10) 0.42446(8) 0.52991(6) 0.0470(6) Uani 1 1 d . . . . .
H198 H 1.135516 0.440312 0.511467 0.056 Uiso 1 1 calc R . . . .
C199 C 1.14535(10) 0.43556(9) 0.56342(7) 0.0505(6) Uani 1 1 d . . . . .
H199 H 1.123700 0.459149 0.567566 0.061 Uiso 1 1 calc R . . . .
C200 C 1.17070(9) 0.41127(8) 0.59118(6) 0.0445(5) Uani 1 1 d . . . . .
C201 C 1.16849(10) 0.41166(8) 0.62855(6) 0.0449(6) Uani 1 1 d . . . . .
C202 C 1.13717(11) 0.43430(9) 0.64973(7) 0.0532(6) Uani 1 1 d . . . . .
H202 H 1.114711 0.456547 0.640558 0.064 Uiso 1 1 calc R . . . .
C203 C 1.13970(11) 0.42347(9) 0.68449(7) 0.0553(7) Uani 1 1 d . . . . .
C204 C 1.17455(11) 0.39075(10) 0.69771(7) 0.0568(7) Uani 1 1 d . . . . .
H204 H 1.176701 0.384256 0.721125 0.068 Uiso 1 1 calc R . . . .
C205 C 1.44410(10) 0.22159(9) 0.68018(7) 0.0547(6) Uani 1 1 d . . . . .
C206 C 1.42567(10) 0.26175(9) 0.69116(7) 0.0526(6) Uani 1 1 d . . . . .
C208 C 1.38834(10) 0.32829(8) 0.69365(6) 0.0480(6) Uani 1 1 d . . . . .
C209 C 1.36348(10) 0.36843(8) 0.68632(6) 0.0462(6) Uani 1 1 d . . . . .
C211 C 1.32358(9) 0.42780(7) 0.66122(6) 0.0425(5) Uani 1 1 d . . . . .
C212 C 1.30235(9) 0.45893(8) 0.63680(6) 0.0441(5) Uani 1 1 d . . . . .
C213 C 1.28146(9) 0.49729(8) 0.64985(7) 0.0463(6) Uani 1 1 d . . . . .
H213 H 1.267184 0.518741 0.634406 0.056 Uiso 1 1 calc R . . . .
C214 C 1.28113(9) 0.50476(8) 0.68519(7) 0.0474(6) Uani 1 1 d . . . . .
C215 C 1.30313(10) 0.47321(8) 0.70864(7) 0.0489(6) Uani 1 1 d . . . . .
H215 H 1.303181 0.477882 0.732195 0.059 Uiso 1 1 calc R . . . .
C216 C 1.32509(10) 0.43462(8) 0.69682(6) 0.0462(6) Uani 1 1 d . . . . .
C217 C 1.35169(11) 0.39615(8) 0.71334(7) 0.0519(6) Uani 1 1 d . . . . .
C218 C 1.36671(12) 0.38333(9) 0.74806(7) 0.0579(7) Uani 1 1 d . . . . .
H218 H 1.358757 0.401463 0.766009 0.069 Uiso 1 1 calc R . . . .
C219 C 1.39282(12) 0.34442(9) 0.75516(7) 0.0603(7) Uani 1 1 d . . . . .
H219 H 1.403006 0.336461 0.777981 0.072 Uiso 1 1 calc R . . . .
C220 C 1.40454(11) 0.31614(9) 0.72834(7) 0.0538(6) Uani 1 1 d . . . . .
C221 C 1.42940(11) 0.27345(9) 0.72687(7) 0.0552(6) Uani 1 1 d . . . . .
C222 C 1.45334(11) 0.24348(10) 0.75096(8) 0.0615(7) Uani 1 1 d . . . . .
H222 H 1.456107 0.250650 0.774282 0.074 Uiso 1 1 calc R . . . .
C223 C 1.47295(11) 0.20363(10) 0.74117(8) 0.0621(7) Uani 1 1 d . . . . .
C224 C 1.46834(11) 0.19331(10) 0.70555(8) 0.0615(7) Uani 1 1 d . . . . .
H224 H 1.482018 0.166603 0.698753 0.074 Uiso 1 1 calc R . . . .
C225 C 1.47892(9) 0.28177(7) 0.51417(6) 0.0406(5) Uani 1 1 d . . . . .
C226 C 1.50452(9) 0.27065(7) 0.54679(6) 0.0380(5) Uani 1 1 d . . . . .
C228 C 1.53464(9) 0.26798(7) 0.60310(6) 0.0398(5) Uani 1 1 d . . . . .
C229 C 1.54838(9) 0.27516(7) 0.63851(6) 0.0401(5) Uani 1 1 d . . . . .
C231 C 1.55803(9) 0.30184(7) 0.69224(6) 0.0414(5) Uani 1 1 d . . . . .
C232 C 1.55652(10) 0.32760(8) 0.72191(6) 0.0449(5) Uani 1 1 d . . . . .
C233 C 1.58968(10) 0.31532(8) 0.75156(6) 0.0487(6) Uani 1 1 d . . . . .
H233 H 1.588505 0.331661 0.771668 0.058 Uiso 1 1 calc R . . . .
C234 C 1.62429(10) 0.27964(8) 0.75213(6) 0.0471(6) Uani 1 1 d . . . . .
C235 C 1.62606(10) 0.25531(8) 0.72154(6) 0.0467(6) Uani 1 1 d . . . . .
H235 H 1.649422 0.231860 0.721133 0.056 Uiso 1 1 calc R . . . .
C236 C 1.59303(10) 0.26609(8) 0.69181(6) 0.0434(5) Uani 1 1 d . . . . .
C237 C 1.58671(9) 0.24923(8) 0.65668(6) 0.0422(5) Uani 1 1 d . . . . .
C238 C 1.61255(10) 0.21546(8) 0.64032(6) 0.0473(6) Uani 1 1 d . . . . .
H238 H 1.637349 0.197708 0.652963 0.057 Uiso 1 1 calc R . . . .
C239 C 1.60056(10) 0.20915(8) 0.60545(6) 0.0472(6) Uani 1 1 d . . . . .
H239 H 1.617978 0.187558 0.594195 0.057 Uiso 1 1 calc R . . . .
C240 C 1.56205(9) 0.23527(8) 0.58681(6) 0.0411(5) Uani 1 1 d . . . . .
C241 C 1.54305(9) 0.23754(8) 0.55039(6) 0.0406(5) Uani 1 1 d . . . . .
C242 C 1.55718(9) 0.21549(8) 0.52155(6) 0.0445(5) Uani 1 1 d . . . . .
H242 H 1.583180 0.193959 0.524142 0.053 Uiso 1 1 calc R . . . .
C243 C 1.53234(9) 0.22565(8) 0.48865(6) 0.0434(5) Uani 1 1 d . . . . .
C244 C 1.49403(9) 0.25862(8) 0.48582(6) 0.0433(5) Uani 1 1 d . . . . .
H244 H 1.477687 0.265589 0.463963 0.052 Uiso 1 1 calc R . . . .
C245 C 1.38399(7) 0.53694(6) 0.57251(5) 0.0285(4) Uani 1 1 d . . . . .
C246 C 1.39553(7) 0.52337(6) 0.53996(5) 0.0277(4) Uani 1 1 d . . . . .
C248 C 1.42708(7) 0.48873(6) 0.49607(5) 0.0271(4) Uani 1 1 d . . . . .
C249 C 1.45206(7) 0.46015(6) 0.47546(5) 0.0273(4) Uani 1 1 d . . . . .
C251 C 1.49946(8) 0.40687(6) 0.45409(5) 0.0290(4) Uani 1 1 d . . . . .
C252 C 1.53417(8) 0.37193(6) 0.45023(5) 0.0327(4) Uani 1 1 d . . . . .
C253 C 1.53894(8) 0.35860(7) 0.41627(5) 0.0354(5) Uani 1 1 d . . . . .
H253 H 1.561476 0.335345 0.412876 0.042 Uiso 1 1 calc R . . . .
C254 C 1.51149(8) 0.37855(7) 0.38735(5) 0.0342(4) Uani 1 1 d . . . . .
C255 C 1.47760(8) 0.41357(7) 0.39208(5) 0.0317(4) Uani 1 1 d . . . . .
H255 H 1.459207 0.427343 0.373079 0.038 Uiso 1 1 calc R . . . .
C256 C 1.47134(7) 0.42794(6) 0.42558(5) 0.0289(4) Uani 1 1 d . . . . .
C257 C 1.44031(8) 0.46256(6) 0.43918(5) 0.0287(4) Uani 1 1 d . . . . .
C258 C 1.40407(8) 0.49402(7) 0.42398(5) 0.0316(4) Uani 1 1 d . . . . .
H258 H 1.396781 0.495641 0.400101 0.038 Uiso 1 1 calc R . . . .
C259 C 1.37957(8) 0.52230(7) 0.44467(5) 0.0306(4) Uani 1 1 d . . . . .
H259 H 1.355792 0.543138 0.434753 0.037 Uiso 1 1 calc R . . . .
C260 C 1.39055(7) 0.51968(6) 0.48106(5) 0.0277(4) Uani 1 1 d . . . . .
C261 C 1.36980(7) 0.54222(6) 0.50948(5) 0.0285(4) Uani 1 1 d . . . . .
C262 C 1.33166(8) 0.57437(7) 0.51149(5) 0.0316(4) Uani 1 1 d . . . . .
H262 H 1.314316 0.586380 0.491374 0.038 Uiso 1 1 calc R . . . .
C263 C 1.31925(8) 0.58873(7) 0.54354(5) 0.0337(4) Uani 1 1 d . . . . .
C264 C 1.34603(8) 0.56979(7) 0.57326(5) 0.0330(4) Uani 1 1 d . . . . .
H264 H 1.338108 0.579630 0.594628 0.040 Uiso 1 1 calc R . . . .
C265 C 1.36505(10) 0.21984(8) 0.52603(7) 0.0505(6) Uani 1 1 d . . . . .
C267 C 1.41425(11) 0.20085(9) 0.57687(8) 0.0551(7) Uani 1 1 d . . . . .
C268 C 1.44472(12) 0.17188(9) 0.56035(8) 0.0628(7) Uani 1 1 d . . . . .
H268 H 1.471990 0.156410 0.572693 0.075 Uiso 1 1 calc R . . . .
C269 C 1.43376(12) 0.16651(10) 0.52531(9) 0.0676(8) Uani 1 1 d . . . . .
H269 H 1.453227 0.146817 0.513655 0.081 Uiso 1 1 calc R . . . .
C270 C 1.39363(12) 0.19054(9) 0.50745(8) 0.0622(8) Uani 1 1 d . . . . .
H270 H 1.385740 0.187375 0.483709 0.075 Uiso 1 1 calc R . . . .
C271 C 1.32253(8) 0.42571(7) 0.53863(6) 0.0391(5) Uani 1 1 d . . . . .
C273 C 1.36969(8) 0.37909(7) 0.50729(6) 0.0404(5) Uani 1 1 d . . . . .
C274 C 1.34788(9) 0.39789(8) 0.47640(6) 0.0430(5) Uani 1 1 d . . . . .
H274 H 1.357071 0.387714 0.455440 0.052 Uiso 1 1 calc R . . . .
C275 C 1.31213(9) 0.43215(8) 0.47743(6) 0.0435(5) Uani 1 1 d . . . . .
H275 H 1.297123 0.445314 0.457098 0.052 Uiso 1 1 calc R . . . .
C276 C 1.29917(9) 0.44637(7) 0.50860(6) 0.0410(5) Uani 1 1 d . . . . .
H276 H 1.275318 0.469295 0.509811 0.049 Uiso 1 1 calc R . . . .
C277 C 1.47294(9) 0.44154(7) 0.70856(5) 0.0372(5) Uani 1 1 d . . . . .
C279 C 1.43574(8) 0.49094(7) 0.66760(5) 0.0328(4) Uani 1 1 d . . . . .
C280 C 1.42074(9) 0.51876(8) 0.69322(5) 0.0385(5) Uani 1 1 d . . . . .
H280 H 1.402937 0.545030 0.687421 0.046 Uiso 1 1 calc R . . . .
C281 C 1.43273(10) 0.50669(8) 0.72732(6) 0.0439(5) Uani 1 1 d . . . . .
H281 H 1.422927 0.524699 0.744813 0.053 Uiso 1 1 calc R . . . .
C282 C 1.45928(9) 0.46785(8) 0.73521(5) 0.0421(5) Uani 1 1 d . . . . .
H282 H 1.467954 0.459331 0.758065 0.050 Uiso 1 1 calc R . . . .
C283 C 1.26102(11) 0.29648(11) 0.69801(7) 0.0557(7) Uani 1 1 d . . . . .
C284 C 1.23760(11) 0.33003(10) 0.68998(6) 0.0532(7) Uani 1 1 d . . . . .
C285 C 1.29573(10) 0.27410(9) 0.49423(7) 0.0493(6) Uani 1 1 d . . . . .
C286 C 1.32530(10) 0.24748(9) 0.50861(7) 0.0476(6) Uani 1 1 d . . . . .
C287 C 1.42557(11) 0.20736(9) 0.61362(8) 0.0578(7) Uani 1 1 d . . . . .
C288 C 1.43605(11) 0.21181(9) 0.64435(8) 0.0577(7) Uani 1 1 d . . . . .
C289 C 1.30493(9) 0.45031(7) 0.60117(7) 0.0413(5) Uani 1 1 d . . . . .
C290 C 1.31118(9) 0.43948(7) 0.57233(6) 0.0422(5) Uani 1 1 d . . . . .
C291 C 1.40778(9) 0.34426(8) 0.50833(6) 0.0445(5) Uani 1 1 d . . . . .
C292 C 1.44022(9) 0.31552(7) 0.51047(6) 0.0397(5) Uani 1 1 d . . . . .
C293 C 1.52520(10) 0.36695(8) 0.72014(6) 0.0439(5) Uani 1 1 d . . . . .
C294 C 1.50064(9) 0.40064(8) 0.71520(5) 0.0418(5) Uani 1 1 d . . . . .
C295 C 1.42302(8) 0.50341(7) 0.63204(5) 0.0319(4) Uani 1 1 d . . . . .
C296 C 1.40733(8) 0.51798(6) 0.60413(5) 0.0299(4) Uani 1 1 d . . . . .
C297 C 1.56503(8) 0.35301(6) 0.47924(6) 0.0346(4) Uani 1 1 d . . . . .
C298 C 1.59111(9) 0.33939(7) 0.50427(6) 0.0406(5) Uani 1 1 d . . . . .
C299 C 1.28639(10) 0.25529(11) 0.70780(7) 0.0575(7) Uani 1 1 d . . . . .
C300 C 1.29145(10) 0.22249(10) 0.68368(7) 0.0563(7) Uani 1 1 d . . . . .
H300 H 1.278634 0.227519 0.660734 0.068 Uiso 1 1 calc R . . . .
C301 C 1.31515(11) 0.18234(11) 0.69286(8) 0.0622(7) Uani 1 1 d . . . . .
C302 C 1.33403(12) 0.17505(13) 0.72719(8) 0.0726(9) Uani 1 1 d . . . . .
H302 H 1.350173 0.148283 0.733747 0.087 Uiso 1 1 calc R . . . .
C303 C 1.32896(13) 0.20717(14) 0.75147(8) 0.0790(10) Uani 1 1 d . . . . .
H303 H 1.341316 0.201636 0.774422 0.095 Uiso 1 1 calc R . . . .
C304 C 1.30618(12) 0.24708(13) 0.74269(7) 0.0710(9) Uani 1 1 d . . . . .
H304 H 1.303654 0.268693 0.759419 0.085 Uiso 1 1 calc R . . . .
C305 C 1.31652(11) 0.14682(10) 0.66663(8) 0.0608(7) Uani 1 1 d . . . . .
C308 C 1.36576(15) 0.08424(11) 0.64570(10) 0.0809(10) Uani 1 1 d D . . . .
H30A H 1.336039 0.064062 0.646073 0.097 Uiso 0.5 1 calc R . P A 2
H308 H 1.333363 0.067094 0.644953 0.097 Uiso 0.5 1 calc R . P B 1
C316 C 1.62123(9) 0.32807(7) 0.53642(6) 0.0412(5) Uani 1 1 d . . . . .
C317 C 1.61363(8) 0.35274(7) 0.56532(6) 0.0396(5) Uani 1 1 d . . . . .
H317 H 1.589432 0.375746 0.563299 0.048 Uiso 1 1 calc R . . . .
C318 C 1.64132(9) 0.34391(7) 0.59724(6) 0.0402(5) Uani 1 1 d . . . . .
C319 C 1.67663(10) 0.30884(8) 0.60040(7) 0.0475(6) Uani 1 1 d . . . . .
H319 H 1.695032 0.302301 0.621735 0.057 Uiso 1 1 calc R . . . .
C320 C 1.68437(10) 0.28369(8) 0.57174(7) 0.0514(6) Uani 1 1 d . . . . .
H320 H 1.707902 0.260196 0.573969 0.062 Uiso 1 1 calc R . . . .
C321 C 1.65740(10) 0.29318(8) 0.53979(7) 0.0489(6) Uani 1 1 d . . . . .
H321 H 1.663272 0.276436 0.520607 0.059 Uiso 1 1 calc R . . . .
C322 C 1.62971(9) 0.37189(8) 0.62689(6) 0.0434(5) Uani 1 1 d . . . . .
C325 C 1.65383(12) 0.39939(9) 0.68444(6) 0.0577(7) Uani 1 1 d . . . . .
H325 H 1.617731 0.392625 0.688124 0.069 Uiso 1 1 calc R . . . .
C326 C 1.65800(11) 0.44947(9) 0.67924(6) 0.0513(6) Uani 1 1 d . . . . .
C327 C 1.61601(12) 0.47619(11) 0.68357(7) 0.0624(7) Uani 1 1 d . . . . .
H327 H 1.585413 0.463508 0.689485 0.075 Uiso 1 1 calc R . . . .
C328 C 1.61868(15) 0.52184(11) 0.67923(7) 0.0715(9) Uani 1 1 d . . . . .
H328 H 1.590460 0.539629 0.683050 0.086 Uiso 1 1 calc R . . . .
C329 C 1.66278(18) 0.54056(11) 0.66937(8) 0.0796(10) Uani 1 1 d . . . . .
H329 H 1.664314 0.570964 0.665584 0.096 Uiso 1 1 calc R . . . .
C330 C 1.70448(16) 0.51430(12) 0.66511(10) 0.0824(10) Uani 1 1 d . . . . .
H330 H 1.734850 0.527063 0.658893 0.099 Uiso 1 1 calc R . . . .
C331 C 1.70234(13) 0.46950(11) 0.66984(8) 0.0703(8) Uani 1 1 d . . . . .
H331 H 1.731249 0.452188 0.666688 0.084 Uiso 1 1 calc R . . . .
C332 C 1.68943(14) 0.38270(11) 0.71567(7) 0.0708(8) Uani 1 1 d . . . . .
H33A H 1.685903 0.351107 0.717485 0.106 Uiso 1 1 calc GR . . . .
H33B H 1.679833 0.396527 0.736174 0.106 Uiso 1 1 calc GR . . . .
H33C H 1.724992 0.389939 0.713040 0.106 Uiso 1 1 calc GR . . . .
C333 C 1.10247(13) 0.44407(11) 0.70846(8) 0.0678(8) Uani 1 1 d . . . . .
C334 C 1.06764(15) 0.47976(13) 0.69042(9) 0.0834(10) Uani 1 1 d . . . . .
H33D H 1.088858 0.503649 0.683649 0.125 Uiso 1 1 calc GR . . . .
H33E H 1.044307 0.490768 0.705882 0.125 Uiso 1 1 calc GR . . . .
H33F H 1.047772 0.467403 0.670335 0.125 Uiso 1 1 calc GR . . . .
C335 C 1.06746(14) 0.40777(12) 0.72023(9) 0.0820(10) Uani 1 1 d . . . . .
H33G H 1.045716 0.396149 0.700638 0.123 Uiso 1 1 calc GR . . . .
H33H H 1.045935 0.419903 0.736389 0.123 Uiso 1 1 calc GR . . . .
H33I H 1.088675 0.384383 0.731095 0.123 Uiso 1 1 calc GR . . . .
C336 C 1.13412(17) 0.46408(14) 0.74006(9) 0.0979(13) Uani 1 1 d . . . . .
H33J H 1.157346 0.442053 0.750983 0.147 Uiso 1 1 calc GR . . . .
H33K H 1.110934 0.474077 0.755983 0.147 Uiso 1 1 calc GR . . . .
H33L H 1.154045 0.488735 0.733153 0.147 Uiso 1 1 calc GR . . . .
C337 C 1.20618(13) 0.36285(10) 0.39506(7) 0.0648(8) Uani 1 1 d . . . . .
C338 C 1.1588(2) 0.39301(17) 0.38575(9) 0.1223(17) Uani 1 1 d . . . . .
H33M H 1.128870 0.380453 0.394627 0.183 Uiso 1 1 calc GR . . . .
H33N H 1.151989 0.395633 0.361120 0.183 Uiso 1 1 calc GR . . . .
H33O H 1.165837 0.421835 0.395681 0.183 Uiso 1 1 calc GR . . . .
C339 C 1.19786(17) 0.32085(12) 0.37371(8) 0.0921(13) Uani 1 1 d . . . . .
H33P H 1.227049 0.301307 0.379177 0.138 Uiso 1 1 calc GR . . . .
H33Q H 1.194765 0.328263 0.349637 0.138 Uiso 1 1 calc GR . . . .
H33R H 1.166498 0.306396 0.378819 0.138 Uiso 1 1 calc GR . . . .
C340 C 1.25555(18) 0.38601(15) 0.38535(8) 0.1147(17) Uani 1 1 d . . . . .
H34A H 1.252823 0.389738 0.360776 0.172 Uiso 1 1 calc GR . . . .
H34B H 1.285610 0.368231 0.392889 0.172 Uiso 1 1 calc GR . . . .
H34C H 1.259026 0.414532 0.396332 0.172 Uiso 1 1 calc GR . . . .
C341 C 1.49931(12) 0.16941(11) 0.76670(9) 0.0713(9) Uani 1 1 d . . . . .
C342 C 1.46814(15) 0.12616(13) 0.76501(11) 0.0997(13) Uani 1 1 d . . . . .
H34D H 1.433125 0.132142 0.769768 0.150 Uiso 1 1 calc GR . . . .
H34E H 1.484368 0.105702 0.781825 0.150 Uiso 1 1 calc GR . . . .
H34F H 1.467347 0.113486 0.742393 0.150 Uiso 1 1 calc GR . . . .
C343 C 1.55481(13) 0.16038(12) 0.75789(10) 0.0823(10) Uani 1 1 d . . . . .
H34G H 1.553094 0.147776 0.735197 0.123 Uiso 1 1 calc GR . . . .
H34H H 1.572022 0.140007 0.774389 0.123 Uiso 1 1 calc GR . . . .
H34I H 1.574027 0.187704 0.758586 0.123 Uiso 1 1 calc GR . . . .
C344 C 1.50331(15) 0.18677(14) 0.80413(9) 0.0934(12) Uani 1 1 d . . . . .
H34J H 1.522107 0.214325 0.805763 0.140 Uiso 1 1 calc GR . . . .
H34K H 1.521430 0.165427 0.819385 0.140 Uiso 1 1 calc GR . . . .
H34L H 1.468885 0.191362 0.810520 0.140 Uiso 1 1 calc GR . . . .
C345 C 1.25753(10) 0.54804(9) 0.69677(7) 0.0529(6) Uani 1 1 d . . . . .
C346 C 1.29068(11) 0.58729(9) 0.68785(8) 0.0604(7) Uani 1 1 d . . . . .
H34M H 1.324771 0.585117 0.700575 0.091 Uiso 1 1 calc GR . . . .
H34N H 1.274401 0.614424 0.693796 0.091 Uiso 1 1 calc GR . . . .
H34O H 1.293753 0.587073 0.663577 0.091 Uiso 1 1 calc GR . . . .
C347 C 1.25440(12) 0.54874(10) 0.73577(8) 0.0655(8) Uani 1 1 d . . . . .
H34P H 1.234716 0.523593 0.742044 0.098 Uiso 1 1 calc GR . . . .
H34Q H 1.237533 0.575543 0.741807 0.098 Uiso 1 1 calc GR . . . .
H34R H 1.288999 0.547525 0.747857 0.098 Uiso 1 1 calc GR . . . .
C348 C 1.20183(11) 0.55372(11) 0.67815(8) 0.0659(8) Uani 1 1 d . . . . .
H34S H 1.203358 0.556939 0.653815 0.099 Uiso 1 1 calc GR . . . .
H34T H 1.186104 0.579652 0.686796 0.099 Uiso 1 1 calc GR . . . .
H34U H 1.181327 0.528087 0.682241 0.099 Uiso 1 1 calc GR . . . .
C349 C 1.54961(11) 0.20370(9) 0.45661(6) 0.0531(6) Uani 1 1 d . . . . .
C350 C 1.56644(16) 0.15576(10) 0.46326(8) 0.0770(10) Uani 1 1 d . . . . .
H35A H 1.595921 0.154883 0.480713 0.115 Uiso 1 1 calc GR . . . .
H35B H 1.575889 0.142927 0.442345 0.115 Uiso 1 1 calc GR . . . .
H35C H 1.538123 0.139235 0.470902 0.115 Uiso 1 1 calc GR . . . .
C351 C 1.59908(15) 0.22882(11) 0.44749(10) 0.0836(11) Uani 1 1 d . . . . .
H35D H 1.591506 0.259929 0.445127 0.125 Uiso 1 1 calc GR . . . .
H35E H 1.608954 0.217576 0.426171 0.125 Uiso 1 1 calc GR . . . .
H35F H 1.627218 0.224422 0.465559 0.125 Uiso 1 1 calc GR . . . .
C352 C 1.50859(18) 0.2067(2) 0.42630(10) 0.135(2) Uani 1 1 d . . . . .
H35G H 1.520149 0.191213 0.407075 0.203 Uiso 1 1 calc GR . . . .
H35H H 1.502415 0.237273 0.420280 0.203 Uiso 1 1 calc GR . . . .
H35I H 1.476859 0.193504 0.432063 0.203 Uiso 1 1 calc GR . . . .
C353 C 1.66126(11) 0.27068(9) 0.78503(6) 0.0512(6) Uani 1 1 d . . . . .
C354 C 1.69748(13) 0.31009(10) 0.79302(8) 0.0689(8) Uani 1 1 d . . . . .
H35J H 1.720094 0.312967 0.775283 0.103 Uiso 1 1 calc GR . . . .
H35K H 1.718074 0.305544 0.814863 0.103 Uiso 1 1 calc GR . . . .
H35L H 1.677118 0.336628 0.793954 0.103 Uiso 1 1 calc GR . . . .
C355 C 1.69398(11) 0.22852(9) 0.78209(7) 0.0542(6) Uani 1 1 d . . . . .
H35M H 1.671172 0.203476 0.777685 0.081 Uiso 1 1 calc GR . . . .
H35N H 1.716252 0.223927 0.803282 0.081 Uiso 1 1 calc GR . . . .
H35O H 1.714934 0.231819 0.763484 0.081 Uiso 1 1 calc GR . . . .
C356 C 1.62875(13) 0.26356(11) 0.81565(7) 0.0672(8) Uani 1 1 d . . . . .
H35P H 1.605415 0.288151 0.816973 0.101 Uiso 1 1 calc GR . . . .
H35Q H 1.651808 0.261486 0.836760 0.101 Uiso 1 1 calc GR . . . .
H35R H 1.608933 0.236652 0.812137 0.101 Uiso 1 1 calc GR . . . .
C357 C 1.27760(9) 0.62402(8) 0.54773(6) 0.0417(5) Uani 1 1 d . . . . .
C358 C 1.30240(12) 0.66273(10) 0.56883(9) 0.0703(9) Uani 1 1 d . . . . .
H35S H 1.317340 0.652205 0.591035 0.105 Uiso 1 1 calc GR . . . .
H35T H 1.276230 0.684605 0.571748 0.105 Uiso 1 1 calc GR . . . .
H35U H 1.329254 0.675737 0.556998 0.105 Uiso 1 1 calc GR . . . .
C359 C 1.25273(12) 0.64167(10) 0.51295(7) 0.0611(7) Uani 1 1 d . . . . .
H35V H 1.279141 0.654934 0.500862 0.092 Uiso 1 1 calc GR . . . .
H35W H 1.226860 0.663518 0.516617 0.092 Uiso 1 1 calc GR . . . .
H35X H 1.236554 0.617667 0.499509 0.092 Uiso 1 1 calc GR . . . .
C360 C 1.23428(11) 0.60403(11) 0.56673(8) 0.0672(8) Uani 1 1 d . . . . .
H36A H 1.219365 0.578850 0.554119 0.101 Uiso 1 1 calc GR . . . .
H36B H 1.207664 0.625883 0.568542 0.101 Uiso 1 1 calc GR . . . .
H36C H 1.248703 0.594835 0.589412 0.101 Uiso 1 1 calc GR . . . .
C361 C 1.52061(9) 0.36152(7) 0.35147(5) 0.0379(5) Uani 1 1 d . . . . .
C362 C 1.57894(9) 0.36612(8) 0.34760(6) 0.0427(5) Uani 1 1 d . . . . .
H36D H 1.589898 0.396099 0.352609 0.064 Uiso 1 1 calc GR . . . .
H36E H 1.584687 0.358835 0.324392 0.064 Uiso 1 1 calc GR . . . .
H36F H 1.598707 0.346312 0.363365 0.064 Uiso 1 1 calc GR . . . .
C363 C 1.48945(10) 0.38806(8) 0.32242(6) 0.0451(5) Uani 1 1 d . . . . .
H36G H 1.452781 0.384822 0.324021 0.068 Uiso 1 1 calc GR . . . .
H36H H 1.497216 0.377115 0.300488 0.068 Uiso 1 1 calc GR . . . .
H36I H 1.498861 0.418828 0.324582 0.068 Uiso 1 1 calc GR . . . .
C364 C 1.50431(10) 0.31274(8) 0.34747(6) 0.0485(6) Uani 1 1 d . . . . .
H36J H 1.525415 0.295165 0.364241 0.073 Uiso 1 1 calc GR . . . .
H36K H 1.509060 0.302704 0.324706 0.073 Uiso 1 1 calc GR . . . .
H36L H 1.468246 0.309788 0.350975 0.073 Uiso 1 1 calc GR . . . .
C409 C 1.4140(3) 0.0607(3) 0.6561(4) 0.158(5) Uani 0.5 1 d D U P C 2
C410 C 1.4582(3) 0.0859(4) 0.6495(3) 0.136(3) Uani 0.5 1 d D U P C 2
H410 H 1.455969 0.113215 0.638367 0.163 Uiso 0.5 1 calc R . P C 2
C411 C 1.5060(4) 0.0650(3) 0.6618(3) 0.151(4) Uani 0.5 1 d D U P C 2
H411 H 1.537905 0.078130 0.659063 0.181 Uiso 0.5 1 calc R . P C 2
C412 C 1.5034(5) 0.0233(4) 0.6782(4) 0.157(4) Uani 0.5 1 d D U P C 2
H412 H 1.534322 0.007110 0.681275 0.188 Uiso 0.5 1 calc R . P C 2
C413 C 1.4596(4) 0.0030(5) 0.6906(4) 0.210(6) Uani 0.5 1 d D U P C 2
H413 H 1.462188 -0.020753 0.705951 0.252 Uiso 0.5 1 calc R . P C 2
C414 C 1.4115(5) 0.0227(3) 0.6773(3) 0.170(4) Uani 0.5 1 d D U P C 2
H414 H 1.379781 0.011199 0.682224 0.204 Uiso 0.5 1 calc R . P C 2
O181 O 0.87230(6) 0.24942(5) 0.57950(4) 0.0466(4) Uani 1 1 d . . . . .
H18D H 0.893570 0.269991 0.586423 0.070 Uiso 1 1 d G . . . .
H18E H 0.883495 0.224852 0.588108 0.070 Uiso 1 1 d G . . . .
O182 O 0.89494(7) 0.15875(5) 0.60371(4) 0.0494(4) Uani 1 1 d . . . . .
H18F H 0.879117 0.146739 0.585795 0.074 Uiso 1 1 d G . . . .
H18G H 0.929415 0.143203 0.612416 0.074 Uiso 1 1 d G . . . .
O184 O 1.00710(6) 0.07431(5) 0.55893(4) 0.0428(4) Uani 1 1 d . . . . .
H18H H 0.996219 0.086654 0.576357 0.064 Uiso 1 1 d G . . . .
H18I H 1.033958 0.058833 0.565526 0.064 Uiso 1 1 d G . . . .
O183 O 0.98945(6) 0.11591(6) 0.62491(4) 0.0465(4) Uani 1 1 d . . . . .
H18J H 1.029711 0.119794 0.626718 0.070 Uiso 1 1 d G . . . .
H18K H 0.979964 0.093418 0.642447 0.070 Uiso 1 1 d G . . . .
O365 O 1.31452(7) 0.29037(6) 0.59319(5) 0.0539(4) Uani 1 1 d . . . . .
H36M H 1.338169 0.310208 0.595693 0.081 Uiso 1 1 d G . . . .
H36N H 1.324740 0.268899 0.581594 0.081 Uiso 1 1 d G . . . .
O366 O 1.39934(7) 0.34941(6) 0.59746(5) 0.0544(4) Uani 1 1 d . . . . .
H36O H 1.380238 0.354894 0.580526 0.082 Uiso 1 1 d G . . . .
H36P H 1.429222 0.363775 0.607313 0.082 Uiso 1 1 d G . . . .
O367 O 1.48612(6) 0.39103(5) 0.62649(4) 0.0399(3) Uani 1 1 d . . . . .
H36Q H 1.519157 0.390010 0.630441 0.060 Uiso 1 1 d G . . . .
H36R H 1.481574 0.410310 0.640488 0.060 Uiso 1 1 d G . . . .
C313 C 1.4332(3) -0.0225(3) 0.68112(18) 0.110(2) Uani 0.5 1 d D U P C 1
H313 H 1.423800 -0.051513 0.685596 0.132 Uiso 0.5 1 calc R . P C 1
O368 O 1.50562(6) 0.43033(5) 0.56068(4) 0.0355(3) Uani 1 1 d . . . . .
H36S H 1.495895 0.417257 0.578182 0.053 Uiso 1 1 d G . . . .
H36T H 1.531523 0.447038 0.567200 0.053 Uiso 1 1 d G . . . .
C309 C 1.4074(2) 0.0549(2) 0.65985(19) 0.0888(18) Uani 0.5 1 d D U P C 1
C311 C 1.5041(4) 0.0365(3) 0.6815(3) 0.142(4) Uani 0.5 1 d D U P C 1
H311 H 1.538658 0.045645 0.685851 0.171 Uiso 0.5 1 calc R . P C 1
C315 C 1.3700(4) 0.09964(18) 0.60784(16) 0.205(4) Uani 1 1 d . . . . .
H31A H 1.343702 0.121566 0.601222 0.308 Uiso 1 1 calc GR . . . .
H31B H 1.364916 0.074633 0.592584 0.308 Uiso 1 1 calc GR . . . .
H31C H 1.403892 0.112174 0.606487 0.308 Uiso 1 1 calc GR . . . .
C310 C 1.4616(2) 0.0635(4) 0.6679(2) 0.165(5) Uani 0.5 1 d D U P C 1
H310 H 1.470992 0.092537 0.663432 0.198 Uiso 0.5 1 calc R . P C 1
C312 C 1.4853(3) -0.0067(3) 0.6873(2) 0.132(3) Uani 0.5 1 d D U P C 1
H312 H 1.510128 -0.027277 0.696215 0.159 Uiso 0.5 1 calc R . P C 1
C314 C 1.3968(3) 0.0101(2) 0.66750(17) 0.0950(18) Uani 0.5 1 d D U P C 1
H314 H 1.362194 0.001057 0.663107 0.114 Uiso 0.5 1 calc R . P C 1

loop_
_atom_site_aniso_label
_atom_site_aniso_U_11
_atom_site_aniso_U_22
_atom_site_aniso_U_33
_atom_site_aniso_U_23
_atom_site_aniso_U_13
_atom_site_aniso_U_12
O122 0.0584(12) 0.0918(16) 0.0916(16) 0.0330(13) 0.0079(11) 0.0163(11)
O139 0.0430(9) 0.0609(10) 0.0473(10) 0.0050(8) 0.0081(8) -0.0086(8)
N3 0.0425(11) 0.0412(10) 0.0480(12) -0.0050(9) 0.0035(9) 0.0066(8)
N6 0.0427(10) 0.0439(10) 0.0335(10) -0.0055(8) -0.0025(8) 0.0106(8)
N23 0.0487(11) 0.0552(12) 0.0296(9) 0.0032(9) 0.0101(8) 0.0091(9)
N26 0.0561(12) 0.0447(11) 0.0374(10) 0.0077(8) 0.0095(9) 0.0110(9)
N43 0.0351(9) 0.0359(9) 0.0424(10) 0.0047(8) 0.0056(8) -0.0061(7)
N46 0.0405(10) 0.0383(10) 0.0411(10) 0.0069(8) 0.0086(8) -0.0064(8)
N63 0.0364(9) 0.0390(9) 0.0317(9) 0.0015(7) 0.0039(7) 0.0007(8)
N66 0.0402(9) 0.0353(9) 0.0237(8) 0.0000(7) 0.0008(7) 0.0038(7)
N82 0.0425(10) 0.0437(10) 0.0289(9) -0.0008(8) 0.0058(8) 0.0006(8)
N88 0.0348(9) 0.0303(8) 0.0396(10) -0.0009(7) -0.0004(8) 0.0025(7)
N94 0.0378(10) 0.0470(11) 0.0382(10) 0.0085(8) 0.0093(8) -0.0008(8)
N123 0.0624(17) 0.0631(17) 0.158(3) 0.0217(18) -0.0275(18) -0.0042(14)
N140 0.0568(12) 0.0511(11) 0.0278(9) 0.0029(8) -0.0015(9) -0.0108(9)
C1 0.0496(14) 0.0409(13) 0.0623(17) 0.0029(12) 0.0067(12) 0.0146(11)
C2 0.0455(13) 0.0365(12) 0.0591(16) -0.0009(11) 0.0045(12) 0.0116(10)
C4 0.0398(12) 0.0432(12) 0.0487(14) -0.0058(11) -0.0008(10) 0.0131(10)
C5 0.0396(12) 0.0423(12) 0.0444(13) -0.0059(10) 0.0000(10) 0.0136(10)
C7 0.0399(12) 0.0475(13) 0.0341(11) -0.0039(10) -0.0016(9) 0.0152(10)
C8 0.0432(12) 0.0464(12) 0.0328(11) -0.0029(9) 0.0023(9) 0.0157(10)
C9 0.0484(13) 0.0571(14) 0.0328(12) -0.0008(10) 0.0010(10) 0.0155(11)
C10 0.0499(14) 0.0648(16) 0.0310(12) -0.0012(11) 0.0008(10) 0.0213(12)
C11 0.0496(14) 0.0671(16) 0.0348(12) -0.0119(11) -0.0064(11) 0.0177(13)
C12 0.0441(13) 0.0563(14) 0.0372(12) -0.0079(11) -0.0017(10) 0.0157(11)
C13 0.0453(13) 0.0515(14) 0.0428(13) -0.0103(11) -0.0035(11) 0.0107(11)
C14 0.0523(15) 0.0621(16) 0.0498(15) -0.0147(13) -0.0045(12) 0.0089(13)
C15 0.0522(15) 0.0560(15) 0.0613(17) -0.0145(13) -0.0060(13) 0.0043(12)
C16 0.0474(14) 0.0428(13) 0.0578(16) -0.0067(11) -0.0001(12) 0.0119(11)
C17 0.0507(14) 0.0379(12) 0.0698(18) -0.0058(12) 0.0026(13) 0.0074(11)
C18 0.0656(18) 0.0406(14) 0.081(2) -0.0027(14) 0.0005(16) 0.0032(13)
C19 0.0679(19) 0.0382(14) 0.096(2) 0.0055(15) 0.0056(17) 0.0027(13)
C20 0.0616(17) 0.0448(14) 0.076(2) 0.0082(14) 0.0156(15) 0.0078(13)
C21 0.0428(12) 0.0565(14) 0.0325(11) 0.0037(10) 0.0082(10) 0.0120(11)
C22 0.0433(12) 0.0552(14) 0.0326(11) 0.0047(10) 0.0091(10) 0.0131(11)
C24 0.0467(13) 0.0514(13) 0.0345(12) 0.0079(10) 0.0111(10) 0.0129(11)
C25 0.0552(14) 0.0484(13) 0.0334(12) 0.0076(10) 0.0089(11) 0.0146(11)
C27 0.0592(15) 0.0410(12) 0.0453(14) 0.0077(11) 0.0101(12) 0.0117(11)
C28 0.0636(16) 0.0391(12) 0.0488(14) 0.0102(11) 0.0112(12) 0.0114(11)
C29 0.084(2) 0.0426(14) 0.0556(16) 0.0093(12) 0.0094(15) 0.0077(14)
C30 0.085(2) 0.0462(14) 0.0602(18) 0.0177(13) 0.0153(15) 0.0054(14)
C31 0.0782(19) 0.0502(15) 0.0486(15) 0.0127(12) 0.0134(14) 0.0055(14)
C32 0.0676(17) 0.0468(14) 0.0479(14) 0.0114(11) 0.0128(13) 0.0146(12)
C33 0.0593(15) 0.0492(14) 0.0407(13) 0.0085(11) 0.0096(11) 0.0095(12)
C34 0.0712(18) 0.0615(16) 0.0376(13) 0.0145(12) 0.0138(12) 0.0089(14)
C35 0.0633(16) 0.0641(16) 0.0332(12) 0.0095(11) 0.0094(11) 0.0069(13)
C36 0.0501(14) 0.0578(15) 0.0327(12) 0.0059(10) 0.0062(10) 0.0116(11)
C37 0.0459(13) 0.0554(14) 0.0345(12) 0.0082(10) 0.0087(10) 0.0133(11)
C38 0.0486(13) 0.0660(16) 0.0277(11) 0.0061(11) 0.0076(10) 0.0138(12)
C39 0.0444(13) 0.0575(14) 0.0305(11) 0.0031(10) 0.0064(10) 0.0114(11)
C40 0.0443(13) 0.0547(14) 0.0354(12) 0.0039(10) 0.0060(10) 0.0068(11)
C41 0.0322(10) 0.0346(11) 0.0446(12) -0.0013(9) 0.0053(9) 0.0017(9)
C42 0.0325(10) 0.0356(11) 0.0402(12) 0.0012(9) 0.0040(9) -0.0004(9)
C44 0.0350(11) 0.0361(11) 0.0392(12) 0.0061(9) 0.0064(9) -0.0029(9)
C45 0.0374(11) 0.0359(11) 0.0428(12) 0.0061(9) 0.0084(10) -0.0036(9)
C47 0.0393(12) 0.0358(11) 0.0423(12) 0.0073(9) 0.0082(10) 0.0010(9)
C48 0.0427(12) 0.0396(11) 0.0414(12) 0.0088(10) 0.0114(10) 0.0011(10)
C49 0.0484(13) 0.0414(12) 0.0406(12) 0.0097(10) 0.0130(10) 0.0027(10)
C50 0.0455(13) 0.0444(12) 0.0407(12) 0.0062(10) 0.0098(10) 0.0009(10)
C51 0.0414(12) 0.0405(12) 0.0419(12) 0.0052(10) 0.0089(10) -0.0019(10)
C52 0.0394(12) 0.0405(12) 0.0420(12) 0.0081(10) 0.0083(10) 0.0002(9)
C53 0.0416(12) 0.0404(12) 0.0387(12) 0.0072(9) 0.0049(10) -0.0028(10)
C54 0.0427(12) 0.0491(13) 0.0401(13) 0.0068(10) 0.0025(10) -0.0138(10)
C55 0.0416(12) 0.0460(12) 0.0398(12) 0.0051(10) 0.0055(10) -0.0162(10)
C56 0.0370(11) 0.0410(11) 0.0384(12) 0.0061(9) 0.0039(9) -0.0037(9)
C57 0.0325(11) 0.0379(11) 0.0416(12) 0.0027(9) 0.0047(9) -0.0026(9)
C58 0.0352(11) 0.0398(11) 0.0439(13) 0.0053(10) 0.0041(10) -0.0058(9)
C59 0.0387(11) 0.0382(11) 0.0388(12) 0.0038(9) 0.0028(9) 0.0015(9)
C60 0.0350(11) 0.0392(11) 0.0398(12) -0.0023(9) 0.0002(9) 0.0037(9)
C61 0.0379(12) 0.0414(12) 0.0456(13) 0.0040(10) 0.0065(10) 0.0030(9)
C62 0.0348(11) 0.0370(11) 0.0418(12) 0.0033(9) 0.0048(9) 0.0051(9)
C64 0.0349(11) 0.0367(11) 0.0312(10) 0.0019(8) -0.0006(9) 0.0077(9)
C65 0.0346(11) 0.0373(11) 0.0306(10) -0.0001(8) 0.0006(8) 0.0047(9)
C67 0.0416(11) 0.0338(10) 0.0237(9) 0.0008(8) -0.0029(8) 0.0045(9)
C68 0.0470(12) 0.0366(11) 0.0251(10) -0.0004(8) -0.0004(9) 0.0038(9)
C69 0.0543(14) 0.0395(11) 0.0267(10) 0.0031(9) -0.0006(10) -0.0017(10)
C70 0.0654(15) 0.0409(12) 0.0223(10) 0.0015(9) -0.0026(10) -0.0018(11)
C71 0.0575(14) 0.0398(11) 0.0242(10) -0.0017(9) -0.0073(10) -0.0016(10)
C72 0.0446(12) 0.0374(11) 0.0268(10) 0.0009(8) -0.0039(9) 0.0029(9)
C73 0.0420(12) 0.0367(11) 0.0300(10) 0.0007(9) -0.0017(9) 0.0063(9)
C74 0.0483(13) 0.0406(12) 0.0349(12) -0.0017(9) -0.0065(10) 0.0014(10)
C75 0.0412(12) 0.0410(12) 0.0434(13) -0.0035(10) -0.0042(10) -0.0009(10)
C76 0.0389(11) 0.0352(11) 0.0410(12) 0.0006(9) 0.0011(10) 0.0043(9)
C77 0.0369(11) 0.0372(11) 0.0461(13) 0.0015(10) 0.0022(10) 0.0046(9)
C78 0.0374(12) 0.0419(12) 0.0585(15) -0.0033(11) 0.0029(11) 0.0014(10)
C79 0.0398(13) 0.0432(13) 0.0646(17) -0.0003(12) 0.0108(12) -0.0004(10)
C80 0.0458(13) 0.0504(14) 0.0539(15) 0.0072(12) 0.0157(12) 0.0005(11)
C81 0.0428(12) 0.0451(12) 0.0317(11) -0.0023(9) 0.0053(9) 0.0034(10)
C83 0.0471(13) 0.0497(13) 0.0294(11) -0.0012(10) 0.0074(10) 0.0002(10)
C84 0.0516(14) 0.0680(16) 0.0341(12) -0.0027(11) 0.0039(11) -0.0143(12)
C85 0.0547(15) 0.0639(16) 0.0463(14) -0.0031(12) 0.0043(12) -0.0204(13)
C86 0.0549(15) 0.0564(15) 0.0348(12) 0.0035(11) 0.0079(11) -0.0056(12)
C87 0.0382(11) 0.0298(10) 0.0418(12) 0.0001(9) -0.0004(9) 0.0032(9)
C89 0.0281(10) 0.0309(10) 0.0434(12) -0.0025(9) -0.0003(9) 0.0028(8)
C90 0.0361(11) 0.0452(12) 0.0392(12) -0.0038(10) 0.0024(9) 0.0026(10)
C91 0.0414(12) 0.0446(13) 0.0444(13) -0.0098(10) 0.0000(10) -0.0012(10)
C92 0.0400(12) 0.0340(11) 0.0521(14) -0.0069(10) 0.0018(10) -0.0051(9)
C93 0.0376(12) 0.0441(12) 0.0420(13) 0.0088(10) 0.0079(10) 0.0019(10)
C95 0.0376(12) 0.0510(13) 0.0392(12) 0.0076(10) 0.0110(10) -0.0007(10)
C96 0.0495(14) 0.0527(14) 0.0436(13) 0.0074(11) 0.0129(11) -0.0108(11)
C97 0.0576(15) 0.0594(15) 0.0405(13) 0.0090(11) 0.0180(12) -0.0105(12)
C98 0.0510(14) 0.0474(13) 0.0385(12) 0.0094(10) 0.0118(11) -0.0062(11)
C99 0.0443(14) 0.0591(16) 0.0564(16) 0.0096(14) 0.0059(12) 0.0130(12)
C100 0.0467(14) 0.0520(15) 0.0589(17) 0.0118(13) 0.0087(12) 0.0161(12)
C101 0.0455(12) 0.0424(12) 0.0334(12) 0.0011(9) 0.0045(10) 0.0098(10)
C102 0.0467(13) 0.0432(12) 0.0340(12) 0.0012(10) 0.0071(10) 0.0040(10)
C103 0.0456(13) 0.0511(13) 0.0316(11) -0.0034(10) 0.0070(10) 0.0004(10)
C104 0.0415(12) 0.0533(14) 0.0342(12) -0.0008(10) 0.0055(10) 0.0065(10)
C105 0.0587(15) 0.0348(12) 0.0521(15) 0.0034(11) 0.0064(12) 0.0064(11)
C106 0.0483(13) 0.0310(11) 0.0458(14) -0.0021(10) 0.0023(11) 0.0015(9)
C107 0.0355(11) 0.0380(11) 0.0408(12) -0.0028(9) 0.0000(9) 0.0024(9)
C108 0.0319(11) 0.0364(11) 0.0425(12) -0.0020(9) 0.0005(9) 0.0040(9)
C109 0.0426(12) 0.0422(12) 0.0404(12) 0.0115(10) 0.0113(10) 0.0035(10)
C110 0.0417(12) 0.0447(13) 0.0416(13) 0.0108(10) 0.0086(10) 0.0031(10)
C111 0.0411(12) 0.0505(13) 0.0420(13) 0.0090(11) 0.0119(10) -0.0060(10)
C112 0.0383(12) 0.0462(12) 0.0427(13) 0.0112(10) 0.0114(10) 0.0001(10)
C113 0.0444(12) 0.0353(10) 0.0273(10) 0.0031(8) 0.0034(9) 0.0023(9)
C114 0.0445(12) 0.0379(11) 0.0318(11) 0.0009(9) 0.0011(9) 0.0027(9)
C115 0.0391(13) 0.0631(16) 0.0511(15) 0.0070(13) 0.0050(11) 0.0133(11)
C116 0.0541(15) 0.0621(16) 0.0507(15) 0.0117(13) -0.0024(12) 0.0132(13)
C117 0.0417(13) 0.0650(17) 0.0602(17) 0.0081(14) -0.0029(12) 0.0114(12)
C118 0.0484(15) 0.0709(18) 0.0576(17) 0.0008(14) -0.0021(13) 0.0072(13)
C119 0.0555(16) 0.089(2) 0.0446(15) 0.0013(15) 0.0047(13) 0.0106(15)
C120 0.0457(14) 0.0712(18) 0.0555(16) 0.0144(14) 0.0120(12) 0.0091(13)
C121 0.0496(16) 0.0628(17) 0.0651(18) 0.0027(14) -0.0029(13) 0.0124(13)
C124 0.075(2) 0.0543(17) 0.107(3) 0.0028(18) -0.016(2) -0.0031(16)
C125 0.070(2) 0.083(2) 0.097(3) 0.008(2) -0.0076(19) -0.0059(18)
C126 0.320(9) 0.062(3) 0.117(4) 0.003(3) -0.037(5) -0.007(4)
C127 0.371(12) 0.081(3) 0.137(5) 0.005(4) -0.034(6) -0.035(5)
C128 0.224(7) 0.123(5) 0.103(4) -0.014(3) -0.011(4) -0.067(5)
C129 0.198(6) 0.134(5) 0.110(4) -0.022(4) -0.013(4) 0.009(4)
C130 0.140(4) 0.148(5) 0.123(4) -0.045(4) -0.041(3) 0.047(4)
C131 0.083(3) 0.076(2) 0.123(3) 0.000(2) -0.006(2) 0.001(2)
C132 0.0398(11) 0.0371(11) 0.0314(11) -0.0020(9) -0.0024(9) 0.0013(9)
C133 0.0354(11) 0.0366(11) 0.0340(11) -0.0023(9) 0.0000(9) -0.0008(9)
C134 0.0382(11) 0.0416(11) 0.0288(10) 0.0012(9) -0.0003(9) -0.0035(9)
C135 0.0478(13) 0.0518(13) 0.0329(11) 0.0017(10) -0.0059(10) -0.0107(11)
C136 0.0505(14) 0.0535(14) 0.0420(13) 0.0063(11) -0.0031(11) -0.0187(11)
C137 0.0513(13) 0.0451(12) 0.0324(11) 0.0061(10) 0.0027(10) -0.0076(10)
C138 0.0435(13) 0.0433(12) 0.0344(11) -0.0002(9) 0.0043(10) -0.0001(10)
C141 0.0611(15) 0.0485(13) 0.0324(12) 0.0023(10) 0.0103(11) 0.0001(11)
C142 0.0749(18) 0.0480(13) 0.0306(12) -0.0008(10) 0.0124(12) -0.0073(13)
C143 0.101(3) 0.0612(19) 0.080(2) -0.0005(16) 0.042(2) 0.0082(18)
C144 0.160(4) 0.071(2) 0.105(3) 0.004(2) 0.069(3) 0.029(3)
C145 0.211(5) 0.0489(18) 0.067(2) 0.0000(16) 0.060(3) 0.008(3)
C146 0.158(4) 0.066(2) 0.0548(19) -0.0033(16) 0.036(2) -0.044(2)
C147 0.087(2) 0.0634(17) 0.0412(14) -0.0032(13) 0.0137(14) -0.0114(16)
C148 0.086(2) 0.0534(15) 0.0305(12) -0.0016(11) 0.0074(12) 0.0019(14)
C149 0.105(3) 0.0520(18) 0.108(3) 0.0055(18) 0.014(2) -0.0211(18)
C150 0.084(3) 0.132(4) 0.210(6) 0.079(4) -0.019(3) -0.041(3)
C151 0.179(5) 0.131(4) 0.142(5) 0.046(4) 0.009(4) -0.081(4)
C152 0.158(5) 0.050(2) 0.231(7) 0.005(3) -0.010(4) -0.019(3)
C153 0.0585(16) 0.0817(19) 0.0299(12) -0.0002(12) -0.0006(11) 0.0247(15)
C154 0.077(2) 0.119(3) 0.0355(14) 0.0061(16) -0.0055(14) 0.040(2)
C155 0.093(2) 0.080(2) 0.0382(14) 0.0102(14) 0.0061(15) 0.0179(18)
C156 0.0739(19) 0.088(2) 0.0383(14) -0.0068(14) 0.0089(13) 0.0166(16)
C157 0.0618(16) 0.0608(16) 0.0345(12) 0.0002(11) 0.0041(11) 0.0075(13)
C158 0.125(3) 0.076(2) 0.0516(18) 0.0000(16) 0.0145(19) -0.010(2)
C159 0.098(2) 0.0698(18) 0.0338(13) 0.0013(13) 0.0009(14) 0.0071(17)
C160 0.098(3) 0.117(3) 0.075(2) -0.040(2) -0.011(2) 0.051(2)
C161 0.135(3) 0.0527(17) 0.068(2) 0.0196(15) 0.015(2) -0.0123(19)
C162 0.220(5) 0.0468(18) 0.073(2) 0.0158(17) 0.028(3) -0.004(2)
C163 0.139(4) 0.067(2) 0.078(2) 0.0230(18) 0.029(2) -0.018(2)
C164 0.140(4) 0.111(3) 0.105(3) 0.048(3) 0.000(3) -0.055(3)
C165 0.0450(13) 0.0485(13) 0.0386(12) 0.0071(10) 0.0033(10) -0.0020(10)
C166 0.0537(15) 0.0621(16) 0.0421(14) 0.0065(12) 0.0013(11) -0.0026(12)
C167 0.0659(17) 0.0501(14) 0.0501(15) 0.0120(12) 0.0025(13) -0.0031(13)
C168 0.0473(14) 0.0590(15) 0.0442(14) 0.0113(12) 0.0100(11) -0.0034(11)
C169 0.0554(14) 0.0497(13) 0.0361(12) 0.0063(10) 0.0094(11) -0.0031(11)
C170 0.126(3) 0.120(3) 0.061(2) 0.006(2) -0.016(2) -0.053(3)
C171 0.102(3) 0.122(3) 0.074(2) -0.010(2) -0.022(2) 0.031(3)
C172 0.106(3) 0.120(3) 0.071(2) -0.027(2) 0.033(2) -0.030(2)
C173 0.0450(14) 0.0526(15) 0.082(2) -0.0005(14) 0.0176(14) -0.0069(12)
C174 0.068(2) 0.0616(19) 0.143(4) 0.020(2) 0.021(2) -0.0118(16)
C175 0.0622(19) 0.075(2) 0.112(3) -0.025(2) 0.0275(19) -0.0261(16)
C176 0.0537(17) 0.076(2) 0.096(2) -0.0092(18) 0.0290(17) -0.0170(15)
C177 0.0769(18) 0.0455(13) 0.0238(10) 0.0026(9) -0.0026(11) -0.0047(12)
C178 0.090(2) 0.0516(15) 0.0320(12) 0.0060(11) -0.0014(13) -0.0041(14)
C179 0.087(2) 0.0545(15) 0.0242(11) -0.0015(10) -0.0036(12) -0.0076(14)
C180 0.082(2) 0.0599(16) 0.0320(12) 0.0070(11) 0.0080(13) -0.0021(14)
O306 0.0751(14) 0.0845(15) 0.0709(14) 0.0046(12) -0.0158(12) -0.0078(12)
O323 0.0439(10) 0.0613(11) 0.0616(11) -0.0082(9) 0.0059(8) 0.0081(8)
N187 0.0455(11) 0.0524(11) 0.0318(10) 0.0012(8) 0.0054(8) -0.0102(9)
N190 0.0446(10) 0.0488(11) 0.0320(10) 0.0003(8) 0.0072(8) -0.0122(9)
N207 0.0547(12) 0.0496(12) 0.0436(11) 0.0106(9) 0.0003(10) -0.0016(10)
N210 0.0501(11) 0.0439(11) 0.0380(10) 0.0020(8) -0.0028(9) -0.0085(9)
N227 0.0425(10) 0.0385(10) 0.0378(10) 0.0046(8) 0.0055(8) 0.0042(8)
N230 0.0474(11) 0.0398(10) 0.0328(9) 0.0038(8) 0.0058(8) 0.0085(8)
N247 0.0304(8) 0.0294(8) 0.0210(7) -0.0005(6) 0.0023(6) 0.0005(6)
N250 0.0338(9) 0.0285(8) 0.0236(8) -0.0014(6) 0.0027(7) -0.0004(7)
N266 0.0537(12) 0.0474(11) 0.0506(12) -0.0063(10) 0.0135(10) -0.0101(10)
N272 0.0370(10) 0.0362(9) 0.0467(11) 0.0065(8) -0.0060(8) -0.0093(8)
N278 0.0367(9) 0.0407(9) 0.0266(8) 0.0007(7) 0.0039(7) -0.0006(8)
N307 0.0633(16) 0.0810(18) 0.087(2) 0.0038(16) -0.0051(14) -0.0099(14)
N324 0.0516(12) 0.0563(12) 0.0367(10) 0.0072(9) 0.0041(9) 0.0093(10)
C185 0.0549(15) 0.0659(16) 0.0330(12) -0.0014(11) 0.0077(11) -0.0213(13)
C186 0.0454(13) 0.0606(15) 0.0334(12) -0.0030(11) 0.0066(10) -0.0220(12)
C188 0.0414(12) 0.0458(12) 0.0339(11) 0.0011(9) 0.0077(9) -0.0161(10)
C189 0.0410(12) 0.0434(12) 0.0372(12) 0.0023(10) 0.0054(10) -0.0160(10)
C191 0.0432(12) 0.0457(12) 0.0361(12) -0.0031(10) 0.0067(10) -0.0168(10)
C192 0.0472(13) 0.0519(14) 0.0394(13) -0.0057(11) 0.0108(11) -0.0218(11)
C193 0.0604(16) 0.0596(16) 0.0387(13) -0.0097(12) 0.0128(12) -0.0237(13)
C194 0.0627(16) 0.0604(15) 0.0320(12) -0.0060(11) 0.0111(11) -0.0252(13)
C195 0.0565(15) 0.0537(14) 0.0351(12) 0.0012(10) 0.0053(11) -0.0194(12)
C196 0.0505(13) 0.0492(13) 0.0348(12) -0.0026(10) 0.0104(10) -0.0186(11)
C197 0.0487(13) 0.0491(13) 0.0321(11) -0.0023(10) 0.0101(10) -0.0171(11)
C198 0.0542(14) 0.0484(13) 0.0387(13) 0.0085(10) 0.0068(11) -0.0096(11)
C199 0.0568(15) 0.0484(14) 0.0471(14) -0.0004(11) 0.0103(12) -0.0115(12)
C200 0.0487(13) 0.0486(13) 0.0371(12) -0.0008(10) 0.0085(10) -0.0172(11)
C201 0.0506(14) 0.0481(13) 0.0380(12) -0.0062(10) 0.0136(11) -0.0192(11)
C202 0.0612(16) 0.0537(15) 0.0465(14) -0.0091(12) 0.0143(12) -0.0205(12)
C203 0.0608(16) 0.0617(16) 0.0456(14) -0.0142(12) 0.0157(13) -0.0275(14)
C204 0.0663(17) 0.0720(18) 0.0337(12) -0.0083(12) 0.0129(12) -0.0306(15)
C205 0.0526(15) 0.0547(15) 0.0574(16) 0.0149(13) 0.0092(13) 0.0022(12)
C206 0.0470(14) 0.0560(15) 0.0541(16) 0.0117(12) 0.0026(12) -0.0027(12)
C208 0.0494(14) 0.0502(14) 0.0439(13) 0.0077(11) 0.0024(11) -0.0065(11)
C209 0.0492(13) 0.0462(13) 0.0419(13) 0.0073(11) -0.0005(11) -0.0094(11)
C211 0.0434(12) 0.0373(11) 0.0446(13) 0.0045(10) -0.0039(10) -0.0106(10)
C212 0.0414(12) 0.0435(12) 0.0455(13) 0.0042(10) -0.0037(10) -0.0134(10)
C213 0.0398(12) 0.0419(12) 0.0552(15) 0.0086(11) -0.0027(11) -0.0092(10)
C214 0.0413(13) 0.0474(13) 0.0527(15) 0.0016(11) 0.0026(11) -0.0119(10)
C215 0.0495(14) 0.0463(13) 0.0502(14) -0.0003(11) 0.0022(11) -0.0128(11)
C216 0.0490(13) 0.0444(13) 0.0435(13) 0.0026(10) -0.0021(11) -0.0129(11)
C217 0.0608(16) 0.0485(14) 0.0444(14) 0.0028(11) -0.0024(12) -0.0103(12)
C218 0.0748(19) 0.0551(15) 0.0415(14) 0.0035(12) -0.0032(13) -0.0077(14)
C219 0.079(2) 0.0592(16) 0.0396(14) 0.0061(12) -0.0038(13) -0.0068(14)
C220 0.0559(15) 0.0574(15) 0.0460(14) 0.0131(12) -0.0031(12) -0.0067(12)
C221 0.0560(15) 0.0568(15) 0.0517(15) 0.0151(12) 0.0018(12) -0.0025(12)
C222 0.0621(17) 0.0645(17) 0.0567(17) 0.0195(14) 0.0015(14) -0.0013(14)
C223 0.0547(16) 0.0649(18) 0.0653(19) 0.0236(15) 0.0017(14) 0.0023(14)
C224 0.0514(15) 0.0600(16) 0.074(2) 0.0135(15) 0.0115(14) 0.0056(13)
C225 0.0409(12) 0.0400(12) 0.0405(12) 0.0068(10) 0.0032(10) -0.0054(10)
C226 0.0401(12) 0.0403(11) 0.0335(11) 0.0033(9) 0.0038(9) -0.0045(9)
C228 0.0435(12) 0.0416(12) 0.0347(11) 0.0057(9) 0.0062(10) 0.0043(10)
C229 0.0465(13) 0.0392(11) 0.0357(11) 0.0016(9) 0.0087(10) 0.0055(10)
C231 0.0511(13) 0.0421(12) 0.0313(11) 0.0080(9) 0.0068(10) 0.0084(10)
C232 0.0557(14) 0.0451(12) 0.0349(12) 0.0063(10) 0.0090(11) 0.0101(11)
C233 0.0654(16) 0.0489(13) 0.0325(12) 0.0022(10) 0.0085(11) 0.0110(12)
C234 0.0588(15) 0.0471(13) 0.0351(12) 0.0083(10) 0.0037(11) 0.0088(11)
C235 0.0573(15) 0.0458(13) 0.0374(12) 0.0079(10) 0.0073(11) 0.0135(11)
C236 0.0515(14) 0.0427(12) 0.0366(12) 0.0045(10) 0.0073(10) 0.0078(10)
C237 0.0498(13) 0.0439(12) 0.0338(11) 0.0029(9) 0.0089(10) 0.0068(10)
C238 0.0542(14) 0.0489(13) 0.0387(13) 0.0046(10) 0.0049(11) 0.0147(11)
C239 0.0559(14) 0.0473(13) 0.0389(13) -0.0007(10) 0.0077(11) 0.0149(11)
C240 0.0445(12) 0.0446(12) 0.0345(11) 0.0024(10) 0.0055(10) 0.0050(10)
C241 0.0456(12) 0.0438(12) 0.0325(11) 0.0007(9) 0.0047(10) -0.0013(10)
C242 0.0474(13) 0.0482(13) 0.0384(12) 0.0003(10) 0.0063(10) 0.0052(11)
C243 0.0467(13) 0.0491(13) 0.0352(12) 0.0021(10) 0.0073(10) -0.0051(11)
C244 0.0474(13) 0.0447(12) 0.0367(12) 0.0052(10) -0.0003(10) -0.0092(10)
C245 0.0305(10) 0.0306(9) 0.0248(9) -0.0022(7) 0.0045(8) -0.0020(8)
C246 0.0298(9) 0.0286(9) 0.0243(9) -0.0013(7) 0.0017(8) -0.0027(8)
C248 0.0307(10) 0.0296(9) 0.0211(9) -0.0023(7) 0.0032(7) -0.0041(8)
C249 0.0301(9) 0.0282(9) 0.0238(9) -0.0021(7) 0.0034(8) -0.0049(8)
C251 0.0315(10) 0.0281(9) 0.0280(10) -0.0023(8) 0.0064(8) -0.0042(8)
C252 0.0369(11) 0.0287(10) 0.0324(10) -0.0028(8) 0.0044(9) -0.0036(8)
C253 0.0402(11) 0.0318(10) 0.0350(11) -0.0079(8) 0.0078(9) -0.0001(9)
C254 0.0387(11) 0.0348(10) 0.0300(10) -0.0062(8) 0.0077(9) -0.0036(9)
C255 0.0347(10) 0.0344(10) 0.0258(10) -0.0047(8) 0.0028(8) -0.0047(8)
C256 0.0313(10) 0.0294(9) 0.0264(9) -0.0043(8) 0.0048(8) -0.0030(8)
C257 0.0320(10) 0.0319(10) 0.0226(9) -0.0029(7) 0.0044(8) -0.0046(8)
C258 0.0347(10) 0.0375(10) 0.0224(9) -0.0012(8) 0.0024(8) -0.0004(8)
C259 0.0327(10) 0.0346(10) 0.0240(9) -0.0004(8) 0.0006(8) 0.0007(8)
C260 0.0296(9) 0.0311(9) 0.0224(9) -0.0021(7) 0.0029(7) -0.0014(8)
C261 0.0302(10) 0.0301(9) 0.0249(9) -0.0018(7) 0.0021(8) -0.0027(8)
C262 0.0327(10) 0.0344(10) 0.0273(10) -0.0009(8) 0.0019(8) 0.0004(8)
C263 0.0336(10) 0.0351(10) 0.0325(11) -0.0029(8) 0.0042(9) 0.0040(8)
C264 0.0341(10) 0.0378(11) 0.0275(10) -0.0019(8) 0.0059(8) 0.0006(9)
C265 0.0518(14) 0.0476(14) 0.0549(16) -0.0097(12) 0.0181(12) -0.0164(12)
C267 0.0556(16) 0.0469(14) 0.0654(18) 0.0003(13) 0.0179(14) -0.0065(12)
C268 0.0625(17) 0.0539(16) 0.075(2) -0.0014(14) 0.0194(15) -0.0001(13)
C269 0.0667(19) 0.0545(16) 0.087(2) -0.0124(16) 0.0337(17) -0.0033(14)
C270 0.0668(18) 0.0581(16) 0.0655(18) -0.0218(14) 0.0237(15) -0.0172(14)
C271 0.0333(11) 0.0345(11) 0.0469(13) 0.0073(9) -0.0060(9) -0.0099(9)
C273 0.0338(11) 0.0354(11) 0.0497(14) 0.0084(10) -0.0044(10) -0.0090(9)
C274 0.0384(12) 0.0428(12) 0.0464(13) 0.0090(10) -0.0016(10) -0.0106(10)
C275 0.0367(12) 0.0442(12) 0.0472(13) 0.0140(10) -0.0048(10) -0.0058(10)
C276 0.0365(11) 0.0382(11) 0.0465(13) 0.0098(10) -0.0030(10) -0.0067(9)
C277 0.0419(12) 0.0423(11) 0.0278(10) 0.0015(9) 0.0059(9) 0.0021(9)
C279 0.0334(10) 0.0367(10) 0.0281(10) -0.0003(8) 0.0036(8) -0.0022(8)
C280 0.0446(12) 0.0421(12) 0.0293(10) -0.0005(9) 0.0069(9) 0.0018(10)
C281 0.0535(14) 0.0480(13) 0.0310(11) -0.0048(10) 0.0085(10) 0.0038(11)
C282 0.0542(14) 0.0471(13) 0.0249(10) 0.0008(9) 0.0043(10) 0.0050(11)
C283 0.0487(15) 0.081(2) 0.0371(13) 0.0035(13) 0.0034(11) -0.0179(15)
C284 0.0514(15) 0.0759(19) 0.0327(12) -0.0018(13) 0.0066(11) -0.0200(14)
C285 0.0518(15) 0.0541(15) 0.0440(14) -0.0113(12) 0.0135(12) -0.0215(13)
C286 0.0509(14) 0.0487(14) 0.0456(14) -0.0116(11) 0.0160(12) -0.0150(12)
C287 0.0579(16) 0.0511(15) 0.0665(19) 0.0038(14) 0.0164(14) 0.0032(12)
C288 0.0521(15) 0.0511(15) 0.071(2) 0.0095(14) 0.0107(14) 0.0015(12)
C289 0.0371(12) 0.0342(11) 0.0501(14) 0.0089(10) -0.0054(10) -0.0080(9)
C290 0.0379(12) 0.0373(11) 0.0481(14) 0.0102(10) -0.0082(10) -0.0087(9)
C291 0.0437(13) 0.0433(12) 0.0451(13) 0.0087(10) -0.0008(10) -0.0091(11)
C292 0.0393(12) 0.0395(12) 0.0393(12) 0.0081(9) -0.0001(10) -0.0059(10)
C293 0.0554(14) 0.0471(13) 0.0297(11) 0.0013(10) 0.0074(10) 0.0067(11)
C294 0.0519(14) 0.0461(13) 0.0274(11) -0.0001(9) 0.0050(10) 0.0050(11)
C295 0.0339(10) 0.0336(10) 0.0286(10) -0.0029(8) 0.0047(8) -0.0008(8)
C296 0.0320(10) 0.0314(10) 0.0273(10) -0.0041(8) 0.0077(8) -0.0006(8)
C297 0.0392(11) 0.0270(9) 0.0386(12) -0.0048(8) 0.0082(9) -0.0004(8)
C298 0.0437(12) 0.0351(11) 0.0428(13) -0.0010(9) 0.0045(10) 0.0019(9)
C299 0.0431(14) 0.088(2) 0.0400(14) 0.0063(14) 0.0010(11) -0.0136(14)
C300 0.0470(14) 0.0793(19) 0.0399(14) 0.0039(13) -0.0057(11) -0.0169(13)
C301 0.0487(15) 0.079(2) 0.0553(17) 0.0133(15) -0.0080(13) -0.0101(14)
C302 0.0603(18) 0.096(2) 0.0585(19) 0.0184(18) -0.0063(15) -0.0013(17)
C303 0.071(2) 0.118(3) 0.0450(17) 0.0174(19) -0.0062(15) 0.002(2)
C304 0.0639(18) 0.110(3) 0.0384(14) 0.0088(16) 0.0011(13) -0.0056(18)
C305 0.0523(16) 0.0714(18) 0.0558(17) 0.0107(14) -0.0057(13) -0.0097(14)
C308 0.087(2) 0.065(2) 0.090(3) 0.0034(18) 0.007(2) -0.0122(18)
C316 0.0416(12) 0.0361(11) 0.0455(13) 0.0047(10) 0.0035(10) 0.0015(9)
C317 0.0352(11) 0.0361(11) 0.0472(13) 0.0069(10) 0.0028(10) 0.0046(9)
C318 0.0362(11) 0.0400(12) 0.0447(13) 0.0037(10) 0.0056(10) 0.0020(9)
C319 0.0453(13) 0.0480(13) 0.0482(14) 0.0085(11) 0.0010(11) 0.0063(11)
C320 0.0510(14) 0.0444(13) 0.0576(16) 0.0054(12) 0.0013(12) 0.0142(11)
C321 0.0506(14) 0.0405(12) 0.0549(15) 0.0004(11) 0.0031(12) 0.0097(11)
C322 0.0396(12) 0.0468(13) 0.0444(13) 0.0085(10) 0.0072(10) -0.0018(10)
C325 0.0726(18) 0.0658(17) 0.0360(13) 0.0035(12) 0.0117(12) 0.0058(14)
C326 0.0616(16) 0.0598(15) 0.0329(12) 0.0003(11) 0.0071(11) 0.0070(13)
C327 0.0666(18) 0.083(2) 0.0386(14) -0.0067(14) 0.0128(13) 0.0082(16)
C328 0.104(3) 0.072(2) 0.0401(15) -0.0060(14) 0.0125(16) 0.0331(19)
C329 0.136(3) 0.0587(18) 0.0451(16) -0.0082(14) 0.0150(19) -0.001(2)
C330 0.096(3) 0.068(2) 0.086(2) 0.0040(18) 0.021(2) -0.009(2)
C331 0.0676(19) 0.072(2) 0.074(2) 0.0065(16) 0.0185(16) 0.0089(16)
C332 0.091(2) 0.080(2) 0.0393(15) 0.0093(14) -0.0006(15) 0.0045(17)
C333 0.080(2) 0.077(2) 0.0516(16) -0.0200(15) 0.0271(15) -0.0227(17)
C334 0.093(2) 0.091(2) 0.073(2) -0.0226(19) 0.040(2) -0.011(2)
C335 0.086(2) 0.095(2) 0.072(2) -0.0132(18) 0.0431(19) -0.0243(19)
C336 0.117(3) 0.121(3) 0.060(2) -0.040(2) 0.032(2) -0.038(3)
C337 0.092(2) 0.0726(19) 0.0300(12) -0.0009(12) 0.0090(13) -0.0265(17)
C338 0.171(5) 0.157(4) 0.0358(17) 0.011(2) -0.002(2) 0.029(4)
C339 0.146(3) 0.093(2) 0.0381(15) -0.0153(16) 0.0151(18) -0.055(2)
C340 0.157(4) 0.147(4) 0.0409(17) 0.009(2) 0.015(2) -0.097(3)
C341 0.0634(18) 0.074(2) 0.075(2) 0.0289(17) 0.0024(16) 0.0095(15)
C342 0.084(2) 0.095(3) 0.114(3) 0.060(2) -0.011(2) -0.002(2)
C343 0.066(2) 0.090(2) 0.089(2) 0.033(2) 0.0031(18) 0.0196(18)
C344 0.081(2) 0.118(3) 0.081(2) 0.048(2) 0.0107(19) 0.032(2)
C345 0.0445(14) 0.0570(15) 0.0571(16) -0.0006(12) 0.0060(12) -0.0035(12)
C346 0.0558(16) 0.0484(14) 0.078(2) -0.0025(14) 0.0118(14) 0.0025(12)
C347 0.0649(18) 0.0669(18) 0.0637(18) -0.0067(15) 0.0036(15) 0.0030(15)
C348 0.0502(16) 0.080(2) 0.0677(19) 0.0040(16) 0.0080(14) 0.0034(14)
C349 0.0675(17) 0.0576(15) 0.0340(12) -0.0022(11) 0.0045(12) 0.0026(13)
C350 0.132(3) 0.0537(17) 0.0483(16) -0.0124(13) 0.0238(18) -0.0088(18)
C351 0.112(3) 0.0617(19) 0.089(2) -0.0061(17) 0.060(2) -0.0017(18)
C352 0.119(3) 0.224(6) 0.056(2) -0.052(3) -0.023(2) 0.069(4)
C353 0.0651(16) 0.0550(15) 0.0339(12) 0.0086(11) 0.0070(11) 0.0120(13)
C354 0.087(2) 0.0689(19) 0.0466(16) 0.0058(14) -0.0075(15) 0.0038(16)
C355 0.0580(15) 0.0660(16) 0.0380(13) 0.0109(12) 0.0030(11) 0.0133(13)
C356 0.087(2) 0.0760(19) 0.0395(14) 0.0117(13) 0.0123(14) 0.0316(17)
C357 0.0424(12) 0.0472(13) 0.0356(12) -0.0047(10) 0.0049(10) 0.0144(10)
C358 0.0673(18) 0.0588(17) 0.081(2) -0.0261(15) -0.0065(16) 0.0272(14)
C359 0.0681(18) 0.0708(18) 0.0450(15) 0.0054(13) 0.0095(13) 0.0346(15)
C360 0.0555(16) 0.086(2) 0.0639(18) 0.0111(16) 0.0247(14) 0.0277(15)
C361 0.0437(12) 0.0388(11) 0.0320(11) -0.0121(9) 0.0085(9) -0.0016(9)
C362 0.0468(13) 0.0484(13) 0.0345(11) -0.0068(10) 0.0106(10) 0.0003(10)
C363 0.0517(14) 0.0544(14) 0.0299(11) -0.0114(10) 0.0075(10) 0.0022(11)
C364 0.0575(15) 0.0474(13) 0.0425(13) -0.0166(11) 0.0132(11) -0.0077(11)
C409 0.118(4) 0.176(8) 0.180(12) 0.026(8) 0.023(5) 0.010(4)
C410 0.120(4) 0.151(5) 0.143(7) -0.016(5) 0.037(5) 0.013(4)
C411 0.118(4) 0.173(7) 0.166(9) 0.004(6) 0.035(5) 0.020(4)
C412 0.131(4) 0.160(6) 0.181(8) 0.001(5) 0.029(5) 0.014(4)
C413 0.130(4) 0.245(9) 0.262(14) 0.100(9) 0.048(7) 0.035(6)
C414 0.130(4) 0.202(7) 0.178(9) 0.048(6) 0.026(5) 0.014(4)
O181 0.0474(9) 0.0446(9) 0.0462(10) 0.0027(8) -0.0012(7) 0.0039(7)
O182 0.0565(10) 0.0438(9) 0.0444(10) -0.0032(7) -0.0092(8) 0.0014(8)
O184 0.0479(9) 0.0459(9) 0.0338(8) -0.0014(7) 0.0008(7) -0.0006(7)
O183 0.0383(8) 0.0593(10) 0.0412(9) 0.0130(8) 0.0018(7) -0.0097(7)
O365 0.0646(11) 0.0480(10) 0.0505(10) -0.0069(8) 0.0120(9) -0.0097(9)
O366 0.0567(11) 0.0511(10) 0.0506(11) 0.0105(8) -0.0140(8) -0.0099(8)
O367 0.0398(8) 0.0453(9) 0.0344(8) -0.0043(7) 0.0034(7) 0.0004(7)
C313 0.117(3) 0.120(3) 0.092(5) 0.006(3) 0.005(4) 0.032(3)
O368 0.0373(8) 0.0392(8) 0.0301(7) 0.0027(6) 0.0040(6) -0.0012(6)
C309 0.109(3) 0.104(3) 0.053(4) -0.017(3) 0.007(3) 0.021(3)
C311 0.117(3) 0.118(4) 0.184(9) -0.004(5) -0.015(4) 0.029(3)
C315 0.411(13) 0.092(4) 0.131(5) 0.005(3) 0.107(7) -0.024(5)
C310 0.107(3) 0.118(3) 0.264(15) 0.022(5) -0.002(5) 0.025(3)
C312 0.120(3) 0.116(4) 0.154(9) -0.006(5) -0.012(4) 0.032(3)
C314 0.112(3) 0.116(3) 0.057(4) 0.008(3) 0.010(3) 0.024(3)

loop_
_atom_type_symbol
_atom_type_description
_atom_type_scat_dispersion_real
_atom_type_scat_dispersion_imag
_atom_type_scat_source
C C 0.0020 0.0010 'International Tables Vol C Tables 4.2.6.8 and 6.1.1.4'
H H 0.0000 0.0000 'International Tables Vol C Tables 4.2.6.8 and 6.1.1.4'
N N 0.0050 0.0020 'International Tables Vol C Tables 4.2.6.8 and 6.1.1.4'
O O 0.0090 0.0050 'International Tables Vol C Tables 4.2.6.8 and 6.1.1.4'

loop_
_geom_angle_atom_site_label_1
_geom_angle_atom_site_label_2
_geom_angle_atom_site_label_3
_geom_angle
C414b C409b C308 117.6(7)
C310a C309a C308 129.8(6)
C2 N3 H3 125.8
C2 N3 C4 108.3(2)
C314a C309a C308 120.5(5)
C4 N3 H3 125.8
C410b C409b C308 111.6(6)
C414b C409b C410 129.1(8)
C409b C410b H410 123.6
C5 N6 H6 125.9
C7 N6 H6 125.9
C7 N6 C5 108.29(19)
C22 N23 H23 125.5
C22 N23 C24 108.97(19)
C24 N23 H23 125.5
C25 N26 H26 125.8
C411b C410b H410 123.6
C413b C412b C411 128.2(13)
C409b C410b C411 112.7(9)
C410b C411b H411 121.3
C27 N26 H26 125.8
C27 N26 C25 108.4(2)
C412b C411b H411 121.3
C410b C411b C412 117.5(11)
C413b C412b H412 115.9
C42 N43 H43 126.0
C42 N43 C44 107.98(17)
C44 N43 H43 126.0
C45 N46 H46 126.0
C411b C412b H412 115.9
C409b C414b C413 117.1(10)
C414b C413b H413 123.5
C47 N46 H46 126.0
C47 N46 C45 108.02(18)
C412b C413b H413 123.5
C412b C413b C414 113.1(12)
C409b C414b H414 121.5
C62 N63 H63 125.9
C62 N63 C64 108.30(18)
C64 N63 H63 125.9
C65 N66 H66 125.6
C65 N66 C67 108.79(17)
C67 N66 H66 125.6
C81 N82 C83 116.80(19)
C413b C414b H414 121.5
C309a C314a C313 127.1(8)
C312a C313a H313 123.1
C314a C313a H313 123.1
C311a C310a C309 132.6(9)
C313a C312a C311 128.0(9)
C310a C311a H311 125.6
C89 N88 C87 117.41(18)
C95 N94 C93 117.15(19)
C121 N123 H123 118.5
C121 N123 C124 123.1(3)
C124 N123 H123 118.5
C138 N140 H140 120.2
C138 N140 C141 119.6(2)
C141 N140 H140 120.2
C2 C1 C100 118.9(2)
C20 C1 C2 117.5(3)
C20 C1 C100 123.3(3)
N3 C2 C1 129.3(2)
N3 C2 C17 109.1(2)
C1 C2 C17 121.5(2)
N3 C4 C16 109.2(2)
C5 C4 N3 130.8(2)
C5 C4 C16 120.0(2)
N6 C5 C13 109.8(2)
C312a C311a H311 125.6
C311a C310a H310 113.7
C309a C310a H310 113.7
C310a C311a C312 108.8(9)
C313a C312a H312 116.0
C311a C312a H312 116.0
C310a C309a C314 109.7(7)
C312a C313a C314 113.8(8)
C313a C314a H314 116.4
C309a C314a H314 116.4
C409b C308 N307 111.0(7)
C309a C308 N307 111.7(4)
C409b C308 H30A 109.8
C309a C308 H308 106.4
C409b C308 C315 105.0(7)
C309a C308 C315 114.2(5)
C4 C5 N6 129.8(2)
C4 C5 C13 120.4(2)
N6 C7 C8 128.7(2)
N6 C7 C12 109.6(2)
C8 C7 C12 121.7(2)
C7 C8 C9 118.0(2)
C7 C8 C101 117.7(2)
C9 C8 C101 124.3(2)
C8 C9 H9 119.2
C10 C9 C8 121.5(3)
C10 C9 H9 119.2
C9 C10 C153 121.4(3)
C11 C10 C9 118.9(2)
C11 C10 C153 119.7(2)
C10 C11 H11 119.5
C12 C11 C10 121.1(2)
C12 C11 H11 119.5
C7 C12 C13 106.3(2)
C11 C12 C7 118.9(2)
C11 C12 C13 134.8(2)
C5 C13 C12 106.1(2)
C5 C13 C14 120.1(3)
C14 C13 C12 133.9(2)
C13 C14 H14 120.0
C15 C14 C13 119.9(3)
C15 C14 H14 120.0
C14 C15 H15 119.9
C14 C15 C16 120.3(3)
C16 C15 H15 119.9
C4 C16 C15 119.3(3)
C4 C16 C17 106.4(2)
C15 C16 C17 134.3(3)
C2 C17 C16 107.0(2)
C18 C17 C2 118.2(3)
C18 C17 C16 134.8(3)
C17 C18 H18 119.3
C19 C18 C17 121.3(3)
C19 C18 H18 119.3
C18 C19 C20 119.1(3)
C18 C19 C149 119.8(3)
C20 C19 C149 121.2(3)
C1 C20 C19 122.3(3)
C1 C20 H20 118.9
C19 C20 H20 118.9
C22 C21 C40 117.9(2)
C22 C21 C104 122.3(2)
C40 C21 C104 119.7(2)
N23 C22 C21 131.0(2)
N23 C22 C37 108.8(2)
C21 C22 C37 120.2(2)
N23 C24 C25 131.9(2)
N23 C24 C36 109.0(2)
C25 C24 C36 119.0(2)
N26 C25 C24 131.8(2)
N26 C25 C33 109.3(2)
C24 C25 C33 119.0(2)
N26 C27 C28 129.4(2)
N26 C27 C32 109.2(2)
C28 C27 C32 121.5(2)
C27 C28 C29 116.9(2)
C27 C28 C105 120.3(2)
C29 C28 C105 122.7(3)
C28 C29 H29 118.8
C28 C29 C30 122.4(3)
C30 C29 H29 118.8
C29 C30 C161 118.0(3)
C31 C30 C29 119.2(3)
C31 C30 C161 122.8(3)
C30 C31 H31 119.9
C30 C31 C32 120.2(3)
C32 C31 H31 119.9
C27 C32 C33 106.9(2)
C31 C32 C27 119.9(3)
C31 C32 C33 133.2(2)
C25 C33 C32 106.2(2)
C34 C33 C25 120.8(3)
C34 C33 C32 132.9(2)
C33 C34 H34 119.9
C35 C34 C33 120.3(2)
C35 C34 H34 119.9
C34 C35 H35 120.2
C34 C35 C36 119.6(2)
C36 C35 H35 120.2
C24 C36 C37 106.8(2)
C35 C36 C24 121.3(2)
C35 C36 C37 131.8(2)
C22 C37 C36 106.4(2)
C38 C37 C22 120.0(2)
C38 C37 C36 133.3(2)
C37 C38 H38 119.4
C37 C38 C39 121.3(2)
C39 C38 H38 119.4
C38 C39 C157 120.9(2)
C40 C39 C38 117.3(2)
C40 C39 C157 121.5(2)
C21 C40 H40 118.4
C39 C40 C21 123.2(2)
C39 C40 H40 118.4
C42 C41 C108 119.9(2)
C60 C41 C42 117.1(2)
C60 C41 C108 123.0(2)
N43 C42 C41 128.9(2)
N43 C42 C57 109.45(19)
C41 C42 C57 121.6(2)
N43 C44 C45 130.72(19)
N43 C44 C56 110.46(19)
C56 C44 C45 118.8(2)
N46 C45 C44 131.0(2)
N46 C45 C53 109.8(2)
C53 C45 C44 119.18(19)
N46 C47 C48 129.1(2)
N46 C47 C52 110.34(19)
C52 C47 C48 120.5(2)
C47 C48 C109 118.4(2)
C49 C48 C47 117.4(2)
C49 C48 C109 123.9(2)
C48 C49 H49 118.5
C48 C49 C50 123.0(2)
C50 C49 H49 118.5
C49 C50 C169 120.0(2)
C51 C50 C49 118.4(2)
C51 C50 C169 121.5(2)
C50 C51 H51 119.9
C52 C51 C50 120.2(2)
C52 C51 H51 119.9
C47 C52 C53 105.6(2)
C51 C52 C47 120.2(2)
C51 C52 C53 134.1(2)
C45 C53 C52 106.15(19)
C45 C53 C54 120.8(2)
C54 C53 C52 133.0(2)
C53 C54 H54 120.1
C55 C54 C53 119.9(2)
C55 C54 H54 120.1
C54 C55 H55 120.3
C54 C55 C56 119.4(2)
C56 C55 H55 120.3
C44 C56 C55 121.8(2)
C44 C56 C57 105.59(19)
C55 C56 C57 132.6(2)
C42 C57 C56 106.53(19)
C58 C57 C42 119.4(2)
C58 C57 C56 134.0(2)
C57 C58 H58 119.6
C57 C58 C59 120.8(2)
C59 C58 H58 119.6
C58 C59 C60 118.4(2)
C58 C59 C165 119.7(2)
C60 C59 C165 121.9(2)
C41 C60 C59 122.7(2)
C41 C60 H60 118.7
C59 C60 H60 118.7
C62 C61 C112 123.9(2)
C80 C61 C62 116.9(2)
C80 C61 C112 119.2(2)
N63 C62 C61 129.7(2)
N63 C62 C77 109.41(19)
C61 C62 C77 120.9(2)
N63 C64 C65 130.3(2)
N63 C64 C76 109.69(19)
C65 C64 C76 119.99(19)
N66 C65 C64 130.93(19)
N66 C65 C73 109.82(18)
C64 C65 C73 119.21(19)
N66 C67 C68 129.73(18)
N66 C67 C72 108.96(18)
C68 C67 C72 121.31(19)
C67 C68 C113 121.21(19)
C69 C68 C67 116.99(19)
C69 C68 C113 121.7(2)
C68 C69 H69 118.5
C68 C69 C70 123.0(2)
C70 C69 H69 118.5
C69 C70 C177 118.2(2)
C71 C70 C69 118.7(2)
C71 C70 C177 123.1(2)
C70 C71 H71 119.9
C70 C71 C72 120.3(2)
C72 C71 H71 119.9
C67 C72 C73 106.64(18)
C71 C72 C67 119.7(2)
C71 C72 C73 133.7(2)
C65 C73 C72 105.78(18)
C65 C73 C74 120.9(2)
C74 C73 C72 133.3(2)
C73 C74 H74 120.1
C75 C74 C73 119.8(2)
C75 C74 H74 120.1
C74 C75 H75 120.0
C74 C75 C76 120.1(2)
C76 C75 H75 120.0
C64 C76 C75 120.0(2)
C64 C76 C77 106.20(19)
C75 C76 C77 133.8(2)
C62 C77 C76 106.41(19)
C78 C77 C62 120.0(2)
C78 C77 C76 133.5(2)
C77 C78 H78 119.8
C79 C78 C77 120.3(2)
C79 C78 H78 119.8
C78 C79 C173 122.8(2)
C80 C79 C78 118.3(2)
C80 C79 C173 118.9(2)
C61 C80 H80 118.2
C79 C80 C61 123.7(2)
C79 C80 H80 118.2
N82 C81 C86 123.0(2)
N82 C81 C102 116.9(2)
C86 C81 C102 120.1(2)
N82 C83 C84 122.9(2)
N82 C83 C103 117.2(2)
C84 C83 C103 119.8(2)
C83 C84 H84 120.4
C85 C84 C83 119.2(2)
C85 C84 H84 120.4
C84 C85 H85 120.2
C84 C85 C86 119.5(2)
C86 C85 H85 120.2
C81 C86 H86 120.7
C85 C86 C81 118.5(2)
C85 C86 H86 120.7
N88 C87 C92 123.0(2)
N88 C87 C106 115.93(19)
C92 C87 C106 121.1(2)
N88 C89 C90 122.9(2)
N88 C89 C107 116.59(19)
C90 C89 C107 120.5(2)
C89 C90 H90 120.6
C91 C90 C89 118.9(2)
C91 C90 H90 120.6
C90 C91 H91 120.3
C90 C91 C92 119.5(2)
C92 C91 H91 120.3
C87 C92 H92 120.8
C91 C92 C87 118.4(2)
C91 C92 H92 120.8
N94 C93 C98 122.9(2)
N94 C93 C110 115.9(2)
C98 C93 C110 121.2(2)
N94 C95 C96 122.6(2)
N94 C95 C111 118.6(2)
C96 C95 C111 118.8(2)
C95 C96 H96 120.7
C97 C96 C95 118.7(2)
C97 C96 H96 120.7
C96 C97 H97 120.1
C98 C97 C96 119.8(2)
C98 C97 H97 120.1
C93 C98 H98 120.6
C97 C98 C93 118.9(2)
C97 C98 H98 120.6
C100 C99 C115 174.6(3)
C99 C100 C1 172.7(3)
C102 C101 C8 169.2(3)
C101 C102 C81 177.7(3)
C104 C103 C83 172.9(3)
C103 C104 C21 176.9(3)
C106 C105 C28 174.2(3)
C105 C106 C87 177.1(3)
C108 C107 C89 177.8(2)
C107 C108 C41 176.8(2)
C110 C109 C48 172.4(3)
C109 C110 C93 178.8(2)
C112 C111 C95 170.8(2)
C111 C112 C61 172.5(2)
C114 C113 C68 176.8(2)
C113 C114 C132 172.4(2)
C116 C115 C99 119.3(2)
C116 C115 C120 118.5(3)
C120 C115 C99 122.1(3)
C115 C116 H116 119.2
C117 C116 C115 121.5(3)
C117 C116 H116 119.2
C116 C117 C118 119.9(3)
C116 C117 C121 118.6(3)
C118 C117 C121 121.0(3)
C117 C118 H118 120.1
C117 C118 C119 119.7(3)
C119 C118 H118 120.1
C118 C119 H119 119.8
C120 C119 C118 120.4(3)
C120 C119 H119 119.8
C115 C120 H120 120.1
C119 C120 C115 119.9(3)
C119 C120 H120 120.1
O122 C121 N123 121.7(3)
O122 C121 C117 119.2(3)
N123 C121 C117 119.1(2)
N123 C124 H124 108.9
N123 C124 C125 111.1(3)
N123 C124 C131 109.2(3)
C125 C124 H124 108.9
C131 C124 H124 108.9
C131 C124 C125 109.9(3)
C126 C125 C124 119.5(4)
C126 C125 C130 116.8(5)
C130 C125 C124 123.7(4)
C125 C126 H126 118.9
C125 C126 C127 122.1(5)
C127 C126 H126 118.9
C126 C127 H127 121.2
C128 C127 C126 117.7(6)
C128 C127 H127 121.2
C127 C128 H128 120.0
C127 C128 C129 119.9(5)
C129 C128 H128 120.0
C128 C129 H129 120.3
C130 C129 C128 119.4(6)
C130 C129 H129 120.3
C125 C130 H130 118.3
C129 C130 C125 123.5(6)
C129 C130 H130 118.3
C124 C131 H13A 109.5
C124 C131 H13B 109.5
C124 C131 H13C 109.5
H13A C131 H13B 109.5
H13A C131 H13C 109.5
H13B C131 H13C 109.5
C133 C132 C114 117.4(2)
C133 C132 C137 118.87(19)
C137 C132 C114 123.7(2)
C132 C133 H133 119.5
C134 C133 C132 121.0(2)
C134 C133 H133 119.5
C133 C134 C135 119.6(2)
C133 C134 C138 116.12(19)
C135 C134 C138 124.23(19)
C134 C135 H135 120.1
C136 C135 C134 119.9(2)
C136 C135 H135 120.1
C135 C136 H136 119.7
C137 C136 C135 120.6(2)
C137 C136 H136 119.7
C132 C137 H137 120.0
C136 C137 C132 120.1(2)
C136 C137 H137 120.0
O139 C138 N140 121.7(2)
O139 C138 C134 120.2(2)
N140 C138 C134 118.1(2)
N140 C141 H141 107.9
N140 C141 C142 110.56(19)
N140 C141 C148 109.0(2)
C142 C141 H141 107.9
C148 C141 H141 107.9
C148 C141 C142 113.4(2)
C143 C142 C141 122.4(3)
C143 C142 C147 118.9(3)
C147 C142 C141 118.7(3)
C142 C143 H143 119.4
C142 C143 C144 121.1(4)
C144 C143 H143 119.4
C143 C144 H144 119.7
C145 C144 C143 120.6(4)
C145 C144 H144 119.7
C144 C145 H145 120.4
C146 C145 C144 119.2(3)
C146 C145 H145 120.4
C145 C146 H146 119.9
C145 C146 C147 120.2(4)
C147 C146 H146 119.9
C142 C147 C146 119.9(3)
C142 C147 H147 120.1
C146 C147 H147 120.1
C141 C148 H14A 109.5
C141 C148 H14B 109.5
C141 C148 H14C 109.5
H14A C148 H14B 109.5
H14A C148 H14C 109.5
H14B C148 H14C 109.5
C19 C149 C151 111.0(3)
C150 C149 C19 110.3(3)
C150 C149 C151 107.2(4)
C150 C149 C152 117.5(4)
C152 C149 C19 107.5(3)
C152 C149 C151 103.1(4)
C149 C150 H15A 109.5
C149 C150 H15B 109.5
C149 C150 H15C 109.5
H15A C150 H15B 109.5
H15A C150 H15C 109.5
H15B C150 H15C 109.5
C149 C151 H15D 109.5
C149 C151 H15E 109.5
C149 C151 H15F 109.5
H15D C151 H15E 109.5
H15D C151 H15F 109.5
H15E C151 H15F 109.5
C149 C152 H15G 109.5
C149 C152 H15H 109.5
C149 C152 H15I 109.5
H15G C152 H15H 109.5
H15G C152 H15I 109.5
H15H C152 H15I 109.5
C10 C153 C154 108.7(2)
C10 C153 C156 108.4(2)
C155 C153 C10 112.6(2)
C155 C153 C154 108.4(3)
C155 C153 C156 109.6(2)
C156 C153 C154 109.0(2)
C153 C154 H15J 109.5
C153 C154 H15K 109.5
C153 C154 H15L 109.5
H15J C154 H15K 109.5
H15J C154 H15L 109.5
H15K C154 H15L 109.5
C153 C155 H15M 109.5
C153 C155 H15N 109.5
C153 C155 H15O 109.5
H15M C155 H15N 109.5
H15M C155 H15O 109.5
H15N C155 H15O 109.5
C153 C156 H15P 109.5
C153 C156 H15Q 109.5
C153 C156 H15R 109.5
H15P C156 H15Q 109.5
H15P C156 H15R 109.5
H15Q C156 H15R 109.5
C39 C157 C158 112.9(2)
C39 C157 C159 112.6(2)
C39 C157 C160 108.0(2)
C158 C157 C160 107.9(3)
C159 C157 C158 108.0(2)
C159 C157 C160 107.2(3)
C157 C158 H15S 109.5
C157 C158 H15T 109.5
C157 C158 H15U 109.5
H15S C158 H15T 109.5
H15S C158 H15U 109.5
H15T C158 H15U 109.5
C157 C159 H15V 109.5
C157 C159 H15W 109.5
C157 C159 H15X 109.5
H15V C159 H15W 109.5
H15V C159 H15X 109.5
H15W C159 H15X 109.5
C157 C160 H16A 109.5
C157 C160 H16B 109.5
C157 C160 H16C 109.5
H16A C160 H16B 109.5
H16A C160 H16C 109.5
H16B C160 H16C 109.5
C30 C161 C162 108.3(3)
C30 C161 C163 110.9(3)
C30 C161 C164 110.1(3)
C162 C161 C163 108.2(3)
C162 C161 C164 111.2(4)
C164 C161 C163 108.2(4)
C161 C162 H16D 109.5
C161 C162 H16E 109.5
C161 C162 H16F 109.5
H16D C162 H16E 109.5
H16D C162 H16F 109.5
H16E C162 H16F 109.5
C161 C163 H16G 109.5
C161 C163 H16H 109.5
C161 C163 H16I 109.5
H16G C163 H16H 109.5
H16G C163 H16I 109.5
H16H C163 H16I 109.5
C161 C164 H16J 109.5
C161 C164 H16K 109.5
C161 C164 H16L 109.5
H16J C164 H16K 109.5
H16J C164 H16L 109.5
H16K C164 H16L 109.5
C59 C165 C166 112.5(2)
C59 C165 C167 109.5(2)
C59 C165 C168 108.73(19)
C166 C165 C167 108.5(2)
C166 C165 C168 107.9(2)
C168 C165 C167 109.6(2)
C165 C166 H16M 109.5
C165 C166 H16N 109.5
C165 C166 H16O 109.5
H16M C166 H16N 109.5
H16M C166 H16O 109.5
H16N C166 H16O 109.5
C165 C167 H16P 109.5
C165 C167 H16Q 109.5
C165 C167 H16R 109.5
H16P C167 H16Q 109.5
H16P C167 H16R 109.5
H16Q C167 H16R 109.5
C165 C168 H16S 109.5
C165 C168 H16T 109.5
C165 C168 H16U 109.5
H16S C168 H16T 109.5
H16S C168 H16U 109.5
H16T C168 H16U 109.5
C170 C169 C50 112.0(2)
C170 C169 C171 111.4(3)
C170 C169 C172 107.4(3)
C171 C169 C50 107.6(2)
C172 C169 C50 109.3(2)
C172 C169 C171 109.1(3)
C169 C170 H17A 109.5
C169 C170 H17B 109.5
C169 C170 H17C 109.5
H17A C170 H17B 109.5
H17A C170 H17C 109.5
H17B C170 H17C 109.5
C169 C171 H17D 109.5
C169 C171 H17E 109.5
C169 C171 H17F 109.5
H17D C171 H17E 109.5
H17D C171 H17F 109.5
H17E C171 H17F 109.5
C169 C172 H17G 109.5
C169 C172 H17H 109.5
C169 C172 H17I 109.5
H17G C172 H17H 109.5
H17G C172 H17I 109.5
H17H C172 H17I 109.5
C79 C173 C175 112.2(3)
C174 C173 C79 109.4(2)
C174 C173 C175 108.0(3)
C174 C173 C176 111.5(3)
C176 C173 C79 109.1(2)
C176 C173 C175 106.7(2)
C173 C174 H17J 109.5
C173 C174 H17K 109.5
C173 C174 H17L 109.5
H17J C174 H17K 109.5
H17J C174 H17L 109.5
H17K C174 H17L 109.5
C173 C175 H17M 109.5
C173 C175 H17N 109.5
C173 C175 H17O 109.5
H17M C175 H17N 109.5
H17M C175 H17O 109.5
H17N C175 H17O 109.5
C173 C176 H17P 109.5
C173 C176 H17Q 109.5
C173 C176 H17R 109.5
H17P C176 H17Q 109.5
H17P C176 H17R 109.5
H17Q C176 H17R 109.5
C70 C177 C178 110.0(2)
C179 C177 C70 111.9(2)
C179 C177 C178 107.9(2)
C179 C177 C180 108.6(2)
C180 C177 C70 108.8(2)
C180 C177 C178 109.7(2)
C177 C178 H17S 109.5
C177 C178 H17T 109.5
C177 C178 H17U 109.5
H17S C178 H17T 109.5
H17S C178 H17U 109.5
H17T C178 H17U 109.5
C177 C179 H17V 109.5
C177 C179 H17W 109.5
C177 C179 H17X 109.5
H17V C179 H17W 109.5
H17V C179 H17X 109.5
H17W C179 H17X 109.5
C177 C180 H18A 109.5
C177 C180 H18B 109.5
C177 C180 H18C 109.5
H18A C180 H18B 109.5
H18A C180 H18C 109.5
H18B C180 H18C 109.5
C186 N187 H187 126.1
C186 N187 C188 107.8(2)
C188 N187 H187 126.1
C189 N190 H190 126.1
C191 N190 H190 126.1
C191 N190 C189 107.9(2)
C206 N207 H207 125.8
C206 N207 C208 108.4(2)
C208 N207 H207 125.8
C209 N210 H210 126.0
C211 N210 H210 126.0
C211 N210 C209 108.1(2)
C226 N227 H227 126.0
C226 N227 C228 108.04(18)
C228 N227 H227 126.0
C229 N230 H230 126.0
C231 N230 H230 126.0
C231 N230 C229 107.92(18)
C246 N247 H247 125.9
C246 N247 C248 108.18(15)
C248 N247 H247 125.9
C249 N250 H250 125.7
C249 N250 C251 108.57(16)
C251 N250 H250 125.7
C267 N266 C265 117.5(2)
C271 N272 C273 118.48(19)
C279 N278 C277 117.61(18)
C305 N307 H307 118.2
C305 N307 C308 123.7(3)
C308 N307 H307 118.2
C322 N324 H324 120.5
C322 N324 C325 119.0(2)
C325 N324 H324 120.5
C186 C185 C284 120.0(2)
C204 C185 C186 116.1(3)
C204 C185 C284 123.4(2)
N187 C186 C185 127.8(3)
N187 C186 C201 110.0(2)
C201 C186 C185 122.0(2)
N187 C188 C200 109.9(2)
C189 C188 N187 130.8(2)
C189 C188 C200 119.3(2)
N190 C189 C197 109.8(2)
C188 C189 N190 129.6(2)
C188 C189 C197 120.7(2)
N190 C191 C192 128.2(2)
N190 C191 C196 109.8(2)
C196 C191 C192 122.0(2)
C191 C192 C285 118.3(2)
C193 C192 C191 116.6(2)
C193 C192 C285 125.1(2)
C192 C193 H193 118.6
C192 C193 C194 122.8(2)
C194 C193 H193 118.6
C193 C194 C337 119.2(2)
C195 C194 C193 118.7(2)
C195 C194 C337 122.0(3)
C194 C195 H195 119.5
C194 C195 C196 121.0(3)
C196 C195 H195 119.5
C191 C196 C195 118.9(2)
C191 C196 C197 106.6(2)
C195 C196 C197 134.5(3)
C189 C197 C196 106.0(2)
C189 C197 C198 120.1(2)
C198 C197 C196 133.9(2)
C197 C198 H198 120.3
C199 C198 C197 119.5(2)
C199 C198 H198 120.3
C198 C199 H199 119.9
C198 C199 C200 120.1(2)
C200 C199 H199 119.9
C188 C200 C201 105.5(2)
C199 C200 C188 120.4(2)
C199 C200 C201 134.0(2)
C186 C201 C200 106.6(2)
C186 C201 C202 119.8(2)
C202 C201 C200 133.2(3)
C201 C202 H202 120.1
C203 C202 C201 119.9(3)
C203 C202 H202 120.1
C202 C203 C204 118.9(3)
C202 C203 C333 122.3(3)
C204 C203 C333 118.7(3)
C185 C204 H204 118.3
C203 C204 C185 123.3(2)
C203 C204 H204 118.3
C206 C205 C224 117.0(3)
C206 C205 C288 118.0(2)
C224 C205 C288 124.9(3)
N207 C206 C205 128.7(3)
N207 C206 C221 109.3(2)
C205 C206 C221 122.0(2)
N207 C208 C209 129.9(2)
N207 C208 C220 110.0(2)
C209 C208 C220 120.1(2)
N210 C209 C208 130.1(2)
N210 C209 C217 109.9(2)
C208 C209 C217 120.0(2)
N210 C211 C212 127.3(2)
N210 C211 C216 110.0(2)
C216 C211 C212 122.6(2)
C211 C212 C289 118.9(2)
C213 C212 C211 116.3(2)
C213 C212 C289 124.8(2)
C212 C213 H213 118.7
C212 C213 C214 122.7(2)
C214 C213 H213 118.7
C213 C214 C345 118.5(2)
C215 C214 C213 119.3(2)
C215 C214 C345 122.2(2)
C214 C215 H215 119.9
C214 C215 C216 120.1(2)
C216 C215 H215 120.0
C211 C216 C217 106.2(2)
C215 C216 C211 119.0(2)
C215 C216 C217 134.8(2)
C209 C217 C216 105.8(2)
C209 C217 C218 119.7(2)
C218 C217 C216 134.5(3)
C217 C218 H218 120.0
C219 C218 C217 120.1(3)
C219 C218 H218 120.0
C218 C219 H219 119.6
C218 C219 C220 120.8(2)
C220 C219 H219 119.6
C208 C220 C221 106.0(2)
C219 C220 C208 119.2(2)
C219 C220 C221 134.8(2)
C206 C221 C220 106.2(2)
C222 C221 C206 118.1(3)
C222 C221 C220 135.6(3)
C221 C222 H222 119.1
C223 C222 C221 121.8(3)
C223 C222 H222 119.1
C222 C223 C224 118.3(3)
C222 C223 C341 123.8(3)
C224 C223 C341 118.0(3)
C205 C224 C223 122.7(3)
C205 C224 H224 118.6
C223 C224 H224 118.6
C226 C225 C292 120.9(2)
C244 C225 C226 116.9(2)
C244 C225 C292 122.2(2)
N227 C226 C225 129.4(2)
N227 C226 C241 109.67(19)
C241 C226 C225 120.8(2)
N227 C228 C229 132.4(2)
N227 C228 C240 109.43(19)
C229 C228 C240 118.1(2)
N230 C229 C228 130.1(2)
C237 C229 N230 110.0(2)
C237 C229 C228 119.9(2)
N230 C231 C232 129.2(2)
N230 C231 C236 109.7(2)
C232 C231 C236 121.0(2)
C231 C232 C233 117.5(2)
C231 C232 C293 119.4(2)
C233 C232 C293 122.9(2)
C232 C233 H233 118.6
C234 C233 C232 122.8(2)
C234 C233 H233 118.6
C233 C234 C235 118.2(2)
C233 C234 C353 118.9(2)
C235 C234 C353 122.7(2)
C234 C235 H235 119.8
C236 C235 C234 120.5(2)
C236 C235 H235 119.8
C231 C236 C237 106.1(2)
C235 C236 C231 119.9(2)
C235 C236 C237 133.9(2)
C229 C237 C236 106.2(2)
C229 C237 C238 121.4(2)
C238 C237 C236 132.3(2)
C237 C238 H238 120.5
C239 C238 C237 119.0(2)
C239 C238 H238 120.5
C238 C239 H239 120.0
C238 C239 C240 120.0(2)
C240 C239 H239 120.0
C228 C240 C241 106.25(19)
C239 C240 C228 121.4(2)
C239 C240 C241 132.3(2)
C226 C241 C240 106.60(19)
C242 C241 C226 120.5(2)
C242 C241 C240 132.8(2)
C241 C242 H242 119.9
C241 C242 C243 120.1(2)
C243 C242 H242 119.9
C242 C243 C349 120.7(2)
C244 C243 C242 118.2(2)
C244 C243 C349 121.0(2)
C225 C244 H244 118.3
C243 C244 C225 123.5(2)
C243 C244 H244 118.3
C246 C245 C296 123.69(18)
C264 C245 C246 116.81(18)
C264 C245 C296 119.45(17)
N247 C246 C245 128.96(17)
N247 C246 C261 109.81(16)
C245 C246 C261 121.22(18)
N247 C248 C249 129.89(17)
N247 C248 C260 109.69(16)
C249 C248 C260 120.33(17)
N250 C249 C248 130.86(17)
N250 C249 C257 109.87(16)
C248 C249 C257 119.25(17)
N250 C251 C252 128.69(18)
N250 C251 C256 109.24(17)
C252 C251 C256 122.06(18)
C251 C252 C253 116.38(19)
C251 C252 C297 121.30(18)
C253 C252 C297 122.21(19)
C252 C253 H253 118.4
C254 C253 C252 123.20(19)
C254 C253 H253 118.4
C253 C254 C255 118.99(18)
C253 C254 C361 118.42(19)
C255 C254 C361 122.58(19)
C254 C255 H255 120.1
C254 C255 C256 119.88(19)
C256 C255 H255 120.1
C251 C256 C257 106.89(16)
C255 C256 C251 119.48(18)
C255 C256 C257 133.63(19)
C249 C257 C256 105.42(17)
C258 C257 C249 120.57(17)
C258 C257 C256 134.00(18)
C257 C258 H258 120.1
C259 C258 C257 119.71(18)
C259 C258 H258 120.1
C258 C259 H259 120.0
C258 C259 C260 120.09(18)
C260 C259 H259 120.0
C248 C260 C259 120.05(17)
C248 C260 C261 106.32(16)
C259 C260 C261 133.58(18)
C246 C261 C260 106.00(16)
C262 C261 C246 119.94(17)
C262 C261 C260 134.00(18)
C261 C262 H262 119.8
C261 C262 C263 120.32(18)
C263 C262 H262 119.8
C262 C263 C264 118.25(18)
C262 C263 C357 123.18(19)
C264 C263 C357 118.57(18)
C245 C264 C263 123.45(18)
C245 C264 H264 118.3
C263 C264 H264 118.3
N266 C265 C270 122.2(3)
N266 C265 C286 117.0(2)
C270 C265 C286 120.7(3)
N266 C267 C268 123.7(3)
N266 C267 C287 117.0(2)
C268 C267 C287 119.3(3)
C267 C268 H268 120.8
C269 C268 C267 118.5(3)
C269 C268 H268 120.8
C268 C269 H269 120.2
C268 C269 C270 119.6(3)
C270 C269 H269 120.2
C265 C270 H270 120.8
C269 C270 C265 118.4(3)
C269 C270 H270 120.8
N272 C271 C276 122.6(2)
N272 C271 C290 115.9(2)
C276 C271 C290 121.5(2)
N272 C273 C274 122.1(2)
N272 C273 C291 115.9(2)
C274 C273 C291 121.9(2)
C273 C274 H274 120.6
C275 C274 C273 118.7(2)
C275 C274 H274 120.6
C274 C275 H275 120.3
C276 C275 C274 119.4(2)
C276 C275 H275 120.3
C271 C276 H276 120.7
C275 C276 C271 118.6(2)
C275 C276 H276 120.7
N278 C277 C282 122.7(2)
N278 C277 C294 115.86(19)
C282 C277 C294 121.44(19)
N278 C279 C280 122.44(19)
N278 C279 C295 118.62(18)
C280 C279 C295 118.94(19)
C279 C280 H280 120.5
C281 C280 C279 118.9(2)
C281 C280 H280 120.5
C280 C281 H281 120.3
C282 C281 C280 119.4(2)
C282 C281 H281 120.3
C277 C282 H282 120.5
C281 C282 C277 118.9(2)
C281 C282 H282 120.5
C284 C283 C299 177.0(3)
C283 C284 C185 173.7(3)
C286 C285 C192 173.8(3)
C285 C286 C265 173.2(3)
C288 C287 C267 178.1(3)
C287 C288 C205 172.9(3)
C290 C289 C212 172.6(3)
C289 C290 C271 175.9(2)
C292 C291 C273 177.5(3)
C291 C292 C225 178.2(3)
C294 C293 C232 172.9(2)
C293 C294 C277 177.7(3)
C296 C295 C279 170.5(2)
C295 C296 C245 174.0(2)
C298 C297 C252 176.5(2)
C297 C298 C316 172.9(2)
C300 C299 C283 121.0(2)
C300 C299 C304 118.5(3)
C304 C299 C283 120.6(3)
C299 C300 H300 119.2
C299 C300 C301 121.6(3)
C301 C300 H300 119.2
C300 C301 C302 118.9(3)
C300 C301 C305 119.8(3)
C302 C301 C305 121.1(3)
C301 C302 H302 119.9
C303 C302 C301 120.3(3)
C303 C302 H302 119.9
C302 C303 H303 119.3
C304 C303 C302 121.5(3)
C304 C303 H303 119.3
C299 C304 H304 120.3
C303 C304 C299 119.4(3)
C303 C304 H304 120.3
O306 C305 N307 121.7(3)
O306 C305 C301 120.9(3)
N307 C305 C301 117.4(3)
N307 C308 H30A 109.8
N307 C308 H308 106.4
N307 C308 C315 111.3(3)
C315 C308 H30A 109.8
C315 C308 H308 106.4
C317 C316 C298 118.0(2)
C317 C316 C321 118.9(2)
C321 C316 C298 123.1(2)
C316 C317 H317 119.3
C316 C317 C318 121.4(2)
C318 C317 H317 119.3
C317 C318 C319 119.2(2)
C317 C318 C322 117.3(2)
C319 C318 C322 123.4(2)
C318 C319 H319 120.0
C320 C319 C318 119.9(2)
C320 C319 H319 120.0
C319 C320 H320 119.7
C321 C320 C319 120.6(2)
C321 C320 H320 119.7
C316 C321 H321 120.1
C320 C321 C316 119.9(2)
C320 C321 H321 120.1
O323 C322 N324 121.5(2)
O323 C322 C318 120.5(2)
N324 C322 C318 118.1(2)
N324 C325 H325 107.9
N324 C325 C326 111.7(2)
N324 C325 C332 108.4(2)
C326 C325 H325 107.9
C332 C325 H325 107.9
C332 C325 C326 112.8(2)
C327 C326 C325 119.5(3)
C327 C326 C331 117.7(3)
C331 C326 C325 122.7(3)
C326 C327 H327 119.5
C326 C327 C328 120.9(3)
C328 C327 H327 119.5
C327 C328 H328 120.0
C329 C328 C327 119.9(3)
C329 C328 H328 120.0
C328 C329 H329 120.3
C330 C329 C328 119.4(3)
C330 C329 H329 120.3
C329 C330 H330 119.5
C329 C330 C331 120.9(4)
C331 C330 H330 119.5
C326 C331 H331 119.4
C330 C331 C326 121.1(3)
C330 C331 H331 119.4
C325 C332 H33A 109.5
C325 C332 H33B 109.5
C325 C332 H33C 109.5
H33A C332 H33B 109.5
H33A C332 H33C 109.5
H33B C332 H33C 109.5
C334 C333 C203 112.3(3)
C334 C333 C335 108.0(3)
C334 C333 C336 109.1(3)
C335 C333 C203 109.0(2)
C336 C333 C203 109.7(3)
C336 C333 C335 108.7(3)
C333 C334 H33D 109.5
C333 C334 H33E 109.5
C333 C334 H33F 109.5
H33D C334 H33E 109.5
H33D C334 H33F 109.5
H33E C334 H33F 109.5
C333 C335 H33G 109.5
C333 C335 H33H 109.5
C333 C335 H33I 109.5
H33G C335 H33H 109.5
H33G C335 H33I 109.5
H33H C335 H33I 109.5
C333 C336 H33J 109.5
C333 C336 H33K 109.5
C333 C336 H33L 109.5
H33J C336 H33K 109.5
H33J C336 H33L 109.5
H33K C336 H33L 109.5
C338 C337 C194 111.9(3)
C338 C337 C340 109.4(3)
C339 C337 C194 111.6(2)
C339 C337 C338 107.9(3)
C339 C337 C340 108.2(3)
C340 C337 C194 107.8(2)
C337 C338 H33M 109.5
C337 C338 H33N 109.5
C337 C338 H33O 109.5
H33M C338 H33N 109.5
H33M C338 H33O 109.5
H33N C338 H33O 109.5
C337 C339 H33P 109.5
C337 C339 H33Q 109.5
C337 C339 H33R 109.5
H33P C339 H33Q 109.5
H33P C339 H33R 109.5
H33Q C339 H33R 109.5
C337 C340 H34A 109.5
C337 C340 H34B 109.5
C337 C340 H34C 109.5
H34A C340 H34B 109.5
H34A C340 H34C 109.5
H34B C340 H34C 109.5
C223 C341 C344 111.2(3)
C342 C341 C223 110.7(3)
C342 C341 C343 109.8(3)
C342 C341 C344 107.8(3)
C343 C341 C223 109.1(3)
C343 C341 C344 108.1(3)
C341 C342 H34D 109.5
C341 C342 H34E 109.5
C341 C342 H34F 109.5
H34D C342 H34E 109.5
H34D C342 H34F 109.5
H34E C342 H34F 109.5
C341 C343 H34G 109.5
C341 C343 H34H 109.5
C341 C343 H34I 109.5
H34G C343 H34H 109.5
H34G C343 H34I 109.5
H34H C343 H34I 109.5
C341 C344 H34J 109.5
C341 C344 H34K 109.5
C341 C344 H34L 109.5
H34J C344 H34K 109.5
H34J C344 H34L 109.5
H34K C344 H34L 109.5
C214 C345 C347 111.9(2)
C214 C345 C348 109.7(2)
C346 C345 C214 110.0(2)
C346 C345 C347 108.2(2)
C346 C345 C348 108.9(2)
C347 C345 C348 108.2(2)
C345 C346 H34M 109.5
C345 C346 H34N 109.5
C345 C346 H34O 109.5
H34M C346 H34N 109.5
H34M C346 H34O 109.5
H34N C346 H34O 109.5
C345 C347 H34P 109.5
C345 C347 H34Q 109.5
C345 C347 H34R 109.5
H34P C347 H34Q 109.5
H34P C347 H34R 109.5
H34Q C347 H34R 109.5
C345 C348 H34S 109.5
C345 C348 H34T 109.5
C345 C348 H34U 109.5
H34S C348 H34T 109.5
H34S C348 H34U 109.5
H34T C348 H34U 109.5
C243 C349 C351 107.5(2)
C350 C349 C243 112.1(2)
C350 C349 C351 106.0(3)
C352 C349 C243 112.0(3)
C352 C349 C350 110.7(3)
C352 C349 C351 108.2(3)
C349 C350 H35A 109.5
C349 C350 H35B 109.5
C349 C350 H35C 109.5
H35A C350 H35B 109.5
H35A C350 H35C 109.5
H35B C350 H35C 109.5
C349 C351 H35D 109.5
C349 C351 H35E 109.5
C349 C351 H35F 109.5
H35D C351 H35E 109.5
H35D C351 H35F 109.5
H35E C351 H35F 109.5
C349 C352 H35G 109.5
C349 C352 H35H 109.5
C349 C352 H35I 109.5
H35G C352 H35H 109.5
H35G C352 H35I 109.5
H35H C352 H35I 109.5
C234 C353 C355 112.1(2)
C234 C353 C356 109.3(2)
C354 C353 C234 110.0(2)
C354 C353 C355 109.4(2)
C354 C353 C356 108.9(2)
C355 C353 C356 107.1(2)
C353 C354 H35J 109.5
C353 C354 H35K 109.5
C353 C354 H35L 109.5
H35J C354 H35K 109.5
H35J C354 H35L 109.5
H35K C354 H35L 109.5
C353 C355 H35M 109.5
C353 C355 H35N 109.5
C353 C355 H35O 109.5
H35M C355 H35N 109.5
H35M C355 H35O 109.5
H35N C355 H35O 109.5
C353 C356 H35P 109.5
C353 C356 H35Q 109.5
C353 C356 H35R 109.5
H35P C356 H35Q 109.5
H35P C356 H35R 109.5
H35Q C356 H35R 109.5
C263 C357 C360 109.7(2)
C358 C357 C263 109.48(19)
C358 C357 C359 108.6(2)
C358 C357 C360 108.8(2)
C359 C357 C263 111.93(18)
C359 C357 C360 108.2(2)
C357 C358 H35S 109.5
C357 C358 H35T 109.5
C357 C358 H35U 109.5
H35S C358 H35T 109.5
H35S C358 H35U 109.5
H35T C358 H35U 109.5
C357 C359 H35V 109.5
C357 C359 H35W 109.5
C357 C359 H35X 109.5
H35V C359 H35W 109.5
H35V C359 H35X 109.5
H35W C359 H35X 109.5
C357 C360 H36A 109.5
C357 C360 H36B 109.5
C357 C360 H36C 109.5
H36A C360 H36B 109.5
H36A C360 H36C 109.5
H36B C360 H36C 109.5
C254 C361 C362 108.42(17)
C254 C361 C363 112.11(18)
C363 C361 C362 108.32(19)
C364 C361 C254 110.14(18)
C364 C361 C362 109.69(19)
C364 C361 C363 108.13(19)
C361 C362 H36D 109.5
C361 C362 H36E 109.5
C361 C362 H36F 109.5
H36D C362 H36E 109.5
H36D C362 H36F 109.5
H36E C362 H36F 109.5
C361 C363 H36G 109.5
C361 C363 H36H 109.5
C361 C363 H36I 109.5
H36G C363 H36H 109.5
H36G C363 H36I 109.5
H36H C363 H36I 109.5
C361 C364 H36J 109.5
C361 C364 H36K 109.5
C361 C364 H36L 109.5
H36J C364 H36K 109.5
H36J C364 H36L 109.5
H36K C364 H36L 109.5
H18D O181 H18E 109.5
H18F O182 H18G 113.1
H18H O184 H18I 109.3
H18J O183 H18K 110.4
H36M O365 H36N 109.5
H36O O366 H36P 130.7
H36Q O367 H36R 97.1
H36S O368 H36T 109.2
C308 C315 H31A 109.5
C308 C315 H31B 109.5
C308 C315 H31C 109.5
H31A C315 H31B 109.5
H31A C315 H31C 109.5
H31B C315 H31C 109.5

loop_
_geom_bond_atom_site_label_1
_geom_bond_atom_site_label_2
_geom_bond_distance
O122 C121 1.221(3)
C409b C410 1.418(3)
C410b H410 0.9300
C410b C411 1.418(3)
C411b H411 0.9300
C411b C412 1.418(3)
C412b H412 0.9300
C412b C413 1.418(3)
C413b H413 0.9300
C409b C414 1.418(3)
C413b C414 1.418(3)
C414b H414 0.9300
C313a H313 0.9300
C311a H311 0.9300
C309a C310 1.418(3)
C311a C310 1.418(3)
C310a H310 0.9300
C311a C312 1.418(3)
C313a C312 1.418(3)
C312a H312 0.9300
C309a C314 1.418(3)
C313a C314 1.418(3)
C314a H314 0.9300
O139 C138 1.236(3)
N3 H3 0.8600
N3 C2 1.365(3)
N3 C4 1.391(3)
N6 H6 0.8600
N6 C5 1.391(3)
N6 C7 1.371(3)
N23 H23 0.8600
N23 C22 1.381(3)
N23 C24 1.382(3)
N26 H26 0.8600
N26 C25 1.387(3)
N26 C27 1.383(3)
N43 H43 0.8600
N43 C42 1.380(3)
N43 C44 1.383(3)
N46 H46 0.8600
N46 C45 1.383(3)
N46 C47 1.360(3)
N63 H63 0.8600
N63 C62 1.374(3)
N63 C64 1.385(3)
N66 H66 0.8600
N66 C65 1.378(3)
N66 C67 1.378(3)
N82 C81 1.351(3)
N82 C83 1.359(3)
N88 C87 1.347(3)
N88 C89 1.338(3)
N94 C93 1.356(3)
N94 C95 1.349(3)
N123 H123 0.8600
N123 C121 1.319(4)
N123 C124 1.482(4)
N140 H140 0.8600
N140 C138 1.333(3)
N140 C141 1.469(3)
C1 C2 1.408(4)
C1 C20 1.395(4)
C1 C100 1.430(4)
C2 C17 1.411(4)
C4 C5 1.381(4)
C4 C16 1.401(4)
C5 C13 1.401(3)
C7 C8 1.385(3)
C7 C12 1.414(3)
C8 C9 1.404(3)
C8 C101 1.435(3)
C9 H9 0.9300
C9 C10 1.400(3)
C10 C11 1.397(4)
C10 C153 1.540(3)
C11 H11 0.9300
C11 C12 1.382(4)
C12 C13 1.454(4)
C13 C14 1.403(4)
C14 H14 0.9300
C14 C15 1.371(4)
C15 H15 0.9300
C15 C16 1.426(4)
C16 C17 1.427(4)
C17 C18 1.404(4)
C18 H18 0.9300
C18 C19 1.384(5)
C19 C20 1.396(4)
C19 C149 1.541(4)
C20 H20 0.9300
C21 C22 1.391(4)
C21 C40 1.404(3)
C21 C104 1.438(3)
C22 C37 1.417(3)
C24 C25 1.391(4)
C24 C36 1.408(3)
C25 C33 1.415(3)
C27 C28 1.390(4)
C27 C32 1.410(3)
C28 C29 1.400(4)
C28 C105 1.414(4)
C29 H29 0.9300
C29 C30 1.421(4)
C30 C31 1.363(4)
C30 C161 1.532(4)
C31 H31 0.9300
C31 C32 1.404(4)
C32 C33 1.440(4)
C33 C34 1.403(4)
C34 H34 0.9300
C34 C35 1.358(4)
C35 H35 0.9300
C35 C36 1.406(3)
C36 C37 1.442(4)
C37 C38 1.386(3)
C38 H38 0.9300
C38 C39 1.397(4)
C39 C40 1.397(3)
C39 C157 1.522(3)
C40 H40 0.9300
C41 C42 1.399(3)
C41 C60 1.398(3)
C41 C108 1.419(3)
C42 C57 1.406(3)
C44 C45 1.409(3)
C44 C56 1.396(3)
C45 C53 1.399(3)
C47 C48 1.409(3)
C47 C52 1.407(3)
C48 C49 1.386(3)
C48 C109 1.435(3)
C49 H49 0.9300
C49 C50 1.404(3)
C50 C51 1.395(3)
C50 C169 1.530(3)
C51 H51 0.9300
C51 C52 1.390(3)
C52 C53 1.450(3)
C53 C54 1.418(3)
C54 H54 0.9300
C54 C55 1.367(3)
C55 H55 0.9300
C55 C56 1.407(3)
C56 C57 1.460(3)
C57 C58 1.386(3)
C58 H58 0.9300
C58 C59 1.397(3)
C59 C60 1.399(3)
C59 C165 1.520(3)
C60 H60 0.9300
C61 C62 1.402(3)
C61 C80 1.399(3)
C61 C112 1.425(3)
C62 C77 1.416(3)
C64 C65 1.393(3)
C64 C76 1.406(3)
C65 C73 1.404(3)
C67 C68 1.397(3)
C67 C72 1.410(3)
C68 C69 1.394(3)
C68 C113 1.425(3)
C69 H69 0.9300
C69 C70 1.405(3)
C70 C71 1.382(3)
C70 C177 1.539(3)
C71 H71 0.9300
C71 C72 1.397(3)
C72 C73 1.455(3)
C73 C74 1.412(3)
C74 H74 0.9300
C74 C75 1.366(3)
C75 H75 0.9300
C75 C76 1.423(3)
C76 C77 1.444(3)
C77 C78 1.396(3)
C78 H78 0.9300
C78 C79 1.395(4)
C79 C80 1.394(4)
C79 C173 1.537(4)
C80 H80 0.9300
C81 C86 1.396(3)
C81 C102 1.424(3)
C83 C84 1.384(3)
C83 C103 1.436(3)
C84 H84 0.9300
C84 C85 1.368(4)
C85 H85 0.9300
C85 C86 1.379(3)
C86 H86 0.9300
C87 C92 1.397(3)
C87 C106 1.441(3)
C89 C90 1.394(3)
C89 C107 1.434(3)
C90 H90 0.9300
C90 C91 1.373(3)
C91 H91 0.9300
C91 C92 1.374(3)
C92 H92 0.9300
C93 C98 1.394(3)
C93 C110 1.441(3)
C95 C96 1.402(3)
C95 C111 1.443(3)
C96 H96 0.9300
C96 C97 1.378(4)
C97 H97 0.9300
C97 C98 1.364(3)
C98 H98 0.9300
C99 C100 1.202(4)
C99 C115 1.429(4)
C101 C102 1.198(3)
C103 C104 1.193(3)
C105 C106 1.201(3)
C107 C108 1.201(3)
C109 C110 1.192(3)
C111 C112 1.197(3)
C113 C114 1.200(3)
C114 C132 1.434(3)
C115 C116 1.392(4)
C115 C120 1.396(4)
C116 H116 0.9300
C116 C117 1.360(4)
C117 C118 1.383(4)
C117 C121 1.491(4)
C118 H118 0.9300
C118 C119 1.386(4)
C119 H119 0.9300
C119 C120 1.380(4)
C120 H120 0.9300
C124 H124 0.9800
C124 C125 1.507(5)
C124 C131 1.495(5)
C125 C126 1.338(6)
C125 C130 1.375(6)
C126 H126 0.9300
C126 C127 1.418(7)
C127 H127 0.9300
C127 C128 1.361(8)
C128 H128 0.9300
C128 C129 1.375(8)
C129 H129 0.9300
C129 C130 1.328(7)
C130 H130 0.9300
C131 H13A 0.9600
C131 H13B 0.9600
C131 H13C 0.9600
C132 C133 1.391(3)
C132 C137 1.398(3)
C133 H133 0.9300
C133 C134 1.386(3)
C134 C135 1.387(3)
C134 C138 1.502(3)
C135 H135 0.9300
C135 C136 1.384(3)
C136 H136 0.9300
C136 C137 1.381(3)
C137 H137 0.9300
C141 H141 0.9800
C141 C142 1.513(4)
C141 C148 1.508(4)
C142 C143 1.357(4)
C142 C147 1.383(4)
C143 H143 0.9300
C143 C144 1.376(5)
C144 H144 0.9300
C144 C145 1.368(6)
C145 H145 0.9300
C145 C146 1.363(6)
C146 H146 0.9300
C146 C147 1.400(5)
C147 H147 0.9300
C148 H14A 0.9600
C148 H14B 0.9600
C148 H14C 0.9600
C149 C150 1.479(6)
C149 C151 1.549(6)
C149 C152 1.517(6)
C150 H15A 0.9600
C150 H15B 0.9600
C150 H15C 0.9600
C151 H15D 0.9600
C151 H15E 0.9600
C151 H15F 0.9600
C152 H15G 0.9600
C152 H15H 0.9600
C152 H15I 0.9600
C153 C154 1.549(4)
C153 C155 1.507(4)
C153 C156 1.548(4)
C154 H15J 0.9600
C154 H15K 0.9600
C154 H15L 0.9600
C155 H15M 0.9600
C155 H15N 0.9600
C155 H15O 0.9600
C156 H15P 0.9600
C156 H15Q 0.9600
C156 H15R 0.9600
C157 C158 1.537(4)
C157 C159 1.525(4)
C157 C160 1.537(4)
C158 H15S 0.9600
C158 H15T 0.9600
C158 H15U 0.9600
C159 H15V 0.9600
C159 H15W 0.9600
C159 H15X 0.9600
C160 H16A 0.9600
C160 H16B 0.9600
C160 H16C 0.9600
C161 C162 1.535(5)
C161 C163 1.553(5)
C161 C164 1.539(6)
C162 H16D 0.9600
C162 H16E 0.9600
C162 H16F 0.9600
C163 H16G 0.9600
C163 H16H 0.9600
C163 H16I 0.9600
C164 H16J 0.9600
C164 H16K 0.9600
C164 H16L 0.9600
C165 C166 1.534(3)
C165 C167 1.542(4)
C165 C168 1.538(3)
C166 H16M 0.9600
C166 H16N 0.9600
C166 H16O 0.9600
C167 H16P 0.9600
C167 H16Q 0.9600
C167 H16R 0.9600
C168 H16S 0.9600
C168 H16T 0.9600
C168 H16U 0.9600
C169 C170 1.500(4)
C169 C171 1.521(4)
C169 C172 1.513(4)
C170 H17A 0.9600
C170 H17B 0.9600
C170 H17C 0.9600
C171 H17D 0.9600
C171 H17E 0.9600
C171 H17F 0.9600
C172 H17G 0.9600
C172 H17H 0.9600
C172 H17I 0.9600
C173 C174 1.522(4)
C173 C175 1.546(5)
C173 C176 1.523(4)
C174 H17J 0.9600
C174 H17K 0.9600
C174 H17L 0.9600
C175 H17M 0.9600
C175 H17N 0.9600
C175 H17O 0.9600
C176 H17P 0.9600
C176 H17Q 0.9600
C176 H17R 0.9600
C177 C178 1.539(4)
C177 C179 1.529(3)
C177 C180 1.536(4)
C178 H17S 0.9600
C178 H17T 0.9600
C178 H17U 0.9600
C179 H17V 0.9600
C179 H17W 0.9600
C179 H17X 0.9600
C180 H18A 0.9600
C180 H18B 0.9600
C180 H18C 0.9600
O306 C305 1.232(3)
O323 C322 1.242(3)
N187 H187 0.8600
N187 C186 1.384(3)
N187 C188 1.391(3)
N190 H190 0.8600
N190 C189 1.389(3)
N190 C191 1.372(3)
N207 H207 0.8600
N207 C206 1.374(3)
N207 C208 1.377(3)
N210 H210 0.8600
N210 C209 1.381(3)
N210 C211 1.378(3)
N227 H227 0.8600
N227 C226 1.382(3)
N227 C228 1.392(3)
N230 H230 0.8600
N230 C229 1.391(3)
N230 C231 1.370(3)
N247 H247 0.8600
N247 C246 1.377(2)
N247 C248 1.387(2)
N250 H250 0.8600
N250 C249 1.377(2)
N250 C251 1.379(2)
N266 C265 1.347(3)
N266 C267 1.341(4)
N272 C271 1.334(3)
N272 C273 1.345(3)
N278 C277 1.356(3)
N278 C279 1.344(3)
N307 H307 0.8600
N307 C305 1.346(4)
N307 C308 1.450(4)
N324 H324 0.8600
N324 C322 1.331(3)
N324 C325 1.462(3)
C185 C186 1.401(3)
C185 C204 1.399(4)
C185 C284 1.428(4)
C186 C201 1.393(4)
C188 C189 1.383(3)
C188 C200 1.406(3)
C189 C197 1.396(3)
C191 C192 1.414(3)
C191 C196 1.398(4)
C192 C193 1.393(3)
C192 C285 1.426(4)
C193 H193 0.9300
C193 C194 1.403(4)
C194 C195 1.385(4)
C194 C337 1.538(4)
C195 H195 0.9300
C195 C196 1.399(3)
C196 C197 1.448(3)
C197 C198 1.412(4)
C198 H198 0.9300
C198 C199 1.383(3)
C199 H199 0.9300
C199 C200 1.404(4)
C200 C201 1.466(3)
C201 C202 1.399(4)
C202 H202 0.9300
C202 C203 1.389(4)
C203 C204 1.392(4)
C203 C333 1.547(4)
C204 H204 0.9300
C205 C206 1.387(4)
C205 C224 1.397(4)
C205 C288 1.420(4)
C206 C221 1.430(4)
C208 C209 1.384(4)
C208 C220 1.417(3)
C209 C217 1.406(4)
C211 C212 1.402(3)
C211 C216 1.400(3)
C212 C213 1.397(3)
C212 C289 1.424(4)
C213 H213 0.9300
C213 C214 1.398(4)
C214 C215 1.393(4)
C214 C345 1.530(4)
C215 H215 0.9300
C215 C216 1.396(4)
C216 C217 1.459(4)
C217 C218 1.419(4)
C218 H218 0.9300
C218 C219 1.364(4)
C219 H219 0.9300
C219 C220 1.410(4)
C220 C221 1.442(4)
C221 C222 1.395(4)
C222 H222 0.9300
C222 C223 1.375(4)
C223 C224 1.416(4)
C223 C341 1.536(4)
C224 H224 0.9300
C225 C226 1.404(3)
C225 C244 1.401(3)
C225 C292 1.421(3)
C226 C241 1.404(3)
C228 C229 1.403(3)
C228 C240 1.408(3)
C229 C237 1.388(3)
C231 C232 1.398(3)
C231 C236 1.407(3)
C232 C233 1.406(3)
C232 C293 1.432(3)
C233 H233 0.9300
C233 C234 1.396(3)
C234 C235 1.406(3)
C234 C353 1.531(3)
C235 H235 0.9300
C235 C236 1.395(3)
C236 C237 1.453(3)
C237 C238 1.410(3)
C238 H238 0.9300
C238 C239 1.373(3)
C239 H239 0.9300
C239 C240 1.402(3)
C240 C241 1.450(3)
C241 C242 1.392(3)
C242 H242 0.9300
C242 C243 1.400(3)
C243 C244 1.397(3)
C243 C349 1.527(3)
C244 H244 0.9300
C245 C246 1.399(3)
C245 C264 1.395(3)
C245 C296 1.427(3)
C246 C261 1.412(3)
C248 C249 1.388(3)
C248 C260 1.404(3)
C249 C257 1.415(3)
C251 C252 1.402(3)
C251 C256 1.407(3)
C252 C253 1.404(3)
C252 C297 1.425(3)
C253 H253 0.9300
C253 C254 1.396(3)
C254 C255 1.396(3)
C254 C361 1.535(3)
C255 H255 0.9300
C255 C256 1.405(3)
C256 C257 1.453(3)
C257 C258 1.412(3)
C258 H258 0.9300
C258 C259 1.378(3)
C259 H259 0.9300
C259 C260 1.417(3)
C260 C261 1.455(3)
C261 C262 1.390(3)
C262 H262 0.9300
C262 C263 1.396(3)
C263 C264 1.400(3)
C263 C357 1.534(3)
C264 H264 0.9300
C265 C270 1.405(4)
C265 C286 1.430(4)
C267 C268 1.384(4)
C267 C287 1.443(4)
C268 H268 0.9300
C268 C269 1.373(4)
C269 H269 0.9300
C269 C270 1.383(5)
C270 H270 0.9300
C271 C276 1.400(3)
C271 C290 1.441(4)
C273 C274 1.390(3)
C273 C291 1.435(3)
C274 H274 0.9300
C274 C275 1.388(3)
C275 H275 0.9300
C275 C276 1.368(3)
C276 H276 0.9300
C277 C282 1.386(3)
C277 C294 1.433(3)
C279 C280 1.394(3)
C279 C295 1.438(3)
C280 H280 0.9300
C280 C281 1.379(3)
C281 H281 0.9300
C281 C282 1.373(3)
C282 H282 0.9300
C283 C284 1.200(4)
C283 C299 1.434(4)
C285 C286 1.200(4)
C287 C288 1.205(4)
C289 C290 1.201(3)
C291 C292 1.200(3)
C293 C294 1.201(3)
C295 C296 1.200(3)
C297 C298 1.192(3)
C298 C316 1.437(3)
C299 C300 1.382(4)
C299 C304 1.419(4)
C300 H300 0.9300
C300 C301 1.384(4)
C301 C302 1.388(4)
C301 C305 1.485(4)
C302 H302 0.9300
C302 C303 1.372(5)
C303 H303 0.9300
C303 C304 1.365(5)
C304 H304 0.9300
C308 H30A 0.9800
C308 H308 0.9800
C308 C409 1.449(6)
C308 C309 1.450(6)
C308 C315 1.565(6)
C316 C317 1.384(3)
C316 C321 1.402(3)
C317 H317 0.9300
C317 C318 1.387(3)
C318 C319 1.391(3)
C318 C322 1.490(3)
C319 H319 0.9300
C319 C320 1.385(4)
C320 H320 0.9300
C320 C321 1.384(4)
C321 H321 0.9300
C325 H325 0.9800
C325 C326 1.528(4)
C325 C332 1.523(4)
C326 C327 1.376(4)
C326 C331 1.380(4)
C327 H327 0.9300
C327 C328 1.389(5)
C328 H328 0.9300
C328 C329 1.365(5)
C329 H329 0.9300
C329 C330 1.361(5)
C330 H330 0.9300
C330 C331 1.365(5)
C331 H331 0.9300
C332 H33A 0.9600
C332 H33B 0.9600
C332 H33C 0.9600
C333 C334 1.520(5)
C333 C335 1.523(4)
C333 C336 1.522(4)
C334 H33D 0.9600
C334 H33E 0.9600
C334 H33F 0.9600
C335 H33G 0.9600
C335 H33H 0.9600
C335 H33I 0.9600
C336 H33J 0.9600
C336 H33K 0.9600
C336 H33L 0.9600
C337 C338 1.532(6)
C337 C339 1.517(4)
C337 C340 1.538(4)
C338 H33M 0.9600
C338 H33N 0.9600
C338 H33O 0.9600
C339 H33P 0.9600
C339 H33Q 0.9600
C339 H33R 0.9600
C340 H34A 0.9600
C340 H34B 0.9600
C340 H34C 0.9600
C341 C342 1.529(5)
C341 C343 1.535(5)
C341 C344 1.544(5)
C342 H34D 0.9600
C342 H34E 0.9600
C342 H34F 0.9600
C343 H34G 0.9600
C343 H34H 0.9600
C343 H34I 0.9600
C344 H34J 0.9600
C344 H34K 0.9600
C344 H34L 0.9600
C345 C346 1.524(4)
C345 C347 1.534(4)
C345 C348 1.542(4)
C346 H34M 0.9600
C346 H34N 0.9600
C346 H34O 0.9600
C347 H34P 0.9600
C347 H34Q 0.9600
C347 H34R 0.9600
C348 H34S 0.9600
C348 H34T 0.9600
C348 H34U 0.9600
C349 C350 1.522(4)
C349 C351 1.560(4)
C349 C352 1.495(4)
C350 H35A 0.9600
C350 H35B 0.9600
C350 H35C 0.9600
C351 H35D 0.9600
C351 H35E 0.9600
C351 H35F 0.9600
C352 H35G 0.9600
C352 H35H 0.9600
C352 H35I 0.9600
C353 C354 1.521(4)
C353 C355 1.537(4)
C353 C356 1.553(4)
C354 H35J 0.9600
C354 H35K 0.9600
C354 H35L 0.9600
C355 H35M 0.9600
C355 H35N 0.9600
C355 H35O 0.9600
C356 H35P 0.9600
C356 H35Q 0.9600
C356 H35R 0.9600
C357 C358 1.525(4)
C357 C359 1.527(3)
C357 C360 1.535(4)
C358 H35S 0.9600
C358 H35T 0.9600
C358 H35U 0.9600
C359 H35V 0.9600
C359 H35W 0.9600
C359 H35X 0.9600
C360 H36A 0.9600
C360 H36B 0.9600
C360 H36C 0.9600
C361 C362 1.536(3)
C361 C363 1.536(3)
C361 C364 1.532(3)
C362 H36D 0.9600
C362 H36E 0.9600
C362 H36F 0.9600
C363 H36G 0.9600
C363 H36H 0.9600
C363 H36I 0.9600
C364 H36J 0.9600
C364 H36K 0.9600
C364 H36L 0.9600
O181 H18D 0.8507
O181 H18E 0.8498
O182 H18F 0.8481
O182 H18G 1.0271
O184 H18H 0.8512
O184 H18I 0.8498
O183 H18J 1.0391
O183 H18K 1.0136
O365 H36M 0.8515
O365 H36N 0.8492
O366 H36O 0.7939
O366 H36P 0.9275
O367 H36Q 0.8486
O367 H36R 0.8155
O368 H36S 0.8513
O368 H36T 0.8514
C315 H31A 0.9600
C315 H31B 0.9600
C315 H31C 0.9600

loop_
_geom_torsion_atom_site_label_1
_geom_torsion_atom_site_label_2
_geom_torsion_atom_site_label_3
_geom_torsion_atom_site_label_4
_geom_torsion
C314a C313a C312a C311a 0.0(2)
C410b C409b C414b C413b -8.9(15)
C410b C411b C412b C413b -14(2)
C310a C311a C312a C313a -0.01(19)
C312a C311a C310a C309a 0.0(2)
C310a C309a C314a C313a -0.03(19)
C411b C412b C413b C414b 16(2)
C314a C309a C310a C311a 0.0(2)
C412b C413b C414b C409b -4.4(14)
C414b C409b C410b C411b 11.0(18)
C409b C410b C411b C412b 0.2(17)
C312a C313a C314a C309a 0.03(19)
N3 C2 C17 C16 -1.3(3)
N3 C2 C17 C18 179.4(2)
N3 C4 C5 N6 1.5(4)
N3 C4 C5 C13 -176.8(2)
N3 C4 C16 C15 177.9(2)
N3 C4 C16 C17 0.0(3)
N6 C5 C13 C12 -0.8(2)
N6 C5 C13 C14 -179.9(2)
N6 C7 C8 C9 -177.1(2)
N6 C7 C8 C101 3.9(3)
N6 C7 C12 C11 177.9(2)
N6 C7 C12 C13 -1.4(2)
N23 C22 C37 C36 -0.4(3)
N23 C22 C37 C38 -174.9(2)
N23 C24 C25 N26 3.5(4)
N23 C24 C25 C33 -175.7(2)
N23 C24 C36 C35 177.9(2)
N23 C24 C36 C37 1.9(3)
N26 C25 C33 C32 0.3(3)
N26 C25 C33 C34 179.1(2)
N26 C27 C28 C29 177.4(2)
N26 C27 C28 C105 -2.9(4)
N26 C27 C32 C31 -178.2(2)
N26 C27 C32 C33 1.5(3)
N43 C42 C57 C56 -0.1(2)
N43 C42 C57 C58 177.93(19)
N43 C44 C45 N46 1.4(4)
N43 C44 C45 C53 -176.5(2)
N43 C44 C56 C55 179.2(2)
N43 C44 C56 C57 -0.6(2)
N46 C45 C53 C52 0.0(3)
N46 C45 C53 C54 177.9(2)
N46 C47 C48 C49 -178.2(2)
N46 C47 C48 C109 7.6(4)
N46 C47 C52 C51 177.3(2)
N46 C47 C52 C53 -3.3(3)
N63 C62 C77 C76 -0.2(2)
N63 C62 C77 C78 -176.91(19)
N63 C64 C65 N66 1.1(4)
N63 C64 C65 C73 -176.4(2)
N63 C64 C76 C75 177.60(18)
N63 C64 C76 C77 0.2(2)
N66 C65 C73 C72 0.2(2)
N66 C65 C73 C74 -178.43(19)
N66 C67 C68 C69 -179.1(2)
N66 C67 C68 C113 4.4(3)
N66 C67 C72 C71 -179.83(19)
N66 C67 C72 C73 -0.5(2)
N82 C81 C86 C85 2.2(4)
N82 C83 C84 C85 0.3(4)
N88 C87 C92 C91 0.3(3)
N88 C89 C90 C91 -0.5(3)
N94 C93 C98 C97 -1.0(4)
N94 C95 C96 C97 -0.5(4)
N123 C124 C125 C126 -147.0(5)
N123 C124 C125 C130 34.9(6)
N140 C141 C142 C143 51.8(4)
N140 C141 C142 C147 -127.9(2)
C1 C2 C17 C16 176.8(2)
C1 C2 C17 C18 -2.5(3)
C2 N3 C4 C5 178.7(2)
C2 N3 C4 C16 -0.8(2)
C2 C1 C20 C19 -1.6(4)
C2 C17 C18 C19 0.3(4)
C4 N3 C2 C1 -176.6(2)
C4 N3 C2 C17 1.3(2)
C4 C5 C13 C12 177.9(2)
C4 C5 C13 C14 -1.3(3)
C4 C16 C17 C2 0.8(3)
C4 C16 C17 C18 179.9(3)
C5 N6 C7 C8 179.6(2)
C5 N6 C7 C12 1.0(2)
C5 C4 C16 C15 -1.7(3)
C5 C4 C16 C17 -179.6(2)
C5 C13 C14 C15 -1.1(4)
C7 N6 C5 C4 -178.6(2)
C7 N6 C5 C13 -0.1(2)
C7 C8 C9 C10 -0.6(3)
C7 C8 C101 C102 16.2(14)
C7 C12 C13 C5 1.3(2)
C7 C12 C13 C14 -179.7(3)
C8 C7 C12 C11 -0.8(3)
C8 C7 C12 C13 179.9(2)
C8 C9 C10 C11 -0.8(3)
C8 C9 C10 C153 -179.7(2)
C9 C8 C101 C102 -162.8(12)
C9 C10 C11 C12 1.3(4)
C9 C10 C153 C154 -127.4(3)
C9 C10 C153 C155 -7.2(3)
C9 C10 C153 C156 114.2(3)
C10 C11 C12 C7 -0.6(3)
C10 C11 C12 C13 178.5(2)
C11 C10 C153 C154 53.7(3)
C11 C10 C153 C155 173.9(2)
C11 C10 C153 C156 -64.7(3)
C11 C12 C13 C5 -177.8(3)
C11 C12 C13 C14 1.1(5)
C12 C7 C8 C9 1.3(3)
C12 C7 C8 C101 -177.7(2)
C12 C13 C14 C15 -179.9(3)
C13 C14 C15 C16 2.0(4)
C14 C15 C16 C4 -0.6(4)
C14 C15 C16 C17 176.5(3)
C15 C16 C17 C2 -176.6(3)
C15 C16 C17 C18 2.5(5)
C16 C4 C5 N6 -179.0(2)
C16 C4 C5 C13 2.7(3)
C16 C17 C18 C19 -178.8(3)
C17 C18 C19 C20 1.2(4)
C17 C18 C19 C149 -179.3(3)
C18 C19 C20 C1 -0.5(4)
C18 C19 C149 C150 -60.0(5)
C18 C19 C149 C151 -178.7(4)
C18 C19 C149 C152 69.2(4)
C20 C1 C2 N3 -179.2(2)
C20 C1 C2 C17 3.1(3)
C20 C19 C149 C150 119.6(4)
C20 C19 C149 C151 0.8(5)
C20 C19 C149 C152 -111.2(4)
C21 C22 C37 C36 177.0(2)
C21 C22 C37 C38 2.6(3)
C22 N23 C24 C25 174.4(2)
C22 N23 C24 C36 -2.2(3)
C22 C21 C40 C39 0.0(3)
C22 C37 C38 C39 -0.4(3)
C24 N23 C22 C21 -175.5(2)
C24 N23 C22 C37 1.6(3)
C24 C25 C33 C32 179.7(2)
C24 C25 C33 C34 -1.5(4)
C24 C36 C37 C22 -0.9(3)
C24 C36 C37 C38 172.6(3)
C25 N26 C27 C28 -179.8(2)
C25 N26 C27 C32 -1.3(3)
C25 C24 C36 C35 0.8(4)
C25 C24 C36 C37 -175.2(2)
C25 C33 C34 C35 0.9(4)
C27 N26 C25 C24 -178.6(2)
C27 N26 C25 C33 0.6(3)
C27 C28 C29 C30 0.9(4)
C27 C32 C33 C25 -1.1(3)
C27 C32 C33 C34 -179.7(3)
C28 C27 C32 C31 0.3(4)
C28 C27 C32 C33 -179.9(2)
C28 C29 C30 C31 -0.5(4)
C28 C29 C30 C161 -179.3(3)
C29 C30 C31 C32 -0.1(4)
C29 C30 C161 C162 65.1(4)
C29 C30 C161 C163 -176.4(3)
C29 C30 C161 C164 -56.8(4)
C30 C31 C32 C27 0.2(4)
C30 C31 C32 C33 -179.5(3)
C31 C30 C161 C162 -113.7(4)
C31 C30 C161 C163 4.8(5)
C31 C30 C161 C164 124.5(4)
C31 C32 C33 C25 178.6(3)
C31 C32 C33 C34 0.0(5)
C32 C27 C28 C29 -0.9(4)
C32 C27 C28 C105 178.8(2)
C32 C33 C34 C35 179.4(3)
C33 C34 C35 C36 0.5(4)
C34 C35 C36 C24 -1.3(4)
C34 C35 C36 C37 173.5(3)
C35 C36 C37 C22 -176.3(3)
C35 C36 C37 C38 -2.8(5)
C36 C24 C25 N26 179.8(2)
C36 C24 C25 C33 0.6(3)
C36 C37 C38 C39 -173.1(2)
C37 C38 C39 C40 -1.9(3)
C37 C38 C39 C157 173.1(2)
C38 C39 C40 C21 2.1(3)
C38 C39 C157 C158 161.3(3)
C38 C39 C157 C159 38.7(3)
C38 C39 C157 C160 -79.5(3)
C40 C21 C22 N23 174.5(2)
C40 C21 C22 C37 -2.3(3)
C40 C39 C157 C158 -24.0(3)
C40 C39 C157 C159 -146.6(3)
C40 C39 C157 C160 95.3(3)
C41 C42 C57 C56 180.0(2)
C41 C42 C57 C58 -2.0(3)
C42 N43 C44 C45 179.9(2)
C42 N43 C44 C56 0.5(2)
C42 C41 C60 C59 0.2(3)
C42 C57 C58 C59 0.8(3)
C44 N43 C42 C41 179.7(2)
C44 N43 C42 C57 -0.3(2)
C44 C45 C53 C52 178.3(2)
C44 C45 C53 C54 -3.8(3)
C44 C56 C57 C42 0.4(2)
C44 C56 C57 C58 -177.2(2)
C45 N46 C47 C48 -173.8(2)
C45 N46 C47 C52 3.4(2)
C45 C44 C56 C55 -0.3(3)
C45 C44 C56 C57 179.97(19)
C45 C53 C54 C55 2.0(4)
C47 N46 C45 C44 179.9(2)
C47 N46 C45 C53 -2.1(2)
C47 C48 C49 C50 -1.2(3)
C47 C52 C53 C45 1.9(2)
C47 C52 C53 C54 -175.6(3)
C48 C47 C52 C51 -5.3(3)
C48 C47 C52 C53 174.1(2)
C48 C49 C50 C51 -2.3(3)
C48 C49 C50 C169 -179.5(2)
C49 C50 C51 C52 2.1(3)
C49 C50 C169 C170 -169.1(3)
C49 C50 C169 C171 68.2(3)
C49 C50 C169 C172 -50.2(3)
C50 C51 C52 C47 1.6(3)
C50 C51 C52 C53 -177.6(2)
C51 C50 C169 C170 13.9(4)
C51 C50 C169 C171 -108.8(3)
C51 C50 C169 C172 132.8(3)
C51 C52 C53 C45 -178.8(2)
C51 C52 C53 C54 3.7(5)
C52 C47 C48 C49 5.0(3)
C52 C47 C48 C109 -169.2(2)
C52 C53 C54 C55 179.2(2)
C53 C54 C55 C56 0.7(4)
C54 C55 C56 C44 -1.6(4)
C54 C55 C56 C57 178.2(2)
C55 C56 C57 C42 -179.4(2)
C55 C56 C57 C58 3.1(4)
C56 C44 C45 N46 -179.2(2)
C56 C44 C45 C53 2.9(3)
C56 C57 C58 C59 178.1(2)
C57 C58 C59 C60 0.9(3)
C57 C58 C59 C165 -177.3(2)
C58 C59 C60 C41 -1.3(3)
C58 C59 C165 C166 179.5(2)
C58 C59 C165 C167 -59.8(3)
C58 C59 C165 C168 59.9(3)
C60 C41 C42 N43 -178.4(2)
C60 C41 C42 C57 1.5(3)
C60 C59 C165 C166 1.3(3)
C60 C59 C165 C167 122.1(2)
C60 C59 C165 C168 -118.2(2)
C61 C62 C77 C76 178.5(2)
C61 C62 C77 C78 1.8(3)
C62 N63 C64 C65 176.6(2)
C62 N63 C64 C76 -0.4(2)
C62 C61 C80 C79 -0.6(4)
C62 C77 C78 C79 -1.1(3)
C64 N63 C62 C61 -178.2(2)
C64 N63 C62 C77 0.4(2)
C64 C65 C73 C72 178.15(18)
C64 C65 C73 C74 -0.5(3)
C64 C76 C77 C62 0.0(2)
C64 C76 C77 C78 176.0(2)
C65 N66 C67 C68 -179.2(2)
C65 N66 C67 C72 0.6(2)
C65 C64 C76 C75 0.3(3)
C65 C64 C76 C77 -177.09(18)
C65 C73 C74 C75 0.0(3)
C67 N66 C65 C64 -178.2(2)
C67 N66 C65 C73 -0.5(2)
C67 C68 C69 C70 -1.1(3)
C67 C72 C73 C65 0.2(2)
C67 C72 C73 C74 178.6(2)
C68 C67 C72 C71 0.0(3)
C68 C67 C72 C73 179.36(19)
C68 C69 C70 C71 0.0(4)
C68 C69 C70 C177 -178.3(2)
C69 C70 C71 C72 1.1(4)
C69 C70 C177 C178 -63.4(3)
C69 C70 C177 C179 176.7(2)
C69 C70 C177 C180 56.8(3)
C70 C71 C72 C67 -1.1(3)
C70 C71 C72 C73 179.8(2)
C71 C70 C177 C178 118.3(3)
C71 C70 C177 C179 -1.5(4)
C71 C70 C177 C180 -121.5(3)
C71 C72 C73 C65 179.4(2)
C71 C72 C73 C74 -2.3(4)
C72 C67 C68 C69 1.0(3)
C72 C67 C68 C113 -175.4(2)
C72 C73 C74 C75 -178.1(2)
C73 C74 C75 C76 0.5(3)
C74 C75 C76 C64 -0.7(3)
C74 C75 C76 C77 175.8(2)
C75 C76 C77 C62 -176.8(2)
C75 C76 C77 C78 -0.8(4)
C76 C64 C65 N66 177.7(2)
C76 C64 C65 C73 0.3(3)
C76 C77 C78 C79 -176.7(2)
C77 C78 C79 C80 -0.3(3)
C77 C78 C79 C173 -178.1(2)
C78 C79 C80 C61 1.3(4)
C78 C79 C173 C174 111.9(3)
C78 C79 C173 C175 -7.9(4)
C78 C79 C173 C176 -125.8(3)
C80 C61 C62 N63 177.5(2)
C80 C61 C62 C77 -0.9(3)
C80 C79 C173 C174 -65.8(3)
C80 C79 C173 C175 174.4(2)
C80 C79 C173 C176 56.4(3)
C81 N82 C83 C84 1.2(3)
C81 N82 C83 C103 177.5(2)
C83 N82 C81 C86 -2.4(3)
C83 N82 C81 C102 178.0(2)
C83 C84 C85 C86 -0.6(4)
C84 C85 C86 C81 -0.6(4)
C87 N88 C89 C90 0.9(3)
C87 N88 C89 C107 -177.20(18)
C89 N88 C87 C92 -0.9(3)
C89 N88 C87 C106 178.80(18)
C89 C90 C91 C92 -0.1(3)
C90 C91 C92 C87 0.2(3)
C93 N94 C95 C96 0.0(3)
C93 N94 C95 C111 177.2(2)
C95 N94 C93 C98 0.8(3)
C95 N94 C93 C110 -178.4(2)
C95 C96 C97 C98 0.3(4)
C96 C97 C98 C93 0.4(4)
C99 C115 C116 C117 177.6(2)
C99 C115 C120 C119 -179.0(2)
C100 C1 C2 N3 6.8(4)
C100 C1 C2 C17 -170.9(2)
C100 C1 C20 C19 172.1(2)
C101 C8 C9 C10 178.4(2)
C102 C81 C86 C85 -178.3(2)
C103 C83 C84 C85 -175.9(2)
C104 C21 C22 N23 -2.6(4)
C104 C21 C22 C37 -179.5(2)
C104 C21 C40 C39 177.2(2)
C105 C28 C29 C30 -178.8(3)
C106 C87 C92 C91 -179.3(2)
C107 C89 C90 C91 177.6(2)
C108 C41 C42 N43 0.0(3)
C108 C41 C42 C57 179.9(2)
C108 C41 C60 C59 -178.2(2)
C109 C48 C49 C50 172.6(2)
C110 C93 C98 C97 178.2(2)
C111 C95 C96 C97 -177.7(2)
C112 C61 C62 N63 0.8(4)
C112 C61 C62 C77 -177.6(2)
C112 C61 C80 C79 176.3(2)
C113 C68 C69 C70 175.3(2)
C114 C132 C133 C134 178.5(2)
C114 C132 C137 C136 -178.7(2)
C115 C116 C117 C118 1.3(4)
C115 C116 C117 C121 -171.1(2)
C116 C115 C120 C119 -1.3(4)
C116 C117 C118 C119 -1.0(4)
C116 C117 C121 O122 70.1(4)
C116 C117 C121 N123 -107.3(4)
C117 C118 C119 C120 -0.5(4)
C118 C117 C121 O122 -102.3(3)
C118 C117 C121 N123 80.4(4)
C118 C119 C120 C115 1.6(4)
C120 C115 C116 C117 -0.2(4)
C121 N123 C124 C125 96.9(4)
C121 N123 C124 C131 -141.7(4)
C121 C117 C118 C119 171.3(3)
C124 N123 C121 O122 4.8(6)
C124 N123 C121 C117 -177.9(3)
C124 C125 C126 C127 -176.8(7)
C124 C125 C130 C129 178.8(6)
C125 C126 C127 C128 2.1(13)
C126 C125 C130 C129 0.6(9)
C126 C127 C128 C129 -7.6(13)
C127 C128 C129 C130 9.7(12)
C128 C129 C130 C125 -6.1(11)
C130 C125 C126 C127 1.5(10)
C131 C124 C125 C126 92.0(6)
C131 C124 C125 C130 -86.1(5)
C132 C133 C134 C135 0.2(3)
C132 C133 C134 C138 178.2(2)
C133 C132 C137 C136 0.2(3)
C133 C134 C135 C136 0.3(4)
C133 C134 C138 O139 -13.0(3)
C133 C134 C138 N140 167.3(2)
C134 C135 C136 C137 -0.6(4)
C135 C134 C138 O139 164.9(2)
C135 C134 C138 N140 -14.8(3)
C135 C136 C137 C132 0.3(4)
C137 C132 C133 C134 -0.5(3)
C138 N140 C141 C142 74.6(3)
C138 N140 C141 C148 -160.1(2)
C138 C134 C135 C136 -177.5(2)
C141 N140 C138 O139 -2.0(3)
C141 N140 C138 C134 177.8(2)
C141 C142 C143 C144 -180.0(3)
C141 C142 C147 C146 -179.5(3)
C142 C143 C144 C145 -0.4(7)
C143 C142 C147 C146 0.8(4)
C143 C144 C145 C146 0.4(7)
C144 C145 C146 C147 0.1(6)
C145 C146 C147 C142 -0.7(5)
C147 C142 C143 C144 -0.2(5)
C148 C141 C142 C143 -70.9(3)
C148 C141 C142 C147 109.4(3)
C149 C19 C20 C1 180.0(3)
C153 C10 C11 C12 -179.7(2)
C157 C39 C40 C21 -172.8(2)
C161 C30 C31 C32 178.6(3)
C165 C59 C60 C41 176.8(2)
C169 C50 C51 C52 179.2(2)
C173 C79 C80 C61 179.1(2)
C177 C70 C71 C72 179.4(2)
N187 C186 C201 C200 0.2(2)
C305 N307 C308 C309a -160.7(4)
N187 C186 C201 C202 173.5(2)
N187 C188 C189 N190 -1.5(4)
N187 C188 C189 C197 177.6(2)
N187 C188 C200 C199 -179.5(2)
C305 N307 C308 C409b -173.1(5)
N187 C188 C200 C201 -2.5(2)
N190 C189 C197 C196 -0.2(2)
N190 C189 C197 C198 -179.92(19)
N190 C191 C192 C193 -177.7(2)
N190 C191 C192 C285 0.5(3)
N190 C191 C196 C195 178.59(19)
N190 C191 C196 C197 0.4(2)
N207 C206 C221 C220 1.5(3)
N207 C206 C221 C222 -179.6(2)
N207 C208 C209 N210 -2.1(5)
N207 C208 C209 C217 176.7(2)
N207 C208 C220 C219 -177.2(2)
N207 C208 C220 C221 0.7(3)
N210 C209 C217 C216 0.1(3)
N210 C209 C217 C218 -179.3(2)
N210 C211 C212 C213 179.4(2)
N210 C211 C212 C289 -2.6(3)
N210 C211 C216 C215 -178.5(2)
N210 C211 C216 C217 1.7(3)
N227 C226 C241 C240 1.1(2)
N227 C226 C241 C242 -176.6(2)
N227 C228 C229 N230 0.2(4)
N227 C228 C229 C237 -177.8(2)
N227 C228 C240 C239 179.0(2)
N227 C228 C240 C241 1.0(3)
N230 C229 C237 C236 -0.7(3)
N230 C229 C237 C238 -178.4(2)
N230 C231 C232 C233 -179.8(2)
N230 C231 C232 C293 -5.0(4)
N230 C231 C236 C235 179.2(2)
N230 C231 C236 C237 1.9(3)
N247 C246 C261 C260 -0.2(2)
N247 C246 C261 C262 177.53(17)
N247 C248 C249 N250 -1.6(3)
N247 C248 C249 C257 176.31(18)
N247 C248 C260 C259 -177.91(16)
N247 C248 C260 C261 -0.2(2)
N250 C249 C257 C256 0.0(2)
N250 C249 C257 C258 179.12(17)
N250 C251 C252 C253 -179.36(19)
N250 C251 C252 C297 -3.0(3)
N250 C251 C256 C255 179.33(17)
N250 C251 C256 C257 -0.3(2)
N266 C265 C270 C269 -1.7(4)
N266 C267 C268 C269 -0.4(4)
N272 C271 C276 C275 -0.3(3)
N272 C273 C274 C275 0.9(3)
N278 C277 C282 C281 0.4(4)
N278 C279 C280 C281 0.1(3)
N307 C308 C309a C314a 119.4(5)
N307 C308 C309a C310a -61.1(7)
N307 C308 C409b C410b -69.9(12)
N307 C308 C409b C414b 96.7(10)
N324 C325 C326 C327 124.6(3)
N324 C325 C326 C331 -54.6(4)
C185 C186 C201 C200 -175.4(2)
C185 C186 C201 C202 -2.1(3)
C186 N187 C188 C189 -174.7(2)
C186 N187 C188 C200 2.6(2)
C186 C185 C204 C203 0.1(4)
C186 C201 C202 C203 0.3(3)
C188 N187 C186 C185 173.6(2)
C188 N187 C186 C201 -1.7(2)
C188 C189 C197 C196 -179.40(19)
C188 C189 C197 C198 0.8(3)
C188 C200 C201 C186 1.4(2)
C188 C200 C201 C202 -170.7(2)
C189 N190 C191 C192 178.4(2)
C189 N190 C191 C196 -0.5(2)
C189 C188 C200 C199 -1.8(3)
C189 C188 C200 C201 175.23(19)
C189 C197 C198 C199 -0.7(3)
C191 N190 C189 C188 179.6(2)
C191 N190 C189 C197 0.4(2)
C191 C192 C193 C194 -0.7(3)
C191 C196 C197 C189 -0.2(2)
C191 C196 C197 C198 179.5(2)
C192 C191 C196 C195 -0.4(3)
C192 C191 C196 C197 -178.6(2)
C192 C193 C194 C195 -0.4(4)
C192 C193 C194 C337 177.4(2)
C193 C194 C195 C196 1.2(3)
C193 C194 C337 C338 166.4(3)
C193 C194 C337 C339 45.5(4)
C193 C194 C337 C340 -73.2(4)
C194 C195 C196 C191 -0.8(3)
C194 C195 C196 C197 176.8(2)
C195 C194 C337 C338 -15.8(4)
C195 C194 C337 C339 -136.8(3)
C195 C194 C337 C340 104.5(3)
C195 C196 C197 C189 -177.9(2)
C195 C196 C197 C198 1.8(5)
C196 C191 C192 C193 1.1(3)
C196 C191 C192 C285 179.4(2)
C196 C197 C198 C199 179.6(2)
C197 C198 C199 C200 -0.7(3)
C198 C199 C200 C188 1.9(3)
C198 C199 C200 C201 -174.1(2)
C199 C200 C201 C186 177.8(2)
C199 C200 C201 C202 5.7(4)
C200 C188 C189 N190 -178.7(2)
C200 C188 C189 C197 0.4(3)
C200 C201 C202 C203 171.6(2)
C201 C202 C203 C204 1.5(4)
C201 C202 C203 C333 -174.1(2)
C202 C203 C204 C185 -1.7(4)
C202 C203 C333 C334 -5.5(4)
C202 C203 C333 C335 114.2(3)
C202 C203 C333 C336 -126.9(3)
C204 C185 C186 N187 -172.9(2)
C204 C185 C186 C201 1.8(3)
C204 C203 C333 C334 179.0(2)
C204 C203 C333 C335 -61.4(3)
C204 C203 C333 C336 57.6(4)
C205 C206 C221 C220 -177.7(2)
C205 C206 C221 C222 1.2(4)
C206 N207 C208 C209 -180.0(3)
C206 N207 C208 C220 0.2(3)
C206 C205 C224 C223 2.0(4)
C206 C221 C222 C223 -0.1(4)
C208 N207 C206 C205 178.0(3)
C208 N207 C206 C221 -1.0(3)
C208 C209 C217 C216 -178.9(2)
C208 C209 C217 C218 1.8(4)
C208 C220 C221 C206 -1.3(3)
C208 C220 C221 C222 -179.9(3)
C209 N210 C211 C212 177.7(2)
C209 N210 C211 C216 -1.7(3)
C209 C208 C220 C219 3.0(4)
C209 C208 C220 C221 -179.1(2)
C209 C217 C218 C219 0.5(4)
C211 N210 C209 C208 179.8(2)
C211 N210 C209 C217 1.0(3)
C211 C212 C213 C214 -0.3(3)
C211 C216 C217 C209 -1.0(3)
C211 C216 C217 C218 178.1(3)
C212 C211 C216 C215 2.1(3)
C212 C211 C216 C217 -177.7(2)
C212 C213 C214 C215 1.0(3)
C212 C213 C214 C345 179.7(2)
C213 C214 C215 C216 -0.1(3)
C213 C214 C345 C346 -66.3(3)
C213 C214 C345 C347 173.4(2)
C213 C214 C345 C348 53.3(3)
C214 C215 C216 C211 -1.4(3)
C214 C215 C216 C217 178.4(3)
C215 C214 C345 C346 112.3(3)
C215 C214 C345 C347 -8.0(3)
C215 C214 C345 C348 -128.1(3)
C215 C216 C217 C209 179.1(3)
C215 C216 C217 C218 -1.7(5)
C216 C211 C212 C213 -1.3(3)
C216 C211 C212 C289 176.7(2)
C216 C217 C218 C219 -178.6(3)
C217 C218 C219 C220 -1.0(4)
C218 C219 C220 C208 -0.7(4)
C218 C219 C220 C221 -177.9(3)
C219 C220 C221 C206 176.1(3)
C219 C220 C221 C222 -2.5(6)
C220 C208 C209 N210 177.8(2)
C220 C208 C209 C217 -3.5(4)
C220 C221 C222 C223 178.4(3)
C221 C222 C223 C224 0.0(4)
C221 C222 C223 C341 -179.6(3)
C222 C223 C224 C205 -1.0(4)
C222 C223 C341 C342 116.9(4)
C222 C223 C341 C343 -122.2(3)
C222 C223 C341 C344 -3.0(4)
C224 C205 C206 N207 178.9(3)
C224 C205 C206 C221 -2.1(4)
C224 C223 C341 C342 -62.7(4)
C224 C223 C341 C343 58.2(4)
C224 C223 C341 C344 177.4(3)
C225 C226 C241 C240 178.6(2)
C225 C226 C241 C242 0.9(3)
C226 N227 C228 C229 175.4(2)
C226 N227 C228 C240 -0.4(3)
C226 C225 C244 C243 0.3(3)
C226 C241 C242 C243 -1.1(4)
C228 N227 C226 C225 -177.7(2)
C228 N227 C226 C241 -0.5(2)
C228 C229 C237 C236 177.7(2)
C228 C229 C237 C238 0.0(4)
C228 C240 C241 C226 -1.3(3)
C228 C240 C241 C242 176.0(3)
C229 N230 C231 C232 175.2(2)
C229 N230 C231 C236 -2.3(3)
C229 C228 C240 C239 2.6(3)
C229 C228 C240 C241 -175.4(2)
C229 C237 C238 C239 2.1(4)
C231 N230 C229 C228 -176.3(2)
C231 N230 C229 C237 1.9(3)
C231 C232 C233 C234 1.6(4)
C231 C236 C237 C229 -0.7(3)
C231 C236 C237 C238 176.6(3)
C232 C231 C236 C235 1.4(4)
C232 C231 C236 C237 -175.9(2)
C232 C233 C234 C235 0.4(4)
C232 C233 C234 C353 176.2(2)
C233 C234 C235 C236 -1.6(4)
C233 C234 C353 C354 -61.9(3)
C233 C234 C353 C355 176.1(2)
C233 C234 C353 C356 57.6(3)
C234 C235 C236 C231 0.7(4)
C234 C235 C236 C237 177.1(3)
C235 C234 C353 C354 113.6(3)
C235 C234 C353 C355 -8.3(4)
C235 C234 C353 C356 -126.9(3)
C235 C236 C237 C229 -177.5(3)
C235 C236 C237 C238 -0.1(5)
C236 C231 C232 C233 -2.5(4)
C236 C231 C232 C293 172.2(2)
C236 C237 C238 C239 -174.9(3)
C237 C238 C239 C240 -1.8(4)
C238 C239 C240 C228 -0.5(4)
C238 C239 C240 C241 176.9(3)
C239 C240 C241 C226 -179.0(3)
C239 C240 C241 C242 -1.7(5)
C240 C228 C229 N230 175.7(2)
C240 C228 C229 C237 -2.3(3)
C240 C241 C242 C243 -178.1(2)
C241 C242 C243 C244 0.9(3)
C241 C242 C243 C349 176.4(2)
C242 C243 C244 C225 -0.5(3)
C242 C243 C349 C350 35.7(4)
C242 C243 C349 C351 -80.4(3)
C242 C243 C349 C352 160.9(3)
C244 C225 C226 N227 176.4(2)
C244 C225 C226 C241 -0.5(3)
C244 C243 C349 C350 -148.9(3)
C244 C243 C349 C351 95.0(3)
C244 C243 C349 C352 -23.8(4)
C245 C246 C261 C260 -178.71(17)
C245 C246 C261 C262 -1.0(3)
C246 N247 C248 C249 -176.47(19)
C246 N247 C248 C260 0.1(2)
C246 C245 C264 C263 0.9(3)
C246 C261 C262 C263 1.1(3)
C248 N247 C246 C245 178.43(19)
C248 N247 C246 C261 0.0(2)
C248 C249 C257 C256 -178.35(17)
C248 C249 C257 C258 0.8(3)
C248 C260 C261 C246 0.2(2)
C248 C260 C261 C262 -177.0(2)
C249 N250 C251 C252 179.04(19)
C249 N250 C251 C256 0.3(2)
C249 C248 C260 C259 -0.9(3)
C249 C248 C260 C261 176.75(17)
C249 C257 C258 C259 -0.6(3)
C251 N250 C249 C248 177.90(19)
C251 N250 C249 C257 -0.2(2)
C251 C252 C253 C254 0.5(3)
C251 C256 C257 C249 0.2(2)
C251 C256 C257 C258 -178.8(2)
C252 C251 C256 C255 0.5(3)
C252 C251 C256 C257 -179.13(17)
C252 C253 C254 C255 0.1(3)
C252 C253 C254 C361 179.08(19)
C253 C254 C255 C256 -0.4(3)
C253 C254 C361 C362 -58.0(3)
C253 C254 C361 C363 -177.57(19)
C253 C254 C361 C364 62.0(3)
C254 C255 C256 C251 0.1(3)
C254 C255 C256 C257 179.6(2)
C255 C254 C361 C362 120.9(2)
C255 C254 C361 C363 1.3(3)
C255 C254 C361 C364 -119.1(2)
C255 C256 C257 C249 -179.4(2)
C255 C256 C257 C258 1.7(4)
C256 C251 C252 C253 -0.8(3)
C256 C251 C252 C297 175.60(19)
C256 C257 C258 C259 178.2(2)
C257 C258 C259 C260 -0.3(3)
C258 C259 C260 C248 1.1(3)
C258 C259 C260 C261 -175.9(2)
C259 C260 C261 C246 177.5(2)
C259 C260 C261 C262 0.2(4)
C260 C248 C249 N250 -177.92(18)
C260 C248 C249 C257 0.0(3)
C260 C261 C262 C263 178.0(2)
C261 C262 C263 C264 -0.2(3)
C261 C262 C263 C357 -179.94(19)
C262 C263 C264 C245 -0.8(3)
C262 C263 C357 C358 -121.6(3)
C262 C263 C357 C359 -1.1(3)
C262 C263 C357 C360 119.1(2)
C264 C245 C246 N247 -178.24(18)
C264 C245 C246 C261 0.0(3)
C264 C263 C357 C358 58.7(3)
C264 C263 C357 C359 179.2(2)
C264 C263 C357 C360 -60.6(3)
C265 N266 C267 C268 -1.4(4)
C265 N266 C267 C287 177.4(2)
C267 N266 C265 C270 2.5(3)
C267 N266 C265 C286 -175.4(2)
C267 C268 C269 C270 1.2(4)
C268 C269 C270 C265 -0.2(4)
C271 N272 C273 C274 -1.2(3)
C271 N272 C273 C291 178.27(18)
C273 N272 C271 C276 0.9(3)
C273 N272 C271 C290 -178.52(18)
C273 C274 C275 C276 -0.2(3)
C274 C275 C276 C271 -0.1(3)
C277 N278 C279 C280 -0.2(3)
C277 N278 C279 C295 -179.85(18)
C279 N278 C277 C282 -0.1(3)
C279 N278 C277 C294 -179.67(19)
C279 C280 C281 C282 0.3(3)
C280 C281 C282 C277 -0.6(4)
C283 C299 C300 C301 -179.0(2)
C283 C299 C304 C303 178.3(3)
C284 C185 C186 N187 -0.4(4)
C284 C185 C186 C201 174.4(2)
C284 C185 C204 C203 -172.2(2)
C285 C192 C193 C194 -178.8(2)
C286 C265 C270 C269 176.1(2)
C287 C267 C268 C269 -179.2(3)
C288 C205 C206 N207 -2.4(4)
C288 C205 C206 C221 176.5(2)
C288 C205 C224 C223 -176.5(3)
C289 C212 C213 C214 -178.2(2)
C290 C271 C276 C275 179.1(2)
C291 C273 C274 C275 -178.6(2)
C292 C225 C226 N227 -2.5(4)
C292 C225 C226 C241 -179.5(2)
C292 C225 C244 C243 179.3(2)
C293 C232 C233 C234 -173.0(2)
C294 C277 C282 C281 -180.0(2)
C295 C279 C280 C281 179.7(2)
C296 C245 C246 N247 -0.6(3)
C296 C245 C246 C261 177.66(18)
C296 C245 C264 C263 -176.82(19)
C297 C252 C253 C254 -175.89(19)
C298 C316 C317 C318 -179.8(2)
C298 C316 C321 C320 -178.8(2)
C299 C300 C301 C302 0.2(4)
C299 C300 C301 C305 175.7(2)
C300 C299 C304 C303 -0.7(4)
C300 C301 C302 C303 0.2(4)
C300 C301 C305 O306 -39.6(4)
C300 C301 C305 N307 142.7(3)
C301 C302 C303 C304 -1.0(5)
C302 C301 C305 O306 135.8(3)
C302 C301 C305 N307 -41.9(4)
C302 C303 C304 C299 1.2(5)
C304 C299 C300 C301 0.0(4)
C305 N307 C308 C315 70.4(6)
C305 C301 C302 C303 -175.2(3)
C308 C309a C314a C313a 179.6(6)
C308 C409b C410b C411b 175.8(10)
C308 C409b C414b C413b -172.9(14)
C308 C309a C310a C311a -179.5(7)
C308 N307 C305 O306 -1.5(5)
C308 N307 C305 C301 176.1(3)
C316 C317 C318 C319 -1.5(3)
C316 C317 C318 C322 -179.0(2)
C317 C316 C321 C320 0.6(4)
C317 C318 C319 C320 1.0(4)
C317 C318 C322 O323 21.1(3)
C317 C318 C322 N324 -158.0(2)
C318 C319 C320 C321 0.3(4)
C319 C318 C322 O323 -156.4(2)
C319 C318 C322 N324 24.6(3)
C319 C320 C321 C316 -1.1(4)
C321 C316 C317 C318 0.6(3)
C322 N324 C325 C326 -78.1(3)
C322 N324 C325 C332 157.0(2)
C322 C318 C319 C320 178.4(2)
C325 N324 C322 O323 5.3(3)
C325 N324 C322 C318 -175.7(2)
C325 C326 C327 C328 179.6(2)
C325 C326 C331 C330 179.4(3)
C326 C327 C328 C329 2.3(4)
C327 C326 C331 C330 0.2(5)
C327 C328 C329 C330 -2.4(5)
C328 C329 C330 C331 1.4(5)
C329 C330 C331 C326 -0.3(5)
C331 C326 C327 C328 -1.2(4)
C332 C325 C326 C327 -113.0(3)
C332 C325 C326 C331 67.8(3)
C333 C203 C204 C185 174.0(2)
C337 C194 C195 C196 -176.5(2)
C341 C223 C224 C205 178.6(3)
C345 C214 C215 C216 -178.7(2)
C349 C243 C244 C225 -176.0(2)
C353 C234 C235 C236 -177.2(2)
C357 C263 C264 C245 178.89(19)
C361 C254 C255 C256 -179.34(18)
C315 C308 C309a C310a 66.2(7)
C315 C308 C409b C414b -142.9(10)
C315 C308 C409b C410b 50.4(12)
C315 C308 C309a C314a -113.2(5)
